data_1513605
loop_
_publ_author_name
'Aguil\'o, Joan'
'Franc\`as, Laia'
'Liu, Hai Jie'
'Bofill, Roger'
'Garc\'ia-Ant\'on, Jordi'
'Benet-Buchholz, Jordi'
'Llobet, Antoni'
'Escriche, Llu\'is'
'Sala, Xavier'

_publ_section_title
;
 Characterization and performance of electrostatically adsorbed Ru--Hbpp
 water oxidation catalysts
;
_journal_issue 1
_journal_name_full 'Catalysis Science &amp; Technology'
_journal_page_first 190
_journal_paper_doi 10.1039/c3cy00643c
_journal_volume 4
_journal_year 2014
_chemical_formula_sum 'C268 H204 Cl4 F96 N48 P16 Ru8'
_chemical_formula_weight 7366.67
_chemical_name_systematic
; 
 ? 
;
_space_group_IT_number 14
_symmetry_cell_setting monoclinic
_symmetry_space_group_name_Hall '-P 2yn'
_symmetry_space_group_name_H-M 'P 1 21/n 1'
_atom_sites_solution_hydrogens geom
_atom_sites_solution_primary direct
_atom_sites_solution_secondary difmap
_audit_creation_method SHELXL-97
_cell_angle_alpha 90.00
_cell_angle_beta 91.920(2)
_cell_angle_gamma 90.00
_cell_formula_units_Z 4
_cell_length_a 26.0256(14)
_cell_length_b 52.120(3)
_cell_length_c 28.8286(14)
_cell_measurement_reflns_used 9964
_cell_measurement_temperature 100(2)
_cell_measurement_theta_max 23.19
_cell_measurement_theta_min 2.21
_cell_volume 39083(4)
_computing_cell_refinement 'Bruker APEX2 v2011.4-0'
_computing_data_collection 'Bruker APEX2 v2011.4-0'
_computing_data_reduction 'Bruker SAINT V7.60A'
_computing_molecular_graphics 'Bruker SHELXTL'
_computing_publication_material 'Bruker SHELXTL'
_computing_structure_refinement 'SHELXS-97 (Sheldrick, 2008)'
_computing_structure_solution 'SHELXTL (Sheldrick, 2008)'
_diffrn_ambient_temperature 100(2)
_diffrn_detector_area_resol_mean 512
_diffrn_detector_type '4K CCD area detector APEX II'
_diffrn_measured_fraction_theta_full 0.977
_diffrn_measured_fraction_theta_max 0.977
_diffrn_measurement_device_type 'APEX DUO Kappa 4-axis goniometer'
_diffrn_measurement_method
;
 Fullsphere data collection, phi and omega scans
;
_diffrn_measurement_specimen_support 'magnetic support whith MicroMount'
_diffrn_radiation_monochromator 'Quazar MX Multilayer Optics'
_diffrn_radiation_type MoK\a
_diffrn_radiation_wavelength 0.71073
_diffrn_reflns_av_R_equivalents 0.1010
_diffrn_reflns_av_sigmaI/netI 0.0849
_diffrn_reflns_limit_h_max 30
_diffrn_reflns_limit_h_min -30
_diffrn_reflns_limit_k_max 61
_diffrn_reflns_limit_k_min -61
_diffrn_reflns_limit_l_max 33
_diffrn_reflns_limit_l_min -32
_diffrn_reflns_number 480821
_diffrn_reflns_theta_full 24.78
_diffrn_reflns_theta_max 24.78
_diffrn_reflns_theta_min 0.78
_diffrn_source 'Micorfocus source E025 IuS'
_diffrn_source_current 0.6
_diffrn_source_power 50
_diffrn_source_size '0.2 mm x 0.2 mm fine focus'
_diffrn_source_type 'Bruker APEX DUO'
_exptl_absorpt_coefficient_mu 0.486
_exptl_absorpt_correction_T_max 0.9307
_exptl_absorpt_correction_T_min 0.8483
_exptl_absorpt_correction_type empirical
_exptl_absorpt_process_details
; 
 SADABS Version 2008/1 Bruker-Nonius
 Blessing, Acta Cryst. (1995) A51 33-38
;
_exptl_crystal_colour red
_exptl_crystal_density_diffrn 1.252
_exptl_crystal_density_method 'not measured'
_exptl_crystal_description block
_exptl_crystal_F_000 14688
_exptl_crystal_size_max 0.35
_exptl_crystal_size_mid 0.15
_exptl_crystal_size_min 0.15
_platon_squeeze_details
;
SQUEEZE implemented in Platon: Spek, A.L. J. Appl. Cryst. 2003, 36, 7-13.
;
_refine_diff_density_max 1.319
_refine_diff_density_min -0.995
_refine_diff_density_rms 0.103
_refine_ls_extinction_method none
_refine_ls_goodness_of_fit_ref 1.033
_refine_ls_hydrogen_treatment noref
_refine_ls_matrix_type full
_refine_ls_number_parameters 3961
_refine_ls_number_reflns 65635
_refine_ls_number_restraints 30
_refine_ls_restrained_S_all 1.034
_refine_ls_R_factor_all 0.1179
_refine_ls_R_factor_gt 0.0743
_refine_ls_shift/su_max 0.002
_refine_ls_shift/su_mean 0.000
_refine_ls_structure_factor_coef Fsqd
_refine_ls_weighting_details 'calc w=1/[\s^2^(Fo^2^)+(0.0838P)^2^+76.0911P] where P=(Fo^2^+2Fc^2^)/3'
_refine_ls_weighting_scheme calc
_refine_ls_wR_factor_gt 0.1663
_refine_ls_wR_factor_ref 0.1816
_reflns_number_gt 43619
_reflns_number_total 65635
_reflns_threshold_expression >2sigma(I)
_cod_data_source_file c3cy00643c.txt
_cod_data_source_block mo_cd_cl_0m
_cod_depositor_comments
;
The following automatic conversions were performed:

'_symmetry_cell_setting' value 'Monoclinic' changed to 'monoclinic'
according to
/usr/data/users/saulius/automatic-downloads/current/RSC/lib/dictionaries/cif_core.dic
dictionary named 'cif_core.dic' version 2.4.2 from 2011-04-26.

Automatic conversion script
Id: cif_fix_values 2281 2013-09-26 08:29:07Z andrius 
;
_cod_original_sg_symbol_H-M P2(1)/n
_cod_database_code 1513605

loop_
_symmetry_equiv_pos_as_xyz
'x, y, z'
'-x+1/2, y+1/2, -z+1/2'
'-x, -y, -z'
'x-1/2, -y-1/2, z-1/2'

loop_
_atom_site_label
_atom_site_type_symbol
_atom_site_fract_x
_atom_site_fract_y
_atom_site_fract_z
_atom_site_U_iso_or_equiv
_atom_site_adp_type
_atom_site_occupancy
_atom_site_symmetry_multiplicity
_atom_site_calc_flag
_atom_site_refinement_flags
Ru1A Ru 0.330346(18) 0.298273(9) 0.456499(16) 0.02135(11) Uani 1 1 d .
Cl1A Cl 0.30982(5) 0.27641(3) 0.38259(5) 0.0242(3) Uani 1 1 d .
N1A N 0.35003(18) 0.26374(8) 0.48817(16) 0.0226(11) Uani 1 1 d .
C1A C 0.3196(2) 0.24825(12) 0.5126(2) 0.0303(15) Uani 1 1 d .
H1AA H 0.2851 0.2534 0.5171 0.036 Uiso 1 1 calc R
Ru2A Ru 0.214338(18) 0.274837(10) 0.378640(17) 0.02543(12) Uani 1 1 d .
N2A N 0.40474(17) 0.29653(9) 0.44486(16) 0.0235(11) Uani 1 1 d .
C2A C 0.3363(2) 0.22503(12) 0.5316(2) 0.0331(15) Uani 1 1 d .
H2AA H 0.3135 0.2142 0.5477 0.040 Uiso 1 1 calc R
N3A N 0.34106(18) 0.33236(9) 0.42193(17) 0.0247(11) Uani 1 1 d .
C3A C 0.3869(2) 0.21838(12) 0.5264(2) 0.0305(15) Uani 1 1 d .
H3AA H 0.3994 0.2026 0.5388 0.037 Uiso 1 1 calc R
N4A N 0.7237(2) 0.26562(11) 0.32608(18) 0.0341(13) Uani 1 1 d .
C4A C 0.4198(2) 0.23428(11) 0.5032(2) 0.0270(14) Uani 1 1 d .
H4AA H 0.4551 0.2300 0.5008 0.032 Uiso 1 1 calc R
N5A N 0.32584(18) 0.31438(8) 0.52162(15) 0.0209(11) Uani 1 1 d .
C5A C 0.3998(2) 0.25686(11) 0.48337(19) 0.0223(13) Uani 1 1 d .
N6A N 0.25460(17) 0.30107(9) 0.46597(15) 0.0212(11) Uani 1 1 d .
C6A C 0.4308(2) 0.27504(11) 0.4574(2) 0.0252(14) Uani 1 1 d .
N7A N 0.21658(19) 0.29476(10) 0.43828(17) 0.0298(12) Uani 1 1 d .
C7A C 0.4812(2) 0.27218(11) 0.4447(2) 0.0254(14) Uani 1 1 d .
H7AA H 0.4998 0.2572 0.4538 0.030 Uiso 1 1 calc R
N8A N 0.13773(17) 0.28029(10) 0.39087(17) 0.0302(13) Uani 1 1 d .
C8A C 0.5051(2) 0.29111(12) 0.4187(2) 0.0290(14) Uani 1 1 d .
N9A N 0.21054(18) 0.23933(9) 0.40936(17) 0.0263(12) Uani 1 1 d .
C9A C 0.4758(2) 0.31259(11) 0.4054(2) 0.0259(14) Uani 1 1 d .
H9AA H 0.4905 0.3258 0.3875 0.031 Uiso 1 1 calc R
N10A N 0.20963(18) 0.25298(10) 0.32304(17) 0.0285(12) Uani 1 1 d .
C10A C 0.4256(2) 0.31442(11) 0.4184(2) 0.0253(14) Uani 1 1 d .
N11A N 0.21324(19) 0.30240(10) 0.32706(17) 0.0323(13) Uani 1 1 d .
C11A C 0.3896(2) 0.33561(12) 0.4067(2) 0.0292(15) Uani 1 1 d .
N12A N 0.1481(3) 0.12967(12) 0.1086(2) 0.0502(16) Uani 1 1 d .
C12A C 0.4025(3) 0.35721(11) 0.3813(2) 0.0387(17) Uani 1 1 d .
H12A H 0.4367 0.3593 0.3713 0.046 Uiso 1 1 calc R
C13A C 0.3657(3) 0.37570(13) 0.3706(3) 0.0467(19) Uani 1 1 d .
H13A H 0.3736 0.3903 0.3524 0.056 Uiso 1 1 calc R
C14A C 0.3168(3) 0.37208(13) 0.3873(2) 0.0393(17) Uani 1 1 d .
H14A H 0.2907 0.3845 0.3808 0.047 Uiso 1 1 calc R
C15A C 0.3058(2) 0.35082(12) 0.4130(2) 0.0337(16) Uani 1 1 d .
H15A H 0.2724 0.3490 0.4249 0.040 Uiso 1 1 calc R
C16A C 0.5591(2) 0.28891(12) 0.4052(2) 0.0309(15) Uani 1 1 d .
C17A C 0.5852(2) 0.26507(13) 0.4064(2) 0.0386(17) Uani 1 1 d .
H17A H 0.5676 0.2501 0.4159 0.046 Uiso 1 1 calc R
C18A C 0.6357(3) 0.26333(13) 0.3940(2) 0.0414(18) Uani 1 1 d .
H18A H 0.6528 0.2472 0.3952 0.050 Uiso 1 1 calc R
C19A C 0.6617(2) 0.28498(13) 0.3798(2) 0.0369(16) Uani 1 1 d .
C20A C 0.6381(2) 0.30849(14) 0.3794(2) 0.0414(18) Uani 1 1 d .
H20A H 0.6564 0.3234 0.3706 0.050 Uiso 1 1 calc R
C21A C 0.5878(3) 0.31033(14) 0.3920(2) 0.0451(19) Uani 1 1 d .
H21A H 0.5719 0.3267 0.3917 0.054 Uiso 1 1 calc R
C22A C 0.7175(2) 0.28306(14) 0.3672(2) 0.0408(17) Uani 1 1 d .
H22A H 0.7307 0.3004 0.3599 0.049 Uiso 1 1 calc R
H22B H 0.7380 0.2763 0.3941 0.049 Uiso 1 1 calc R
C23A C 0.7505(2) 0.24413(12) 0.3296(3) 0.0372(16) Uani 1 1 d .
H23A H 0.7673 0.2398 0.3583 0.045 Uiso 1 1 calc R
C24A C 0.7544(3) 0.22820(13) 0.2927(3) 0.0456(19) Uani 1 1 d .
H24A H 0.7728 0.2125 0.2960 0.055 Uiso 1 1 calc R
C25A C 0.7320(3) 0.23465(14) 0.2510(3) 0.050(2) Uani 1 1 d .
H25A H 0.7351 0.2237 0.2249 0.060 Uiso 1 1 calc R
C26A C 0.7047(3) 0.25731(16) 0.2472(3) 0.054(2) Uani 1 1 d .
H26A H 0.6886 0.2621 0.2184 0.065 Uiso 1 1 calc R
C27A C 0.7011(3) 0.27285(14) 0.2854(3) 0.0449(19) Uani 1 1 d .
H27A H 0.6828 0.2886 0.2832 0.054 Uiso 1 1 calc R
C28A C 0.3670(2) 0.32050(11) 0.5495(2) 0.0289(15) Uani 1 1 d .
H28A H 0.4006 0.3183 0.5382 0.035 Uiso 1 1 calc R
C29A C 0.3613(3) 0.32989(13) 0.5941(2) 0.0396(17) Uani 1 1 d .
H29A H 0.3907 0.3347 0.6125 0.047 Uiso 1 1 calc R
C30A C 0.3130(3) 0.33223(12) 0.6116(2) 0.0371(17) Uani 1 1 d .
H30A H 0.3091 0.3381 0.6425 0.044 Uiso 1 1 calc R
C31A C 0.2699(3) 0.32603(12) 0.5840(2) 0.0350(16) Uani 1 1 d .
H31A H 0.2363 0.3275 0.5956 0.042 Uiso 1 1 calc R
C32A C 0.2776(2) 0.31763(11) 0.5387(2) 0.0249(14) Uani 1 1 d .
C33A C 0.2363(2) 0.31043(11) 0.5060(2) 0.0242(14) Uani 1 1 d .
C34A C 0.1827(2) 0.30924(12) 0.5034(2) 0.0300(15) Uani 1 1 d .
H34A H 0.1595 0.3143 0.5265 0.036 Uiso 1 1 calc R
C35A C 0.1704(2) 0.29911(11) 0.4596(2) 0.0273(14) Uani 1 1 d .
C36A C 0.1256(2) 0.29086(13) 0.4318(2) 0.0317(15) Uani 1 1 d .
C37A C 0.0752(2) 0.29453(14) 0.4453(3) 0.0431(18) Uani 1 1 d .
H37A H 0.0680 0.3021 0.4743 0.052 Uiso 1 1 calc R
C38A C 0.0366(3) 0.28683(17) 0.4153(3) 0.062(2) Uani 1 1 d .
H38A H 0.0018 0.2886 0.4238 0.075 Uiso 1 1 calc R
C39A C 0.0473(3) 0.27657(17) 0.3732(3) 0.058(2) Uani 1 1 d .
H39A H 0.0203 0.2720 0.3519 0.070 Uiso 1 1 calc R
C40A C 0.0987(3) 0.27290(15) 0.3620(3) 0.049(2) Uani 1 1 d .
H40A H 0.1063 0.2650 0.3334 0.059 Uiso 1 1 calc R
C41A C 0.2078(2) 0.23354(13) 0.4547(2) 0.0324(15) Uani 1 1 d .
H41A H 0.2088 0.2472 0.4766 0.039 Uiso 1 1 calc R
C42A C 0.2037(3) 0.20868(14) 0.4710(2) 0.0428(18) Uani 1 1 d .
H42A H 0.2032 0.2053 0.5034 0.051 Uiso 1 1 calc R
C43A C 0.2003(3) 0.18928(15) 0.4401(3) 0.0479(19) Uani 1 1 d .
H43A H 0.1958 0.1722 0.4505 0.058 Uiso 1 1 calc R
C44A C 0.2034(3) 0.19441(13) 0.3928(3) 0.0436(18) Uani 1 1 d .
H44A H 0.2021 0.1807 0.3710 0.052 Uiso 1 1 calc R
C45A C 0.2083(2) 0.21944(11) 0.3778(2) 0.0281(14) Uani 1 1 d .
C46A C 0.2083(2) 0.22709(12) 0.3291(2) 0.0299(15) Uani 1 1 d .
C47A C 0.2047(2) 0.21158(14) 0.2910(2) 0.0375(17) Uani 1 1 d .
H47A H 0.2037 0.1935 0.2949 0.045 Uiso 1 1 calc R
C48A C 0.2024(2) 0.22217(14) 0.2458(2) 0.0352(16) Uani 1 1 d .
C49A C 0.2046(2) 0.24882(13) 0.2421(2) 0.0375(17) Uani 1 1 d .
H49A H 0.2035 0.2565 0.2122 0.045 Uiso 1 1 calc R
C50A C 0.2084(2) 0.26407(13) 0.2805(2) 0.0318(16) Uani 1 1 d .
C51A C 0.2111(2) 0.29232(13) 0.2827(2) 0.0360(16) Uani 1 1 d .
C52A C 0.2117(3) 0.30789(14) 0.2443(2) 0.0408(17) Uani 1 1 d .
H52A H 0.2100 0.3006 0.2141 0.049 Uiso 1 1 calc R
C53A C 0.2146(3) 0.33419(15) 0.2499(3) 0.053(2) Uani 1 1 d .
H53A H 0.2158 0.3451 0.2235 0.063 Uiso 1 1 calc R
C54A C 0.2159(3) 0.34459(15) 0.2940(3) 0.053(2) Uani 1 1 d .
H54A H 0.2181 0.3626 0.2987 0.063 Uiso 1 1 calc R
C55A C 0.2139(3) 0.32753(13) 0.3317(2) 0.0424(18) Uani 1 1 d .
H55A H 0.2129 0.3345 0.3621 0.051 Uiso 1 1 calc R
C56A C 0.1957(3) 0.20543(14) 0.2054(2) 0.0385(17) Uani 1 1 d .
C57A C 0.2186(3) 0.18159(15) 0.2048(3) 0.049(2) Uani 1 1 d .
H57A H 0.2405 0.1766 0.2303 0.059 Uiso 1 1 calc R
C58A C 0.2107(3) 0.16460(16) 0.1682(3) 0.052(2) Uani 1 1 d .
H58A H 0.2266 0.1482 0.1690 0.062 Uiso 1 1 calc R
C59A C 0.1797(3) 0.17169(14) 0.1304(2) 0.0367(17) Uani 1 1 d .
C60A C 0.1581(3) 0.19594(14) 0.1302(2) 0.0427(18) Uani 1 1 d .
H60A H 0.1371 0.2012 0.1043 0.051 Uiso 1 1 calc R
C61A C 0.1662(3) 0.21252(14) 0.1664(2) 0.0390(17) Uani 1 1 d .
H61A H 0.1514 0.2292 0.1649 0.047 Uiso 1 1 calc R
C62A C 0.1696(3) 0.15389(16) 0.0907(3) 0.058(2) Uani 1 1 d .
H62A H 0.1450 0.1618 0.0680 0.069 Uiso 1 1 calc R
H62B H 0.2020 0.1504 0.0748 0.069 Uiso 1 1 calc R
C63A C 0.1743(5) 0.10822(19) 0.1020(4) 0.091(3) Uani 1 1 d .
H63A H 0.2056 0.1087 0.0860 0.110 Uiso 1 1 calc R
C64A C 0.1563(6) 0.0852(2) 0.1182(6) 0.149(6) Uani 1 1 d .
H64A H 0.1753 0.0698 0.1146 0.179 Uiso 1 1 calc R
C65A C 0.1082(6) 0.0852(3) 0.1405(5) 0.126(5) Uani 1 1 d .
H65A H 0.0931 0.0694 0.1496 0.151 Uiso 1 1 calc R
C66A C 0.0839(4) 0.1078(2) 0.1488(4) 0.086(3) Uani 1 1 d .
H66A H 0.0536 0.1084 0.1663 0.104 Uiso 1 1 calc R
C67A C 0.1045(3) 0.12939(16) 0.1311(3) 0.058(2) Uani 1 1 d .
H67A H 0.0869 0.1452 0.1350 0.069 Uiso 1 1 calc R
Ru1B Ru 0.729341(18) 0.220554(9) 0.553315(16) 0.02089(11) Uani 1 1 d .
Cl1B Cl 0.75096(5) 0.23999(3) 0.62903(5) 0.0210(3) Uani 1 1 d .
N1B N 0.71523(17) 0.25630(8) 0.52340(16) 0.0215(11) Uani 1 1 d .
C1B C 0.7477(2) 0.27115(12) 0.5009(2) 0.0292(15) Uani 1 1 d .
H1BA H 0.7816 0.2651 0.4964 0.035 Uiso 1 1 calc R
Ru2B Ru 0.845467(17) 0.239314(8) 0.634403(16) 0.01980(11) Uani 1 1 d .
N2B N 0.65549(17) 0.22450(8) 0.56414(15) 0.0178(10) Uani 1 1 d .
C2B C 0.7339(3) 0.29509(12) 0.4839(2) 0.0338(16) Uani 1 1 d .
H2BA H 0.7584 0.3055 0.4690 0.041 Uiso 1 1 calc R
N3B N 0.71406(18) 0.18663(9) 0.58645(16) 0.0229(11) Uani 1 1 d .
C3B C 0.6841(3) 0.30379(12) 0.4886(2) 0.0357(16) Uani 1 1 d .
H3BA H 0.6740 0.3202 0.4775 0.043 Uiso 1 1 calc R
N4B N 0.3351(2) 0.23373(15) 0.6880(2) 0.0546(18) Uani 1 1 d .
C4B C 0.6502(3) 0.28822(12) 0.5096(2) 0.0318(15) Uani 1 1 d .
H4BA H 0.6155 0.2936 0.5125 0.038 Uiso 1 1 calc R
N5B N 0.73251(18) 0.20460(8) 0.48795(16) 0.0202(11) Uani 1 1 d .
C5B C 0.6656(2) 0.26469(11) 0.5268(2) 0.0252(14) Uani 1 1 d .
N6B N 0.80487(19) 0.21600(8) 0.54440(16) 0.0231(11) Uani 1 1 d .
C6B C 0.6319(2) 0.24708(10) 0.55235(19) 0.0230(13) Uani 1 1 d .
N7B N 0.84369(16) 0.22146(8) 0.57250(16) 0.0161(10) Uani 1 1 d .
C7B C 0.5820(2) 0.25143(11) 0.5649(2) 0.0263(14) Uani 1 1 d .
H7BA H 0.5649 0.2666 0.5547 0.032 Uiso 1 1 calc R
N8B N 0.92255(18) 0.23427(9) 0.62119(19) 0.0286(12) Uani 1 1 d .
C8B C 0.5563(2) 0.23393(12) 0.5922(2) 0.0327(15) Uani 1 1 d .
N9B N 0.84528(18) 0.20937(9) 0.68154(15) 0.0216(11) Uani 1 1 d .
C9B C 0.5831(2) 0.21160(11) 0.6055(2) 0.0292(15) Uani 1 1 d .
H9BA H 0.5672 0.1992 0.6244 0.035 Uiso 1 1 calc R
N10B N 0.84621(17) 0.25825(9) 0.69378(16) 0.0223(11) Uani 1 1 d .
C10B C 0.6320(2) 0.20765(11) 0.59120(19) 0.0212(13) Uani 1 1 d .
N11B N 0.84793(17) 0.27648(9) 0.61042(17) 0.0233(11) Uani 1 1 d .
C11B C 0.6645(2) 0.18493(11) 0.6026(2) 0.0273(14) Uani 1 1 d .
N12B N 0.8652(2) 0.36525(11) 0.94775(19) 0.0431(15) Uani 1 1 d .
C12B C 0.6501(2) 0.16403(12) 0.6269(2) 0.0356(16) Uani 1 1 d .
H12B H 0.6164 0.1633 0.6386 0.043 Uiso 1 1 calc R
C13B C 0.6831(3) 0.14371(12) 0.6350(2) 0.0347(16) Uani 1 1 d .
H13B H 0.6723 0.1290 0.6514 0.042 Uiso 1 1 calc R
C14B C 0.7323(2) 0.14530(11) 0.6186(2) 0.0312(15) Uani 1 1 d .
H14B H 0.7561 0.1317 0.6239 0.037 Uiso 1 1 calc R
C15B C 0.7460(2) 0.16675(11) 0.5946(2) 0.0296(15) Uani 1 1 d .
H15B H 0.7798 0.1676 0.5831 0.036 Uiso 1 1 calc R
C16B C 0.5026(2) 0.23832(13) 0.6064(2) 0.0311(15) Uani 1 1 d .
C17B C 0.4813(3) 0.26257(13) 0.6069(2) 0.0425(18) Uani 1 1 d .
H17B H 0.5014 0.2768 0.5976 0.051 Uiso 1 1 calc R
C18B C 0.4323(3) 0.26680(15) 0.6204(3) 0.053(2) Uani 1 1 d .
H18B H 0.4183 0.2836 0.6191 0.063 Uiso 1 1 calc R
C19B C 0.4036(3) 0.24702(15) 0.6356(3) 0.0469(19) Uani 1 1 d .
C20B C 0.4235(3) 0.22213(15) 0.6354(2) 0.0449(18) Uani 1 1 d .
H20B H 0.4033 0.2081 0.6451 0.054 Uiso 1 1 calc R
C21B C 0.4727(2) 0.21826(14) 0.6210(2) 0.0414(18) Uani 1 1 d .
H21B H 0.4864 0.2014 0.6210 0.050 Uiso 1 1 calc R
C22B C 0.3485(3) 0.25184(17) 0.6501(3) 0.055(2) Uani 1 1 d .
H22C H 0.3451 0.2698 0.6610 0.066 Uiso 1 1 calc R
H22D H 0.3245 0.2494 0.6231 0.066 Uiso 1 1 calc R
C23B C 0.3077(3) 0.21264(19) 0.6784(3) 0.062(2) Uani 1 1 d .
H23B H 0.2937 0.2100 0.6479 0.074 Uiso 1 1 calc R
C24B C 0.2996(4) 0.1949(2) 0.7120(5) 0.090(4) Uani 1 1 d .
H24B H 0.2792 0.1802 0.7051 0.108 Uiso 1 1 calc R
C25B C 0.3204(6) 0.1981(3) 0.7551(5) 0.123(6) Uani 1 1 d .
H25B H 0.3153 0.1858 0.7788 0.147 Uiso 1 1 calc R
C26B C 0.3496(5) 0.2200(3) 0.7635(4) 0.115(5) Uani 1 1 d .
H26B H 0.3647 0.2228 0.7935 0.138 Uiso 1 1 calc R
C27B C 0.3570(4) 0.2374(2) 0.7297(3) 0.083(3) Uani 1 1 d .
H27B H 0.3776 0.2522 0.7357 0.099 Uiso 1 1 calc R
C28B C 0.6921(3) 0.19897(11) 0.4599(2) 0.0304(15) Uani 1 1 d .
H28B H 0.6586 0.2017 0.4711 0.036 Uiso 1 1 calc R
C29B C 0.6966(3) 0.18944(12) 0.4155(2) 0.0347(16) Uani 1 1 d .
H29B H 0.6668 0.1862 0.3965 0.042 Uiso 1 1 calc R
C30B C 0.7443(3) 0.18481(12) 0.3992(2) 0.0371(17) Uani 1 1 d .
H30B H 0.7483 0.1782 0.3688 0.045 Uiso 1 1 calc R
C31B C 0.7867(3) 0.18993(11) 0.4277(2) 0.0317(16) Uani 1 1 d .
H31B H 0.8202 0.1866 0.4171 0.038 Uiso 1 1 calc R
C32B C 0.7807(2) 0.19987(10) 0.4713(2) 0.0268(14) Uani 1 1 d .
C33B C 0.8225(2) 0.20637(10) 0.5041(2) 0.0224(13) Uani 1 1 d .
C34B C 0.8763(2) 0.20641(11) 0.5070(2) 0.0300(15) Uani 1 1 d .
H34B H 0.8995 0.2009 0.4842 0.036 Uiso 1 1 calc R
C35B C 0.8883(2) 0.21661(10) 0.5515(2) 0.0265(14) Uani 1 1 d .
C36B C 0.9337(2) 0.22335(10) 0.5790(2) 0.0268(14) Uani 1 1 d .
C37B C 0.9835(2) 0.22068(13) 0.5656(3) 0.0425(18) Uani 1 1 d .
H37B H 0.9903 0.2136 0.5360 0.051 Uiso 1 1 calc R
C38B C 1.0237(3) 0.22815(14) 0.5945(3) 0.050(2) Uani 1 1 d .
H38B H 1.0583 0.2259 0.5858 0.059 Uiso 1 1 calc R
C39B C 1.0123(3) 0.23908(14) 0.6369(3) 0.0478(19) Uani 1 1 d .
H39B H 1.0393 0.2450 0.6571 0.057 Uiso 1 1 calc R
C40B C 0.9614(2) 0.24135(11) 0.6498(2) 0.0304(15) Uani 1 1 d .
H40B H 0.9542 0.2481 0.6795 0.037 Uiso 1 1 calc R
C41B C 0.8518(2) 0.28472(11) 0.5670(2) 0.0253(14) Uani 1 1 d .
H41B H 0.8561 0.2724 0.5432 0.030 Uiso 1 1 calc R
C42B C 0.8500(2) 0.31034(12) 0.5548(2) 0.0345(16) Uani 1 1 d .
H42B H 0.8521 0.3154 0.5232 0.041 Uiso 1 1 calc R
C43B C 0.8450(2) 0.32862(12) 0.5895(2) 0.0300(15) Uani 1 1 d .
H43B H 0.8428 0.3463 0.5819 0.036 Uiso 1 1 calc R
C44B C 0.8435(2) 0.32074(11) 0.6348(2) 0.0314(15) Uani 1 1 d .
H44B H 0.8409 0.3329 0.6591 0.038 Uiso 1 1 calc R
C45B C 0.8457(2) 0.29470(10) 0.6446(2) 0.0238(14) Uani 1 1 d .
C46B C 0.8453(2) 0.28418(10) 0.6923(2) 0.0232(13) Uani 1 1 d .
C47B C 0.8434(2) 0.29780(11) 0.7333(2) 0.0255(14) Uani 1 1 d .
H47B H 0.8440 0.3160 0.7325 0.031 Uiso 1 1 calc R
C48B C 0.8407(2) 0.28524(11) 0.7758(2) 0.0245(14) Uani 1 1 d .
C49B C 0.8402(2) 0.25841(11) 0.7749(2) 0.0245(14) Uani 1 1 d .
H49B H 0.8372 0.2491 0.8031 0.029 Uiso 1 1 calc R
C50B C 0.8438(2) 0.24544(11) 0.7341(2) 0.0223(13) Uani 1 1 d .
C51B C 0.8443(2) 0.21729(11) 0.7276(2) 0.0233(13) Uani 1 1 d .
C52B C 0.8445(3) 0.19963(11) 0.7630(2) 0.0327(15) Uani 1 1 d .
H52B H 0.8437 0.2054 0.7942 0.039 Uiso 1 1 calc R
C53B C 0.8459(3) 0.17358(13) 0.7540(2) 0.0420(18) Uani 1 1 d .
H53B H 0.8458 0.1614 0.7785 0.050 Uiso 1 1 calc R
C54B C 0.8473(3) 0.16571(12) 0.7086(2) 0.0371(17) Uani 1 1 d .
H54B H 0.8483 0.1480 0.7011 0.045 Uiso 1 1 calc R
C55B C 0.8474(2) 0.18409(12) 0.6739(2) 0.0334(16) Uani 1 1 d .
H55B H 0.8490 0.1784 0.6427 0.040 Uiso 1 1 calc R
C56B C 0.8387(2) 0.29967(12) 0.8196(2) 0.0295(15) Uani 1 1 d .
C57B C 0.8551(3) 0.28880(13) 0.8618(2) 0.0380(17) Uani 1 1 d .
H57B H 0.8677 0.2717 0.8624 0.046 Uiso 1 1 calc R
C58B C 0.8532(3) 0.30245(12) 0.9029(2) 0.0379(17) Uani 1 1 d .
H58B H 0.8647 0.2947 0.9312 0.046 Uiso 1 1 calc R
C59B C 0.8344(3) 0.32772(13) 0.9032(2) 0.0348(16) Uani 1 1 d .
C60B C 0.8178(3) 0.33790(13) 0.8619(2) 0.0422(18) Uani 1 1 d .
H60B H 0.8042 0.3548 0.8617 0.051 Uiso 1 1 calc R
C61B C 0.8196(3) 0.32500(12) 0.8210(2) 0.0384(17) Uani 1 1 d .
H61B H 0.8079 0.3331 0.7931 0.046 Uiso 1 1 calc R
C62B C 0.8319(3) 0.34186(15) 0.9482(2) 0.050(2) Uani 1 1 d .
H62C H 0.8433 0.3305 0.9740 0.060 Uiso 1 1 calc R
H62D H 0.7959 0.3470 0.9534 0.060 Uiso 1 1 calc R
C63B C 0.9155(3) 0.36237(17) 0.9535(3) 0.067(2) Uani 1 1 d .
H63B H 0.9302 0.3459 0.9590 0.080 Uiso 1 1 calc R
C64B C 0.9461(4) 0.3843(2) 0.9513(4) 0.087(3) Uani 1 1 d .
H64B H 0.9823 0.3830 0.9557 0.105 Uiso 1 1 calc R
C65B C 0.9234(5) 0.40771(19) 0.9427(4) 0.096(4) Uani 1 1 d .
H65B H 0.9442 0.4227 0.9413 0.115 Uiso 1 1 calc R
C66B C 0.8726(5) 0.40963(18) 0.9362(4) 0.086(3) Uani 1 1 d .
H66B H 0.8570 0.4257 0.9294 0.103 Uiso 1 1 calc R
C67B C 0.8438(4) 0.38823(14) 0.9397(3) 0.063(2) Uani 1 1 d .
H67B H 0.8075 0.3895 0.9363 0.076 Uiso 1 1 calc R
Ru1C Ru 0.319418(18) 0.492418(10) 0.637424(17) 0.02643(12) Uani 1 1 d .
Cl1C Cl 0.22507(5) 0.49059(3) 0.62853(5) 0.0261(3) Uani 1 1 d .
N1C N 0.32121(19) 0.52952(10) 0.61189(17) 0.0302(12) Uani 1 1 d .
C1C C 0.3253(3) 0.53686(14) 0.5676(2) 0.0427(18) Uani 1 1 d .
H1CA H 0.3297 0.5243 0.5442 0.051 Uiso 1 1 calc R
Ru2C Ru 0.209842(18) 0.469761(9) 0.552750(17) 0.02470(12) Uani 1 1 d .
N2C N 0.31670(18) 0.51214(9) 0.69510(16) 0.0242(11) Uani 1 1 d .
C2C C 0.3231(3) 0.56258(14) 0.5558(3) 0.050(2) Uani 1 1 d .
H2CA H 0.3264 0.5674 0.5242 0.060 Uiso 1 1 calc R
N3C N 0.31938(17) 0.46311(9) 0.68608(16) 0.0244(11) Uani 1 1 d .
C3C C 0.3162(3) 0.58157(16) 0.5890(3) 0.059(2) Uani 1 1 d .
H3CA H 0.3144 0.5992 0.5806 0.071 Uiso 1 1 calc R
N4C N 0.3240(2) 0.62331(11) 0.9428(2) 0.0444(15) Uani 1 1 d .
C4C C 0.3122(3) 0.57393(14) 0.6336(3) 0.052(2) Uani 1 1 d .
H4CA H 0.3076 0.5864 0.6572 0.063 Uiso 1 1 calc R
N5C N 0.39683(17) 0.48831(10) 0.62906(17) 0.0280(12) Uani 1 1 d U
C5C C 0.3149(3) 0.54792(13) 0.6455(2) 0.0374(17) Uani 1 1 d .
N6C N 0.32311(16) 0.47372(9) 0.57720(16) 0.0213(11) Uani 1 1 d .
C6C C 0.3128(2) 0.53800(12) 0.6937(2) 0.0334(16) Uani 1 1 d .
N7C N 0.28576(18) 0.46743(9) 0.54696(17) 0.0264(12) Uani 1 1 d .
C7C C 0.3089(3) 0.55231(13) 0.7332(2) 0.0368(16) Uani 1 1 d .
H7CA H 0.3081 0.5705 0.7314 0.044 Uiso 1 1 calc R
N8C N 0.2179(2) 0.45316(9) 0.48826(17) 0.0298(12) Uani 1 1 d .
C8C C 0.3060(2) 0.54012(12) 0.7764(2) 0.0325(15) Uani 1 1 d .
N9C N 0.19883(19) 0.43506(9) 0.58524(16) 0.0268(12) Uani 1 1 d .
C9C C 0.3080(2) 0.51304(11) 0.7772(2) 0.0272(14) Uani 1 1 d .
H9CA H 0.3056 0.5041 0.8058 0.033 Uiso 1 1 calc R
N10C N 0.13538(18) 0.47100(9) 0.56106(15) 0.0243(11) Uani 1 1 d .
C10C C 0.3134(2) 0.49965(11) 0.7369(2) 0.0232(13) Uani 1 1 d .
N11C N 0.19114(18) 0.50467(9) 0.52220(16) 0.0245(11) Uani 1 1 d .
C11C C 0.3163(2) 0.47155(11) 0.7308(2) 0.0259(14) Uani 1 1 d .
N12C N -0.1864(2) 0.49285(12) 0.6769(2) 0.0536(18) Uani 1 1 d .
C12C C 0.3167(3) 0.45449(12) 0.7676(2) 0.0347(16) Uani 1 1 d .
H12C H 0.3147 0.4607 0.7985 0.042 Uiso 1 1 calc R
C13C C 0.3199(3) 0.42836(13) 0.7592(2) 0.0440(18) Uani 1 1 d .
H13C H 0.3198 0.4165 0.7841 0.053 Uiso 1 1 calc R
C14C C 0.3233(3) 0.41991(13) 0.7140(2) 0.0406(17) Uani 1 1 d .
H14C H 0.3255 0.4021 0.7072 0.049 Uiso 1 1 calc R
C15C C 0.3233(2) 0.43781(12) 0.6791(2) 0.0316(15) Uani 1 1 d .
H15C H 0.3264 0.4319 0.6481 0.038 Uiso 1 1 calc R
C16C C 0.3023(2) 0.55480(11) 0.8193(2) 0.0300(15) Uani 1 1 d .
C17C C 0.2793(3) 0.57922(12) 0.8190(2) 0.0373(16) Uani 1 1 d .
H17C H 0.2657 0.5860 0.7906 0.045 Uiso 1 1 calc R
C18C C 0.2762(3) 0.59331(14) 0.8585(2) 0.0457(19) Uani 1 1 d .
H18C H 0.2604 0.6097 0.8572 0.055 Uiso 1 1 calc R
C19C C 0.2956(2) 0.58415(12) 0.9008(2) 0.0323(15) Uani 1 1 d .
C20C C 0.3182(3) 0.56028(13) 0.9014(2) 0.0400(17) Uani 1 1 d .
H20C H 0.3323 0.5537 0.9298 0.048 Uiso 1 1 calc R
C21C C 0.3209(3) 0.54553(12) 0.8614(2) 0.0354(16) Uani 1 1 d .
H21C H 0.3358 0.5289 0.8631 0.042 Uiso 1 1 calc R
C22C C 0.2924(3) 0.59963(14) 0.9451(3) 0.0482(19) Uani 1 1 d .
H22E H 0.2561 0.6043 0.9500 0.058 Uiso 1 1 calc R
H22F H 0.3046 0.5891 0.9717 0.058 Uiso 1 1 calc R
C23C C 0.3022(3) 0.64571(15) 0.9310(3) 0.054(2) Uani 1 1 d .
H23C H 0.2660 0.6462 0.9259 0.064 Uiso 1 1 calc R
C24C C 0.3292(4) 0.66795(15) 0.9257(3) 0.064(2) Uani 1 1 d .
H24C H 0.3124 0.6835 0.9170 0.077 Uiso 1 1 calc R
C25C C 0.3802(4) 0.66696(19) 0.9334(4) 0.097(4) Uani 1 1 d .
H25C H 0.4005 0.6819 0.9298 0.116 Uiso 1 1 calc R
C26C C 0.4032(3) 0.6441(2) 0.9465(5) 0.107(4) Uani 1 1 d .
H26C H 0.4391 0.6434 0.9533 0.129 Uiso 1 1 calc R
C27C C 0.3733(3) 0.62207(17) 0.9495(4) 0.078(3) Uani 1 1 d .
H27C H 0.3892 0.6061 0.9566 0.094 Uiso 1 1 calc R
C28C C 0.4350(2) 0.49597(13) 0.6584(2) 0.0354(16) Uani 1 1 d .
H28C H 0.4260 0.5048 0.6858 0.042 Uiso 1 1 calc R
C29C C 0.4860(3) 0.49190(16) 0.6512(3) 0.056(2) Uani 1 1 d .
H29C H 0.5112 0.4976 0.6734 0.067 Uiso 1 1 calc R
C30C C 0.5007(3) 0.47961(16) 0.6120(3) 0.055(2) Uani 1 1 d .
H30C H 0.5361 0.4770 0.6065 0.066 Uiso 1 1 calc R
C31C C 0.4632(3) 0.47102(14) 0.5805(3) 0.048(2) Uani 1 1 d .
H31C H 0.4721 0.4621 0.5531 0.057 Uiso 1 1 calc R
C32C C 0.4121(2) 0.47581(12) 0.5900(2) 0.0350(17) Uani 1 1 d .
C33C C 0.3684(2) 0.46764(12) 0.5592(2) 0.0292(15) Uani 1 1 d .
C34C C 0.3606(2) 0.45661(12) 0.5152(2) 0.0335(16) Uani 1 1 d .
H34C H 0.3856 0.4505 0.4947 0.040 Uiso 1 1 calc R
C35C C 0.3069(2) 0.45671(11) 0.5087(2) 0.0264(14) Uani 1 1 d .
C36C C 0.2678(2) 0.44901(11) 0.4746(2) 0.0293(15) Uani 1 1 d .
C37C C 0.2773(3) 0.43882(12) 0.4314(2) 0.0368(17) Uani 1 1 d .
H37C H 0.3116 0.4360 0.4226 0.044 Uiso 1 1 calc R
C38C C 0.2367(3) 0.43278(12) 0.4011(2) 0.0383(17) Uani 1 1 d .
H38C H 0.2427 0.4256 0.3715 0.046 Uiso 1 1 calc R
C39C C 0.1881(3) 0.43736(12) 0.4148(2) 0.0427(18) Uani 1 1 d .
H39C H 0.1597 0.4336 0.3943 0.051 Uiso 1 1 calc R
C40C C 0.1797(3) 0.44738(12) 0.4580(2) 0.0336(16) Uani 1 1 d .
H40C H 0.1453 0.4503 0.4667 0.040 Uiso 1 1 calc R
C41C C 0.2338(2) 0.41663(12) 0.5946(2) 0.0327(15) Uani 1 1 d .
H41C H 0.2679 0.4190 0.5847 0.039 Uiso 1 1 calc R
C42C C 0.2221(3) 0.39465(12) 0.6177(2) 0.0354(16) Uani 1 1 d .
H42C H 0.2481 0.3823 0.6247 0.042 Uiso 1 1 calc R
C43C C 0.1720(3) 0.39058(12) 0.6308(2) 0.0398(17) Uani 1 1 d .
H43C H 0.1631 0.3752 0.6463 0.048 Uiso 1 1 calc R
C44C C 0.1358(3) 0.40877(11) 0.6211(2) 0.0334(16) Uani 1 1 d .
H44C H 0.1015 0.4063 0.6304 0.040 Uiso 1 1 calc R
C45C C 0.1492(2) 0.43104(11) 0.5976(2) 0.0285(14) Uani 1 1 d .
C46C C 0.1132(2) 0.45213(11) 0.5859(2) 0.0256(14) Uani 1 1 d .
C47C C 0.0622(2) 0.45345(11) 0.5971(2) 0.0264(14) Uani 1 1 d .
H47C H 0.0469 0.4399 0.6138 0.032 Uiso 1 1 calc R
C48C C 0.0330(2) 0.47507(11) 0.5834(2) 0.0269(14) Uani 1 1 d .
C49C C 0.0577(2) 0.49476(11) 0.5594(2) 0.0267(14) Uani 1 1 d .
H49C H 0.0393 0.5098 0.5504 0.032 Uiso 1 1 calc R
C50C C 0.1075(2) 0.49227(12) 0.5494(2) 0.0280(14) Uani 1 1 d .
C51C C 0.1404(2) 0.51061(11) 0.5248(2) 0.0278(14) Uani 1 1 d .
C52C C 0.1218(2) 0.53434(12) 0.5072(2) 0.0311(15) Uani 1 1 d .
H52C H 0.0865 0.5387 0.5096 0.037 Uiso 1 1 calc R
C53C C 0.1554(3) 0.55112(13) 0.4865(2) 0.0364(16) Uani 1 1 d .
H53C H 0.1436 0.5673 0.4753 0.044 Uiso 1 1 calc R
C54C C 0.2063(3) 0.54415(13) 0.4824(2) 0.0380(17) Uani 1 1 d .
H54C H 0.2297 0.5552 0.4677 0.046 Uiso 1 1 calc R
C55C C 0.2224(2) 0.52080(13) 0.5002(2) 0.0353(16) Uani 1 1 d .
H55C H 0.2573 0.5159 0.4968 0.042 Uiso 1 1 calc R
C56C C -0.0222(2) 0.47699(11) 0.5958(2) 0.0311(15) Uani 1 1 d .
C57C C -0.0488(3) 0.45496(13) 0.6069(2) 0.0415(17) Uani 1 1 d .
H57C H -0.0317 0.4389 0.6062 0.050 Uiso 1 1 calc R
C58C C -0.0994(3) 0.45594(15) 0.6189(3) 0.050(2) Uani 1 1 d .
H58C H -0.1170 0.4407 0.6269 0.060 Uiso 1 1 calc R
C59C C -0.1247(3) 0.47935(15) 0.6193(2) 0.0430(18) Uani 1 1 d .
C60C C -0.0986(3) 0.50115(15) 0.6073(3) 0.050(2) Uani 1 1 d .
H60C H -0.1161 0.5172 0.6066 0.060 Uiso 1 1 calc R
C61C C -0.0473(3) 0.50013(13) 0.5962(2) 0.0412(18) Uani 1 1 d .
H61C H -0.0295 0.5154 0.5888 0.049 Uiso 1 1 calc R
C62C C -0.1803(3) 0.48035(17) 0.6317(3) 0.055(2) Uani 1 1 d .
H62E H -0.2001 0.4900 0.6074 0.066 Uiso 1 1 calc R
H62F H -0.1943 0.4627 0.6327 0.066 Uiso 1 1 calc R
C63C C -0.1653(4) 0.48218(19) 0.7146(3) 0.081(3) Uani 1 1 d .
H63C H -0.1471 0.4665 0.7125 0.097 Uiso 1 1 calc R
C64C C -0.1700(5) 0.4939(2) 0.7567(4) 0.104(4) Uani 1 1 d U
H64C H -0.1539 0.4870 0.7839 0.125 Uiso 1 1 calc R
C65C C -0.1996(6) 0.5168(2) 0.7588(4) 0.129(6) Uani 1 1 d .
H65C H -0.2038 0.5253 0.7875 0.155 Uiso 1 1 calc R
C66C C -0.2216(6) 0.52632(19) 0.7191(5) 0.126(6) Uani 1 1 d .
H66C H -0.2419 0.5415 0.7198 0.152 Uiso 1 1 calc R
C67C C -0.2145(4) 0.51422(18) 0.6792(4) 0.087(3) Uani 1 1 d .
H67C H -0.2300 0.5210 0.6515 0.104 Uiso 1 1 calc R
Ru1D Ru 0.686607(19) 0.022557(9) 0.380860(18) 0.02661(12) Uani 1 1 d .
Cl1D Cl 0.78135(5) 0.02149(3) 0.38214(5) 0.0240(3) Uani 1 1 d .
N1D N 0.68068(19) -0.01386(9) 0.40832(17) 0.0282(12) Uani 1 1 d .
C1D C 0.6772(2) -0.02080(14) 0.4531(2) 0.0375(17) Uani 1 1 d .
H1DA H 0.6797 -0.0079 0.4763 0.045 Uiso 1 1 calc R
Ru2D Ru 0.807996(18) 0.043309(9) 0.454427(16) 0.02172(11) Uani 1 1 d .
N2D N 0.6785(2) 0.00227(10) 0.32395(17) 0.0310(12) Uani 1 1 d .
C2D C 0.6701(3) -0.04588(14) 0.4668(3) 0.051(2) Uani 1 1 d .
H2DA H 0.6684 -0.0501 0.4987 0.061 Uiso 1 1 calc R
N3D N 0.6858(2) 0.05117(10) 0.33109(18) 0.0320(13) Uani 1 1 d .
C3D C 0.6656(3) -0.06463(13) 0.4337(2) 0.0410(18) Uani 1 1 d .
H3DA H 0.6608 -0.0820 0.4423 0.049 Uiso 1 1 calc R
N4D N 0.5919(2) -0.11589(10) 0.10871(18) 0.0411(15) Uani 1 1 d .
C4D C 0.6680(3) -0.05766(13) 0.3872(2) 0.0383(17) Uani 1 1 d .
H4DA H 0.6645 -0.0703 0.3636 0.046 Uiso 1 1 calc R
N5D N 0.61108(19) 0.02769(10) 0.3978(2) 0.0384(14) Uani 1 1 d .
C5D C 0.6753(2) -0.03279(11) 0.3757(2) 0.0280(14) Uani 1 1 d .
N6D N 0.69277(19) 0.04204(9) 0.44025(15) 0.0227(11) Uani 1 1 d .
C6D C 0.6750(2) -0.02350(11) 0.3269(2) 0.0291(15) Uani 1 1 d .
N7D N 0.73311(18) 0.04830(9) 0.46627(15) 0.0208(11) Uani 1 1 d .
C7D C 0.6701(2) -0.03823(12) 0.2881(2) 0.0308(15) Uani 1 1 d .
H7DA H 0.6673 -0.0563 0.2908 0.037 Uiso 1 1 calc R
N8D N 0.8088(2) 0.06066(9) 0.51839(17) 0.0274(12) Uani 1 1 d .
C8D C 0.6691(2) -0.02660(12) 0.2436(2) 0.0301(15) Uani 1 1 d .
N9D N 0.82094(17) 0.00835(9) 0.48626(16) 0.0233(11) Uani 1 1 d .
C9D C 0.6731(2) 0.00023(12) 0.2415(2) 0.0297(15) Uani 1 1 d .
H9DA H 0.6723 0.0087 0.2123 0.036 Uiso 1 1 calc R
N10D N 0.88085(17) 0.03817(8) 0.44173(16) 0.0199(11) Uani 1 1 d .
C10D C 0.6781(2) 0.01429(12) 0.2817(2) 0.0305(15) Uani 1 1 d .
N11D N 0.82396(19) 0.07650(9) 0.41874(17) 0.0274(12) Uani 1 1 d .
C11D C 0.6829(2) 0.04256(12) 0.2867(2) 0.0320(15) Uani 1 1 d .
N12D N 1.1999(3) 0.02040(16) 0.3151(3) 0.064(2) Uani 1 1 d .
C12D C 0.6833(3) 0.05863(14) 0.2491(3) 0.0458(19) Uani 1 1 d .
H12D H 0.6813 0.0521 0.2183 0.055 Uiso 1 1 calc R
C13D C 0.6867(3) 0.08497(13) 0.2575(3) 0.053(2) Uani 1 1 d .
H13D H 0.6879 0.0966 0.2322 0.063 Uiso 1 1 calc R
C14D C 0.6884(3) 0.09394(13) 0.3016(3) 0.049(2) Uani 1 1 d .
H14D H 0.6905 0.1119 0.3074 0.058 Uiso 1 1 calc R
C15D C 0.6871(3) 0.07672(12) 0.3381(3) 0.0436(18) Uani 1 1 d .
H15D H 0.6871 0.0831 0.3689 0.052 Uiso 1 1 calc R
C16D C 0.6587(2) -0.04231(12) 0.2019(2) 0.0265(14) Uani 1 1 d .
C17D C 0.6798(3) -0.06686(13) 0.1993(2) 0.0400(17) Uani 1 1 d .
H17D H 0.7030 -0.0730 0.2230 0.048 Uiso 1 1 calc R
C18D C 0.6664(3) -0.08230(13) 0.1612(3) 0.0427(18) Uani 1 1 d .
H18D H 0.6814 -0.0988 0.1589 0.051 Uiso 1 1 calc R
C19D C 0.6325(3) -0.07430(12) 0.1275(2) 0.0334(16) Uani 1 1 d .
C20D C 0.6123(3) -0.04975(11) 0.1300(2) 0.0323(15) Uani 1 1 d .
H20D H 0.5888 -0.0439 0.1064 0.039 Uiso 1 1 calc R
C21D C 0.6260(3) -0.03386(12) 0.1662(2) 0.0363(16) Uani 1 1 d .
H21D H 0.6129 -0.0169 0.1669 0.044 Uiso 1 1 calc R
C22D C 0.6158(3) -0.09267(12) 0.0887(2) 0.0365(16) Uani 1 1 d .
H22G H 0.5909 -0.0840 0.0673 0.044 Uiso 1 1 calc R
H22H H 0.6461 -0.0977 0.0709 0.044 Uiso 1 1 calc R
C23D C 0.5475(3) -0.11359(15) 0.1300(3) 0.050(2) Uani 1 1 d .
H23D H 0.5310 -0.0974 0.1317 0.060 Uiso 1 1 calc R
C24D C 0.5261(4) -0.1349(2) 0.1493(3) 0.075(3) Uani 1 1 d .
H24D H 0.4942 -0.1337 0.1643 0.090 Uiso 1 1 calc R
C25D C 0.5508(5) -0.1579(2) 0.1470(4) 0.095(4) Uani 1 1 d .
H25D H 0.5354 -0.1728 0.1596 0.114 Uiso 1 1 calc R
C26D C 0.5985(6) -0.15996(19) 0.1263(4) 0.113(5) Uani 1 1 d .
H26D H 0.6166 -0.1758 0.1258 0.135 Uiso 1 1 calc R
C27D C 0.6178(4) -0.13830(14) 0.1071(3) 0.073(3) Uani 1 1 d .
H27D H 0.6499 -0.1390 0.0923 0.087 Uiso 1 1 calc R
C28D C 0.5695(2) 0.01938(14) 0.3726(3) 0.050(2) Uani 1 1 d .
H28D H 0.5744 0.0125 0.3426 0.060 Uiso 1 1 calc R
C29D C 0.5211(3) 0.02049(15) 0.3888(4) 0.067(3) Uani 1 1 d .
H29D H 0.4931 0.0139 0.3705 0.081 Uiso 1 1 calc R
C30D C 0.5125(3) 0.03111(17) 0.4320(4) 0.069(3) Uani 1 1 d .
H30D H 0.4788 0.0316 0.4438 0.082 Uiso 1 1 calc R
C31D C 0.5542(3) 0.04113(15) 0.4577(3) 0.058(2) Uani 1 1 d .
H31D H 0.5495 0.0493 0.4868 0.070 Uiso 1 1 calc R
C32D C 0.6021(2) 0.03884(12) 0.4399(3) 0.0363(16) Uani 1 1 d .
C33D C 0.6501(3) 0.04705(11) 0.4648(2) 0.0348(16) Uani 1 1 d .
C34D C 0.6648(3) 0.05778(11) 0.5075(2) 0.0330(16) Uani 1 1 d .
H34D H 0.6431 0.0634 0.5314 0.040 Uiso 1 1 calc R
C35D C 0.7180(2) 0.05830(11) 0.5073(2) 0.0283(15) Uani 1 1 d .
C36D C 0.7621(2) 0.06539(11) 0.5376(2) 0.0291(15) Uani 1 1 d .
C37D C 0.7581(3) 0.07548(13) 0.5824(2) 0.0396(17) Uani 1 1 d .
H37D H 0.7254 0.0783 0.5950 0.048 Uiso 1 1 calc R
C38D C 0.8020(3) 0.08117(13) 0.6076(2) 0.0443(19) Uani 1 1 d .
H38D H 0.8001 0.0882 0.6379 0.053 Uiso 1 1 calc R
C39D C 0.8490(3) 0.07663(12) 0.5888(2) 0.0421(18) Uani 1 1 d .
H39D H 0.8797 0.0803 0.6062 0.050 Uiso 1 1 calc R
C40D C 0.8514(3) 0.06674(11) 0.5447(2) 0.0327(16) Uani 1 1 d .
H40D H 0.8842 0.0640 0.5321 0.039 Uiso 1 1 calc R
C41D C 0.7879(2) -0.00578(12) 0.5112(2) 0.0303(15) Uani 1 1 d .
H41D H 0.7544 0.0006 0.5162 0.036 Uiso 1 1 calc R
C42D C 0.8020(3) -0.02889(13) 0.5292(2) 0.0373(16) Uani 1 1 d .
H42D H 0.7776 -0.0384 0.5458 0.045 Uiso 1 1 calc R
C43D C 0.8504(2) -0.03899(11) 0.5243(2) 0.0317(15) Uani 1 1 d .
H43D H 0.8596 -0.0554 0.5365 0.038 Uiso 1 1 calc R
C44D C 0.8853(2) -0.02393(12) 0.5005(2) 0.0316(15) Uani 1 1 d .
H44D H 0.9196 -0.0297 0.4971 0.038 Uiso 1 1 calc R
C45D C 0.8700(2) -0.00085(11) 0.4820(2) 0.0231(13) Uani 1 1 d .
C46D C 0.9040(2) 0.01588(11) 0.4544(2) 0.0253(14) Uani 1 1 d .
C47D C 0.9532(2) 0.00982(11) 0.4408(2) 0.0245(13) Uani 1 1 d .
H47D H 0.9693 -0.0057 0.4504 0.029 Uiso 1 1 calc R
C48D C 0.9783(2) 0.02720(12) 0.4126(2) 0.0279(14) Uani 1 1 d .
C49D C 0.9534(2) 0.04971(11) 0.3987(2) 0.0278(14) Uani 1 1 d .
H49D H 0.9697 0.0616 0.3789 0.033 Uiso 1 1 calc R
C50D C 0.9050(2) 0.05446(11) 0.4142(2) 0.0249(14) Uani 1 1 d .
C51D C 0.8727(2) 0.07741(11) 0.4023(2) 0.0292(15) Uani 1 1 d .
C52D C 0.8890(3) 0.09808(12) 0.3769(2) 0.0373(16) Uani 1 1 d .
H52D H 0.9230 0.0985 0.3659 0.045 Uiso 1 1 calc R
C53D C 0.8561(3) 0.11820(13) 0.3674(3) 0.0463(19) Uani 1 1 d .
H53D H 0.8667 0.1323 0.3492 0.056 Uiso 1 1 calc R
C54D C 0.8074(3) 0.11741(12) 0.3849(2) 0.0424(18) Uani 1 1 d .
H54D H 0.7841 0.1312 0.3793 0.051 Uiso 1 1 calc R
C55D C 0.7929(3) 0.09637(12) 0.4107(2) 0.0339(16) Uani 1 1 d .
H55D H 0.7595 0.0961 0.4230 0.041 Uiso 1 1 calc R
C56D C 1.0314(2) 0.02103(12) 0.3972(2) 0.0318(15) Uani 1 1 d .
C57D C 1.0486(2) -0.00394(13) 0.3955(3) 0.0425(18) Uani 1 1 d .
H57D H 1.0267 -0.0175 0.4048 0.051 Uiso 1 1 calc R
C58D C 1.0973(3) -0.00957(15) 0.3806(3) 0.054(2) Uani 1 1 d .
H58D H 1.1087 -0.0269 0.3801 0.065 Uiso 1 1 calc R
C59D C 1.1299(3) 0.00999(17) 0.3661(3) 0.056(2) Uani 1 1 d .
C60D C 1.1124(3) 0.03491(16) 0.3687(3) 0.054(2) Uani 1 1 d .
H60D H 1.1343 0.0485 0.3598 0.065 Uiso 1 1 calc R
C61D C 1.0642(2) 0.04054(14) 0.3840(3) 0.0447(19) Uani 1 1 d .
H61D H 1.0533 0.0579 0.3854 0.054 Uiso 1 1 calc R
C62D C 1.1839(3) 0.00405(18) 0.3510(4) 0.071(3) Uani 1 1 d .
H62G H 1.2081 0.0058 0.3781 0.085 Uiso 1 1 calc R
H62H H 1.1852 -0.0140 0.3402 0.085 Uiso 1 1 calc R
C63D C 1.1782(5) 0.0157(3) 0.2723(5) 0.114(4) Uani 1 1 d U
H63D H 1.1559 0.0015 0.2675 0.137 Uiso 1 1 calc R
C64D C 1.1888(6) 0.0315(3) 0.2367(6) 0.146(6) Uani 1 1 d U
H64D H 1.1760 0.0277 0.2062 0.175 Uiso 1 1 calc R
C65D C 1.2173(5) 0.0523(3) 0.2448(5) 0.120(4) Uani 1 1 d U
H65D H 1.2228 0.0636 0.2196 0.143 Uiso 1 1 calc R
C66D C 1.2394(4) 0.0584(3) 0.2875(5) 0.115(4) Uani 1 1 d .
H66D H 1.2601 0.0733 0.2921 0.138 Uiso 1 1 calc R
C67D C 1.2291(3) 0.0410(2) 0.3241(3) 0.068(3) Uani 1 1 d .
H67D H 1.2429 0.0440 0.3545 0.082 Uiso 1 1 calc R
P1A P 0.37251(7) 0.23408(4) 0.90495(7) 0.0408(5) Uani 1 1 d .
F1A F 0.33395(15) 0.21808(8) 0.87228(15) 0.0532(11) Uani 1 1 d .
F2A F 0.32376(17) 0.24859(9) 0.92567(16) 0.0629(13) Uani 1 1 d .
F3A F 0.4113(2) 0.24978(13) 0.9362(2) 0.122(3) Uani 1 1 d .
F4A F 0.41873(14) 0.22022(8) 0.88167(17) 0.0620(13) Uani 1 1 d .
F5A F 0.3691(3) 0.21289(12) 0.94242(18) 0.110(2) Uani 1 1 d .
F6A F 0.3736(2) 0.25565(10) 0.8667(2) 0.102(2) Uani 1 1 d .
P1B P 0.29521(13) 0.40857(5) 0.24882(8) 0.0803(9) Uani 1 1 d .
F1B F 0.2604(2) 0.39270(12) 0.21228(18) 0.0969(19) Uani 1 1 d .
F2B F 0.2476(3) 0.41206(12) 0.28203(19) 0.124(3) Uani 1 1 d .
F3B F 0.3294(3) 0.42410(11) 0.28540(19) 0.130(3) Uani 1 1 d .
F4B F 0.3421(2) 0.40498(11) 0.21554(18) 0.0876(17) Uani 1 1 d .
F5B F 0.3097(3) 0.38246(9) 0.27455(17) 0.0939(19) Uani 1 1 d .
F6B F 0.2808(3) 0.43439(11) 0.22209(17) 0.111(2) Uani 1 1 d .
P1C P 0.52864(7) 0.07313(3) 0.97025(6) 0.0373(4) Uani 1 1 d .
F1C F 0.55520(16) 0.04580(7) 0.97941(14) 0.0488(10) Uani 1 1 d .
F2C F 0.56488(15) 0.08578(7) 1.00903(13) 0.0468(10) Uani 1 1 d .
F3C F 0.50171(16) 0.10030(7) 0.96037(14) 0.0504(11) Uani 1 1 d .
F4C F 0.49153(17) 0.06043(7) 0.93109(15) 0.0567(12) Uani 1 1 d .
F5C F 0.48711(15) 0.06683(8) 1.00749(15) 0.0516(11) Uani 1 1 d .
F6C F 0.56923(17) 0.07906(8) 0.93209(15) 0.0600(12) Uani 1 1 d .
P1D P 0.78604(11) 0.15544(4) 0.25371(7) 0.0610(6) Uani 1 1 d .
F1D F 0.7856(3) 0.12944(10) 0.28017(18) 0.122(3) Uani 1 1 d .
F2D F 0.8367(2) 0.14789(11) 0.2285(2) 0.1014(19) Uani 1 1 d .
F3D F 0.7866(3) 0.18176(9) 0.22736(16) 0.113(2) Uani 1 1 d .
F4D F 0.7358(3) 0.16351(14) 0.2788(2) 0.124(3) Uani 1 1 d .
F5D F 0.7553(2) 0.14256(11) 0.21187(17) 0.0880(17) Uani 1 1 d .
F6D F 0.8181(2) 0.16844(9) 0.29578(17) 0.0819(16) Uani 1 1 d .
P1E P 0.16571(9) 0.01040(5) 0.10217(12) 0.0804(9) Uani 1 1 d .
F1E F 0.1654(3) 0.03048(15) 0.0607(3) 0.151(3) Uani 1 1 d .
F2E F 0.21100(18) -0.00384(9) 0.07888(18) 0.0718(14) Uani 1 1 d .
F3E F 0.1680(3) -0.00874(16) 0.1441(3) 0.160(3) Uani 1 1 d .
F4E F 0.12159(19) 0.02614(12) 0.1235(3) 0.140(3) Uani 1 1 d .
F5E F 0.20548(17) 0.02785(10) 0.13034(18) 0.0754(15) Uani 1 1 d .
F6E F 0.1254(2) -0.00719(15) 0.0772(4) 0.178(4) Uani 1 1 d .
P1F P 0.18863(10) 0.10877(4) 0.41257(9) 0.0638(6) Uani 1 1 d .
F1F F 0.2215(2) 0.08454(11) 0.4273(2) 0.109(2) Uani 1 1 d .
F2F F 0.14609(19) 0.10067(10) 0.44792(19) 0.0800(15) Uani 1 1 d .
F3F F 0.1563(2) 0.13342(9) 0.3985(2) 0.0925(18) Uani 1 1 d .
F4F F 0.2322(2) 0.11711(12) 0.37920(19) 0.103(2) Uani 1 1 d .
F5F F 0.2174(2) 0.12427(10) 0.45452(19) 0.0833(16) Uani 1 1 d .
F6F F 0.1605(2) 0.09362(12) 0.3723(2) 0.109(2) Uani 1 1 d .
P1G P 0.77166(7) 0.37423(4) 0.49362(8) 0.0489(5) Uani 1 1 d .
F1G F 0.7134(2) 0.37853(18) 0.4937(3) 0.183(5) Uani 1 1 d .
F2G F 0.76348(18) 0.35037(10) 0.52392(19) 0.0808(16) Uani 1 1 d .
F3G F 0.83085(19) 0.37177(13) 0.4960(2) 0.107(2) Uani 1 1 d .
F4G F 0.7790(2) 0.39727(15) 0.4614(3) 0.187(5) Uani 1 1 d .
F5G F 0.7692(4) 0.35831(18) 0.4509(2) 0.192(5) Uani 1 1 d .
F6G F 0.7774(4) 0.38992(16) 0.5399(3) 0.201(5) Uani 1 1 d .
P1H P 0.68467(7) 0.25550(4) 0.10462(7) 0.0414(5) Uani 1 1 d .
F1H F 0.7070(3) 0.23815(13) 0.0674(2) 0.127(3) Uani 1 1 d .
F2H F 0.72256(17) 0.24267(9) 0.14296(15) 0.0629(13) Uani 1 1 d .
F3H F 0.6703(4) 0.27681(14) 0.13948(19) 0.155(4) Uani 1 1 d .
F4H F 0.64838(16) 0.26966(10) 0.06693(17) 0.0700(14) Uani 1 1 d .
F5H F 0.72921(19) 0.27515(12) 0.0893(2) 0.104(2) Uani 1 1 d .
F6H F 0.6416(2) 0.23869(18) 0.1194(4) 0.208(6) Uani 1 1 d .
P1I P 0.53642(8) 0.18904(4) 0.46739(10) 0.0655(7) Uani 1 1 d .
F1I F 0.49883(19) 0.18755(11) 0.5093(2) 0.113(2) Uani 1 1 d .
F2I F 0.54988(18) 0.21734(8) 0.48171(15) 0.0608(12) Uani 1 1 d .
F3I F 0.57379(19) 0.19088(15) 0.4253(2) 0.122(3) Uani 1 1 d .
F4I F 0.5209(2) 0.16048(12) 0.4532(4) 0.206(5) Uani 1 1 d .
F5I F 0.49050(18) 0.20014(11) 0.4352(2) 0.0926(19) Uani 1 1 d .
F6I F 0.58276(16) 0.17825(9) 0.5004(2) 0.0747(15) Uani 1 1 d .
P1J P 0.34930(7) 0.01286(4) 0.39904(7) 0.0473(5) Uani 1 1 d .
F1J F 0.30552(18) 0.03018(12) 0.4199(2) 0.100(2) Uani 1 1 d .
F2J F 0.38851(17) 0.02909(10) 0.4293(2) 0.0868(17) Uani 1 1 d .
F3J F 0.3921(2) -0.00284(13) 0.3759(2) 0.118(2) Uani 1 1 d .
F4J F 0.30819(19) -0.00099(11) 0.36601(18) 0.0848(16) Uani 1 1 d .
F5J F 0.3538(3) 0.03368(13) 0.3589(2) 0.125(2) Uani 1 1 d .
F6J F 0.3416(4) -0.00565(13) 0.4382(2) 0.154(3) Uani 1 1 d .
P1K P 0.35141(8) 0.14721(4) 0.58733(7) 0.0504(5) Uani 1 1 d .
F1K F 0.3821(2) 0.16229(12) 0.62661(19) 0.0971(19) Uani 1 1 d .
F2K F 0.3175(2) 0.17141(10) 0.5743(2) 0.102(2) Uani 1 1 d .
F3K F 0.32173(19) 0.13143(9) 0.54719(16) 0.0702(14) Uani 1 1 d .
F4K F 0.38515(19) 0.12279(9) 0.59931(18) 0.0789(15) Uani 1 1 d .
F5K F 0.31000(19) 0.13832(11) 0.62313(16) 0.0781(15) Uani 1 1 d .
F6K F 0.39204(17) 0.15604(9) 0.55060(16) 0.0636(13) Uani 1 1 d .
P1L P 0.00577(8) 0.07395(5) 0.53473(12) 0.0839(10) Uani 1 1 d .
F1L F -0.03929(18) 0.08547(9) 0.5015(2) 0.0872(18) Uani 1 1 d .
F2L F 0.0218(2) 0.10150(13) 0.5499(5) 0.252(7) Uani 1 1 d .
F3L F 0.05119(18) 0.06186(13) 0.5670(2) 0.116(3) Uani 1 1 d .
F4L F -0.01135(16) 0.04634(7) 0.51971(14) 0.0509(11) Uani 1 1 d .
F5L F 0.0436(2) 0.07482(9) 0.4938(3) 0.118(3) Uani 1 1 d .
F6L F -0.0321(2) 0.07266(16) 0.5767(2) 0.141(3) Uani 1 1 d .
P1M P 0.01874(7) 0.16440(4) 0.03718(7) 0.0456(5) Uani 1 1 d .
F1M F 0.05616(17) 0.16962(9) -0.00435(17) 0.0687(14) Uani 1 1 d .
F2M F 0.05887(17) 0.17808(8) 0.07290(17) 0.0640(13) Uani 1 1 d .
F3M F -0.01857(18) 0.15932(9) 0.07878(15) 0.0660(13) Uani 1 1 d .
F4M F -0.02172(16) 0.15089(8) 0.00202(15) 0.0560(12) Uani 1 1 d .
F5M F -0.00865(18) 0.19132(8) 0.02791(15) 0.0602(12) Uani 1 1 d .
F6M F 0.04574(18) 0.13751(8) 0.04684(18) 0.0701(14) Uani 1 1 d .
P1N P 0.05327(13) 0.32756(8) 0.24449(11) 0.0998(10) Uani 1 1 d .
F1N F 0.0109(3) 0.30847(15) 0.2625(3) 0.148(3) Uani 1 1 d .
F2N F 0.0184(3) 0.35160(18) 0.2529(3) 0.156(3) Uani 1 1 d .
F3N F 0.0877(3) 0.30293(17) 0.2354(4) 0.192(4) Uani 1 1 d .
F4N F 0.0297(3) 0.32576(17) 0.1929(2) 0.151(3) Uani 1 1 d .
F5N F 0.0768(3) 0.33011(18) 0.2944(2) 0.162(3) Uani 1 1 d .
F6N F 0.0974(3) 0.34664(16) 0.2259(2) 0.130(3) Uani 1 1 d .
P1O P 0.71781(12) 0.35923(4) 0.28823(9) 0.0762(8) Uani 1 1 d .
F1O F 0.7639(7) 0.3457(3) 0.3040(3) 0.345(12) Uani 1 1 d .
F2O F 0.6901(7) 0.33392(17) 0.2842(4) 0.285(9) Uani 1 1 d .
F3O F 0.6691(3) 0.3736(3) 0.2707(4) 0.236(6) Uani 1 1 d .
F4O F 0.7406(3) 0.38556(12) 0.2874(2) 0.134(3) Uani 1 1 d .
F5O F 0.7030(4) 0.36387(12) 0.3387(2) 0.179(4) Uani 1 1 d .
F6O F 0.7319(3) 0.35447(10) 0.2359(2) 0.103(2) Uani 1 1 d .
P1P P 0.31993(15) 0.10547(6) 0.19919(16) 0.1299(16) Uani 1 1 d .
F1P F 0.3277(4) 0.0935(2) 0.2500(4) 0.234(6) Uani 1 1 d .
F2P F 0.3104(3) 0.07797(11) 0.1837(4) 0.186(5) Uani 1 1 d .
F3P F 0.3103(4) 0.11787(14) 0.1501(2) 0.159(4) Uani 1 1 d .
F4P F 0.3318(4) 0.13280(13) 0.2192(2) 0.175(4) Uani 1 1 d .
F5P F 0.2598(3) 0.10761(15) 0.2066(3) 0.169(4) Uani 1 1 d .
F6P F 0.3777(4) 0.10089(16) 0.1866(5) 0.257(7) Uani 1 1 d .

loop_
_atom_site_aniso_label
_atom_site_aniso_U_11
_atom_site_aniso_U_22
_atom_site_aniso_U_33
_atom_site_aniso_U_23
_atom_site_aniso_U_13
_atom_site_aniso_U_12
Ru1A 0.0200(3) 0.0245(3) 0.0195(3) -0.0028(2) -0.0002(2) 0.0076(2)
Cl1A 0.0230(7) 0.0311(8) 0.0185(8) -0.0045(6) 0.0007(6) 0.0082(6)
N1A 0.028(3) 0.018(2) 0.022(3) 0.000(2) 0.000(2) 0.000(2)
C1A 0.021(3) 0.043(4) 0.027(4) -0.005(3) 0.001(3) 0.001(3)
Ru2A 0.0207(3) 0.0340(3) 0.0215(3) -0.0039(2) -0.0015(2) 0.0045(2)
N2A 0.019(3) 0.025(3) 0.027(3) 0.001(2) 0.002(2) 0.003(2)
C2A 0.039(4) 0.031(4) 0.029(4) 0.005(3) 0.004(3) 0.002(3)
N3A 0.028(3) 0.018(3) 0.028(3) -0.004(2) -0.004(2) 0.007(2)
C3A 0.026(3) 0.037(4) 0.029(4) 0.005(3) 0.004(3) 0.008(3)
N4A 0.031(3) 0.046(3) 0.026(3) -0.004(3) 0.003(3) 0.006(3)
C4A 0.022(3) 0.033(4) 0.026(4) 0.001(3) 0.006(3) 0.000(3)
N5A 0.029(3) 0.016(2) 0.017(3) -0.003(2) -0.005(2) 0.012(2)
C5A 0.019(3) 0.028(3) 0.020(3) 0.000(3) -0.004(3) 0.010(3)
N6A 0.018(3) 0.032(3) 0.014(3) -0.005(2) 0.001(2) 0.011(2)
C6A 0.032(3) 0.019(3) 0.024(3) 0.001(3) -0.002(3) 0.010(3)
N7A 0.026(3) 0.037(3) 0.026(3) -0.003(2) 0.001(2) 0.013(2)
C7A 0.030(3) 0.023(3) 0.023(3) 0.004(3) 0.001(3) 0.008(3)
N8A 0.009(2) 0.059(4) 0.023(3) -0.004(3) 0.003(2) 0.002(2)
C8A 0.028(3) 0.036(4) 0.023(3) -0.004(3) 0.001(3) 0.001(3)
N9A 0.025(3) 0.029(3) 0.024(3) -0.001(2) -0.001(2) -0.002(2)
C9A 0.025(3) 0.025(3) 0.028(4) 0.004(3) 0.003(3) -0.002(3)
N10A 0.021(3) 0.043(3) 0.021(3) -0.013(2) -0.003(2) -0.007(2)
C10A 0.023(3) 0.023(3) 0.029(4) -0.001(3) -0.003(3) 0.003(3)
N11A 0.024(3) 0.045(4) 0.027(3) 0.001(3) -0.001(2) 0.008(2)
C11A 0.029(4) 0.030(4) 0.028(4) -0.008(3) -0.005(3) 0.011(3)
N12A 0.061(4) 0.051(4) 0.037(4) -0.014(3) -0.006(3) 0.002(3)
C12A 0.045(4) 0.018(3) 0.053(5) 0.004(3) -0.007(4) 0.005(3)
C13A 0.056(5) 0.032(4) 0.051(5) 0.009(3) -0.013(4) 0.000(3)
C14A 0.034(4) 0.037(4) 0.047(4) 0.004(3) -0.008(3) 0.016(3)
C15A 0.028(4) 0.035(4) 0.038(4) -0.011(3) -0.010(3) 0.011(3)
C16A 0.016(3) 0.041(4) 0.036(4) 0.001(3) 0.006(3) 0.007(3)
C17A 0.027(4) 0.042(4) 0.047(4) 0.003(3) 0.013(3) -0.001(3)
C18A 0.033(4) 0.043(4) 0.049(5) 0.000(3) 0.014(3) 0.008(3)
C19A 0.030(4) 0.048(4) 0.033(4) -0.003(3) 0.001(3) -0.005(3)
C20A 0.027(4) 0.055(5) 0.043(4) 0.015(4) 0.007(3) 0.001(3)
C21A 0.029(4) 0.054(5) 0.053(5) 0.020(4) 0.006(3) 0.010(3)
C22A 0.030(4) 0.058(5) 0.035(4) -0.001(3) 0.007(3) 0.001(3)
C23A 0.030(4) 0.034(4) 0.047(5) 0.005(3) 0.001(3) -0.003(3)
C24A 0.061(5) 0.032(4) 0.044(5) -0.002(3) 0.008(4) 0.003(3)
C25A 0.058(5) 0.044(5) 0.047(5) -0.014(4) 0.006(4) 0.000(4)
C26A 0.056(5) 0.074(6) 0.033(5) -0.001(4) 0.002(4) -0.009(4)
C27A 0.045(4) 0.044(4) 0.046(5) 0.005(4) 0.008(4) 0.015(3)
C28A 0.032(4) 0.028(3) 0.026(4) -0.005(3) -0.005(3) 0.011(3)
C29A 0.045(4) 0.045(4) 0.028(4) -0.004(3) -0.021(3) 0.018(3)
C30A 0.041(4) 0.038(4) 0.031(4) -0.007(3) 0.003(3) 0.020(3)
C31A 0.030(4) 0.044(4) 0.032(4) 0.001(3) 0.005(3) 0.013(3)
C32A 0.025(3) 0.031(3) 0.020(3) -0.001(3) 0.006(3) 0.014(3)
C33A 0.022(3) 0.024(3) 0.026(4) -0.001(3) 0.005(3) 0.007(3)
C34A 0.031(4) 0.037(4) 0.023(4) 0.001(3) 0.009(3) 0.011(3)
C35A 0.033(4) 0.021(3) 0.028(4) -0.006(3) 0.006(3) 0.013(3)
C36A 0.016(3) 0.046(4) 0.033(4) 0.000(3) -0.008(3) 0.002(3)
C37A 0.022(4) 0.052(5) 0.055(5) -0.014(4) 0.001(3) 0.010(3)
C38A 0.017(4) 0.101(7) 0.069(6) -0.019(5) 0.001(4) 0.001(4)
C39A 0.033(4) 0.093(7) 0.048(5) -0.027(5) -0.008(4) 0.003(4)
C40A 0.056(5) 0.061(5) 0.031(4) -0.003(4) -0.008(4) 0.010(4)
C41A 0.030(4) 0.042(4) 0.025(4) -0.001(3) 0.002(3) 0.003(3)
C42A 0.055(5) 0.048(5) 0.026(4) -0.002(3) 0.006(3) -0.014(4)
C43A 0.050(5) 0.051(5) 0.043(5) 0.013(4) 0.005(4) 0.000(4)
C44A 0.043(4) 0.041(4) 0.047(5) -0.009(3) 0.002(4) -0.004(3)
C45A 0.026(3) 0.027(3) 0.031(4) -0.001(3) -0.001(3) 0.000(3)
C46A 0.037(4) 0.030(4) 0.023(4) -0.006(3) 0.001(3) -0.006(3)
C47A 0.023(4) 0.048(4) 0.041(4) -0.006(3) 0.001(3) -0.003(3)
C48A 0.020(3) 0.060(5) 0.026(4) -0.014(3) 0.005(3) -0.006(3)
C49A 0.032(4) 0.047(4) 0.033(4) 0.006(3) 0.004(3) -0.008(3)
C50A 0.023(3) 0.059(5) 0.014(4) -0.003(3) 0.000(3) 0.002(3)
C51A 0.028(4) 0.046(4) 0.033(4) -0.003(3) -0.011(3) 0.001(3)
C52A 0.045(4) 0.050(5) 0.027(4) 0.000(3) -0.008(3) 0.005(3)
C53A 0.065(5) 0.056(5) 0.036(5) 0.004(4) -0.013(4) 0.012(4)
C54A 0.060(5) 0.042(4) 0.056(5) 0.007(4) -0.010(4) 0.021(4)
C55A 0.054(5) 0.035(4) 0.037(4) 0.000(3) -0.008(4) 0.012(3)
C56A 0.033(4) 0.050(5) 0.032(4) -0.019(3) 0.005(3) -0.012(3)
C57A 0.034(4) 0.062(5) 0.050(5) -0.010(4) -0.013(4) -0.009(4)
C58A 0.030(4) 0.062(5) 0.063(6) -0.025(4) 0.003(4) -0.004(4)
C59A 0.035(4) 0.059(5) 0.016(4) -0.009(3) 0.009(3) -0.013(3)
C60A 0.059(5) 0.049(5) 0.020(4) -0.004(3) 0.000(3) -0.008(4)
C61A 0.039(4) 0.057(5) 0.021(4) -0.006(3) 0.001(3) -0.018(3)
C62A 0.067(6) 0.070(6) 0.037(5) -0.014(4) 0.013(4) -0.022(5)
C63A 0.114(9) 0.060(7) 0.100(8) -0.011(6) 0.007(7) 0.002(6)
C64A 0.179(15) 0.039(7) 0.232(18) -0.032(9) 0.062(14) -0.017(8)
C65A 0.170(15) 0.081(9) 0.128(11) -0.008(8) 0.024(10) -0.054(10)
C66A 0.105(9) 0.059(7) 0.094(8) 0.009(6) 0.005(6) -0.027(6)
C67A 0.069(6) 0.051(5) 0.052(5) 0.001(4) -0.002(5) -0.018(4)
Ru1B 0.0224(3) 0.0216(2) 0.0188(3) -0.0012(2) 0.0020(2) 0.0011(2)
Cl1B 0.0212(7) 0.0249(7) 0.0171(7) -0.0018(6) 0.0026(6) 0.0021(6)
N1B 0.018(3) 0.021(3) 0.025(3) 0.003(2) 0.002(2) 0.003(2)
C1B 0.031(4) 0.039(4) 0.017(3) -0.003(3) 0.004(3) -0.004(3)
Ru2B 0.0207(2) 0.0176(2) 0.0211(3) 0.00050(19) 0.0011(2) 0.00032(19)
N2B 0.023(3) 0.014(2) 0.016(3) -0.0038(19) 0.001(2) -0.002(2)
C2B 0.037(4) 0.035(4) 0.029(4) 0.005(3) 0.003(3) -0.007(3)
N3B 0.025(3) 0.020(3) 0.024(3) -0.001(2) -0.002(2) 0.002(2)
C3B 0.057(5) 0.027(4) 0.023(4) 0.002(3) -0.006(3) -0.003(3)
N4B 0.031(4) 0.090(6) 0.043(4) -0.002(4) 0.012(3) 0.026(4)
C4B 0.037(4) 0.028(3) 0.030(4) 0.000(3) -0.003(3) 0.003(3)
N5B 0.023(3) 0.019(2) 0.019(3) -0.002(2) 0.001(2) 0.004(2)
C5B 0.038(4) 0.018(3) 0.019(3) -0.001(2) 0.000(3) -0.001(3)
N6B 0.030(3) 0.019(3) 0.021(3) 0.001(2) 0.003(2) 0.005(2)
C6B 0.032(3) 0.020(3) 0.016(3) -0.008(2) -0.005(3) 0.007(3)
N7B 0.012(2) 0.013(2) 0.024(3) -0.0014(19) 0.008(2) 0.0029(18)
C7B 0.029(3) 0.026(3) 0.023(3) 0.006(3) -0.007(3) 0.005(3)
N8B 0.020(3) 0.020(3) 0.045(3) -0.001(2) -0.002(3) 0.002(2)
C8B 0.033(4) 0.036(4) 0.029(4) -0.002(3) 0.005(3) 0.003(3)
N9B 0.028(3) 0.020(3) 0.017(3) -0.004(2) -0.003(2) 0.002(2)
C9B 0.029(4) 0.023(3) 0.035(4) 0.001(3) 0.002(3) -0.008(3)
N10B 0.012(2) 0.025(3) 0.030(3) 0.000(2) -0.001(2) 0.000(2)
C10B 0.017(3) 0.029(3) 0.018(3) 0.001(3) 0.001(2) -0.005(2)
N11B 0.016(2) 0.023(3) 0.031(3) 0.004(2) 0.001(2) 0.004(2)
C11B 0.025(3) 0.032(4) 0.025(4) -0.009(3) 0.008(3) -0.007(3)
N12B 0.045(4) 0.048(4) 0.037(4) -0.018(3) 0.003(3) -0.003(3)
C12B 0.027(4) 0.039(4) 0.041(4) 0.001(3) 0.001(3) -0.006(3)
C13B 0.041(4) 0.027(4) 0.036(4) -0.007(3) -0.008(3) 0.000(3)
C14B 0.034(4) 0.020(3) 0.039(4) -0.001(3) -0.005(3) 0.006(3)
C15B 0.035(4) 0.025(3) 0.029(4) -0.010(3) -0.002(3) 0.001(3)
C16B 0.020(3) 0.049(4) 0.024(4) 0.002(3) 0.007(3) 0.003(3)
C17B 0.033(4) 0.041(4) 0.054(5) 0.007(3) 0.009(4) 0.008(3)
C18B 0.050(5) 0.049(5) 0.059(5) 0.010(4) 0.016(4) 0.025(4)
C19B 0.028(4) 0.060(5) 0.052(5) 0.011(4) 0.009(4) 0.012(4)
C20B 0.030(4) 0.058(5) 0.046(5) 0.012(4) 0.000(3) 0.004(3)
C21B 0.025(4) 0.047(4) 0.054(5) 0.014(4) 0.011(3) 0.013(3)
C22B 0.033(4) 0.077(6) 0.055(5) 0.008(4) 0.007(4) 0.012(4)
C23B 0.028(4) 0.086(7) 0.072(6) -0.008(5) 0.010(4) 0.003(4)
C24B 0.086(8) 0.081(8) 0.106(9) 0.029(7) 0.059(7) 0.010(6)
C25B 0.131(13) 0.140(13) 0.103(11) 0.062(10) 0.086(10) 0.053(10)
C26B 0.115(11) 0.194(16) 0.037(6) 0.034(9) 0.035(7) 0.055(10)
C27B 0.087(7) 0.123(9) 0.040(6) -0.027(6) 0.020(5) 0.007(6)
C28B 0.036(4) 0.025(3) 0.031(4) -0.002(3) 0.001(3) 0.002(3)
C29B 0.045(4) 0.029(4) 0.029(4) 0.001(3) -0.008(3) 0.002(3)
C30B 0.058(5) 0.030(4) 0.023(4) -0.003(3) -0.001(4) 0.010(3)
C31B 0.046(4) 0.025(3) 0.025(4) 0.001(3) 0.008(3) 0.015(3)
C32B 0.045(4) 0.014(3) 0.021(3) 0.006(3) 0.000(3) 0.000(3)
C33B 0.032(4) 0.012(3) 0.024(3) 0.004(2) 0.006(3) 0.005(2)
C34B 0.044(4) 0.018(3) 0.029(4) 0.004(3) 0.013(3) 0.010(3)
C35B 0.030(4) 0.014(3) 0.036(4) 0.005(3) 0.005(3) 0.008(2)
C36B 0.026(3) 0.014(3) 0.040(4) 0.003(3) 0.002(3) 0.002(2)
C37B 0.026(4) 0.039(4) 0.063(5) -0.008(4) 0.004(4) 0.009(3)
C38B 0.020(4) 0.050(5) 0.079(6) -0.018(4) 0.000(4) 0.010(3)
C39B 0.027(4) 0.051(5) 0.064(5) -0.014(4) -0.012(4) 0.007(3)
C40B 0.023(3) 0.028(3) 0.040(4) -0.003(3) 0.004(3) 0.000(3)
C41B 0.029(3) 0.026(3) 0.020(3) 0.001(3) 0.002(3) -0.002(3)
C42B 0.037(4) 0.043(4) 0.023(4) 0.014(3) -0.003(3) -0.004(3)
C43B 0.035(4) 0.028(3) 0.026(4) 0.005(3) -0.004(3) 0.000(3)
C44B 0.030(4) 0.026(3) 0.038(4) -0.002(3) -0.007(3) -0.001(3)
C45B 0.020(3) 0.018(3) 0.033(4) 0.002(3) -0.004(3) -0.006(2)
C46B 0.024(3) 0.017(3) 0.028(4) 0.002(3) -0.006(3) 0.004(2)
C47B 0.027(3) 0.018(3) 0.031(4) 0.003(3) -0.005(3) 0.002(3)
C48B 0.026(3) 0.026(3) 0.021(3) -0.002(3) 0.001(3) -0.002(3)
C49B 0.016(3) 0.035(4) 0.023(3) 0.002(3) 0.002(3) 0.003(3)
C50B 0.023(3) 0.023(3) 0.021(3) 0.004(3) 0.001(3) -0.003(2)
C51B 0.018(3) 0.023(3) 0.028(4) 0.008(3) -0.001(3) 0.001(2)
C52B 0.049(4) 0.025(3) 0.024(4) 0.005(3) -0.009(3) -0.006(3)
C53B 0.051(5) 0.039(4) 0.035(4) 0.011(3) -0.011(4) -0.001(3)
C54B 0.047(4) 0.018(3) 0.046(5) 0.009(3) -0.008(3) -0.003(3)
C55B 0.031(4) 0.031(4) 0.038(4) 0.000(3) -0.008(3) -0.007(3)
C56B 0.025(3) 0.030(3) 0.033(4) 0.001(3) -0.004(3) -0.006(3)
C57B 0.053(5) 0.036(4) 0.025(4) 0.000(3) 0.002(3) -0.002(3)
C58B 0.044(4) 0.036(4) 0.033(4) 0.003(3) -0.008(3) 0.001(3)
C59B 0.037(4) 0.044(4) 0.024(4) -0.006(3) 0.003(3) -0.003(3)
C60B 0.043(4) 0.036(4) 0.047(5) -0.014(4) -0.006(4) 0.008(3)
C61B 0.040(4) 0.034(4) 0.040(4) -0.004(3) -0.010(3) 0.009(3)
C62B 0.044(5) 0.073(6) 0.034(4) -0.009(4) 0.003(4) 0.004(4)
C63B 0.049(5) 0.058(6) 0.093(7) -0.011(5) -0.003(5) 0.003(4)
C64B 0.052(6) 0.079(7) 0.130(10) 0.002(7) -0.007(6) -0.013(5)
C65B 0.101(9) 0.043(6) 0.145(11) -0.027(6) 0.002(8) -0.015(6)
C66B 0.102(9) 0.046(6) 0.113(9) -0.027(5) 0.031(7) 0.009(6)
C67B 0.088(7) 0.031(4) 0.070(6) -0.022(4) -0.006(5) 0.018(4)
Ru1C 0.0213(3) 0.0347(3) 0.0232(3) 0.0054(2) 0.0006(2) 0.0075(2)
Cl1C 0.0202(7) 0.0373(9) 0.0209(8) -0.0002(6) 0.0031(6) 0.0107(6)
N1C 0.028(3) 0.037(3) 0.026(3) 0.009(2) 0.002(2) 0.005(2)
C1C 0.043(4) 0.059(5) 0.025(4) 0.008(3) 0.000(3) 0.005(4)
Ru2C 0.0238(3) 0.0278(3) 0.0225(3) 0.0010(2) 0.0019(2) 0.0108(2)
N2C 0.025(3) 0.028(3) 0.019(3) 0.005(2) 0.000(2) 0.001(2)
C2C 0.060(5) 0.053(5) 0.036(4) 0.023(4) -0.004(4) 0.016(4)
N3C 0.020(3) 0.030(3) 0.023(3) 0.001(2) -0.002(2) 0.008(2)
C3C 0.083(6) 0.053(5) 0.042(5) 0.021(4) 0.006(4) 0.026(4)
N4C 0.045(4) 0.038(4) 0.050(4) -0.007(3) -0.006(3) 0.006(3)
C4C 0.076(6) 0.042(4) 0.039(5) 0.019(4) 0.011(4) 0.023(4)
N5C 0.010(2) 0.041(3) 0.034(3) 0.011(2) 0.005(2) 0.011(2)
C5C 0.040(4) 0.037(4) 0.035(4) 0.015(3) 0.001(3) 0.010(3)
N6C 0.010(2) 0.025(3) 0.029(3) 0.005(2) 0.000(2) 0.004(2)
C6C 0.035(4) 0.028(4) 0.036(4) 0.014(3) -0.007(3) 0.013(3)
N7C 0.019(3) 0.038(3) 0.023(3) -0.001(2) 0.012(2) 0.006(2)
C7C 0.041(4) 0.031(4) 0.038(4) 0.005(3) -0.006(3) 0.005(3)
N8C 0.041(3) 0.023(3) 0.025(3) -0.004(2) -0.005(3) 0.009(2)
C8C 0.026(3) 0.040(4) 0.032(4) 0.000(3) -0.002(3) 0.004(3)
N9C 0.032(3) 0.031(3) 0.018(3) 0.001(2) 0.004(2) 0.011(2)
C9C 0.030(3) 0.032(4) 0.020(3) 0.006(3) -0.005(3) 0.000(3)
N10C 0.031(3) 0.030(3) 0.012(3) 0.002(2) 0.000(2) 0.011(2)
C10C 0.018(3) 0.032(3) 0.020(3) 0.005(3) -0.004(3) 0.001(3)
N11C 0.028(3) 0.022(3) 0.023(3) -0.002(2) -0.005(2) 0.010(2)
C11C 0.027(3) 0.028(3) 0.023(4) 0.009(3) 0.002(3) 0.010(3)
N12C 0.054(4) 0.045(4) 0.063(5) 0.013(3) 0.028(4) 0.017(3)
C12C 0.045(4) 0.029(4) 0.029(4) 0.000(3) -0.006(3) 0.007(3)
C13C 0.060(5) 0.044(4) 0.028(4) 0.013(3) -0.004(4) 0.006(4)
C14C 0.044(4) 0.033(4) 0.045(5) 0.009(3) -0.003(3) -0.001(3)
C15C 0.029(4) 0.041(4) 0.025(4) -0.007(3) -0.001(3) 0.007(3)
C16C 0.030(4) 0.028(3) 0.032(4) -0.004(3) 0.007(3) -0.005(3)
C17C 0.049(4) 0.033(4) 0.030(4) -0.001(3) -0.004(3) 0.003(3)
C18C 0.056(5) 0.041(4) 0.040(5) 0.000(4) -0.005(4) 0.006(4)
C19C 0.028(4) 0.036(4) 0.032(4) -0.004(3) -0.001(3) -0.002(3)
C20C 0.038(4) 0.050(5) 0.032(4) -0.006(3) 0.000(3) -0.003(3)
C21C 0.048(4) 0.022(3) 0.036(4) 0.002(3) 0.001(3) -0.008(3)
C22C 0.055(5) 0.044(4) 0.045(5) -0.002(4) -0.008(4) -0.004(4)
C23C 0.058(5) 0.056(5) 0.047(5) -0.007(4) -0.013(4) 0.009(4)
C24C 0.077(7) 0.037(5) 0.078(6) -0.011(4) 0.003(5) 0.009(4)
C25C 0.075(7) 0.053(6) 0.163(12) -0.016(7) 0.027(7) -0.011(5)
C26C 0.031(5) 0.071(7) 0.219(14) -0.010(8) -0.017(7) 0.001(5)
C27C 0.049(6) 0.051(6) 0.134(9) -0.021(6) 0.002(6) 0.012(4)
C28C 0.016(3) 0.046(4) 0.045(4) 0.013(3) 0.007(3) -0.001(3)
C29C 0.040(5) 0.075(6) 0.051(5) 0.013(4) -0.018(4) -0.008(4)
C30C 0.032(4) 0.065(5) 0.067(6) 0.028(5) 0.000(4) 0.003(4)
C31C 0.032(4) 0.051(5) 0.061(5) 0.017(4) 0.005(4) 0.011(3)
C32C 0.031(4) 0.031(4) 0.043(4) 0.020(3) 0.008(3) 0.019(3)
C33C 0.018(3) 0.038(4) 0.032(4) 0.007(3) 0.015(3) 0.015(3)
C34C 0.034(4) 0.036(4) 0.031(4) 0.006(3) 0.007(3) 0.016(3)
C35C 0.028(3) 0.022(3) 0.031(4) -0.001(3) 0.006(3) 0.012(3)
C36C 0.036(4) 0.028(3) 0.024(4) 0.008(3) -0.002(3) 0.018(3)
C37C 0.045(4) 0.033(4) 0.033(4) 0.006(3) 0.006(3) 0.018(3)
C38C 0.062(5) 0.028(4) 0.025(4) 0.004(3) 0.005(4) 0.017(3)
C39C 0.063(5) 0.026(4) 0.038(4) -0.001(3) -0.006(4) 0.016(3)
C40C 0.045(4) 0.034(4) 0.021(4) -0.009(3) -0.003(3) 0.009(3)
C41C 0.027(4) 0.033(4) 0.037(4) -0.003(3) -0.001(3) 0.008(3)
C42C 0.037(4) 0.027(4) 0.042(4) -0.001(3) 0.000(3) 0.013(3)
C43C 0.053(5) 0.021(3) 0.046(4) 0.003(3) -0.005(4) 0.009(3)
C44C 0.038(4) 0.025(3) 0.038(4) -0.001(3) 0.006(3) 0.007(3)
C45C 0.033(4) 0.025(3) 0.027(4) -0.001(3) 0.001(3) 0.005(3)
C46C 0.027(3) 0.023(3) 0.026(4) -0.006(3) -0.002(3) 0.008(3)
C47C 0.032(4) 0.022(3) 0.024(3) -0.003(3) 0.000(3) 0.001(3)
C48C 0.025(3) 0.023(3) 0.033(4) -0.008(3) 0.002(3) 0.006(3)
C49C 0.033(4) 0.019(3) 0.028(4) -0.012(3) -0.003(3) 0.009(3)
C50C 0.031(4) 0.033(4) 0.019(3) -0.006(3) -0.006(3) 0.005(3)
C51C 0.033(4) 0.020(3) 0.030(4) -0.006(3) -0.008(3) 0.004(3)
C52C 0.028(3) 0.037(4) 0.028(4) 0.001(3) -0.006(3) 0.007(3)
C53C 0.047(4) 0.036(4) 0.026(4) 0.003(3) -0.005(3) 0.008(3)
C54C 0.035(4) 0.044(4) 0.036(4) 0.016(3) 0.003(3) -0.001(3)
C55C 0.027(4) 0.043(4) 0.035(4) 0.004(3) -0.006(3) 0.009(3)
C56C 0.035(4) 0.024(3) 0.034(4) 0.002(3) 0.002(3) 0.005(3)
C57C 0.036(4) 0.038(4) 0.051(5) -0.009(3) 0.006(3) 0.001(3)
C58C 0.035(4) 0.051(5) 0.064(5) -0.003(4) 0.005(4) -0.006(4)
C59C 0.027(4) 0.065(5) 0.037(4) 0.000(4) -0.001(3) 0.000(4)
C60C 0.048(5) 0.051(5) 0.052(5) 0.006(4) 0.017(4) 0.018(4)
C61C 0.032(4) 0.044(4) 0.049(5) 0.006(3) 0.021(3) 0.006(3)
C62C 0.032(4) 0.080(6) 0.053(5) 0.008(4) 0.007(4) 0.008(4)
C63C 0.113(9) 0.075(7) 0.056(6) 0.008(5) 0.025(6) 0.022(6)
C64C 0.138(8) 0.099(7) 0.076(6) 0.002(6) 0.021(6) 0.010(6)
C65C 0.265(18) 0.062(7) 0.068(8) -0.029(6) 0.093(10) -0.022(9)
C66C 0.236(16) 0.041(6) 0.108(10) 0.004(6) 0.100(11) 0.032(8)
C67C 0.101(8) 0.059(6) 0.103(8) 0.028(6) 0.040(7) 0.030(6)
Ru1D 0.0247(3) 0.0265(3) 0.0282(3) -0.0032(2) -0.0053(2) -0.0012(2)
Cl1D 0.0252(8) 0.0240(7) 0.0228(8) -0.0060(6) 0.0004(6) -0.0009(6)
N1D 0.027(3) 0.027(3) 0.030(3) 0.002(2) -0.001(2) -0.006(2)
C1D 0.037(4) 0.050(4) 0.025(4) 0.001(3) -0.006(3) -0.003(3)
Ru2D 0.0223(3) 0.0210(2) 0.0218(3) -0.0030(2) 0.0001(2) 0.0003(2)
N2D 0.037(3) 0.036(3) 0.020(3) -0.002(2) -0.003(2) -0.003(2)
C2D 0.068(5) 0.053(5) 0.031(4) 0.013(4) 0.001(4) -0.007(4)
N3D 0.034(3) 0.031(3) 0.030(3) 0.001(2) -0.019(2) 0.001(2)
C3D 0.055(5) 0.032(4) 0.036(4) 0.005(3) -0.001(4) -0.010(3)
N4D 0.069(4) 0.030(3) 0.024(3) -0.005(2) -0.001(3) -0.011(3)
C4D 0.039(4) 0.043(4) 0.032(4) -0.010(3) -0.005(3) -0.005(3)
N5D 0.019(3) 0.031(3) 0.065(4) 0.007(3) -0.005(3) -0.004(2)
C5D 0.023(3) 0.018(3) 0.043(4) 0.003(3) -0.005(3) -0.001(2)
N6D 0.033(3) 0.024(3) 0.011(3) -0.005(2) 0.005(2) 0.009(2)
C6D 0.027(3) 0.027(3) 0.033(4) -0.001(3) -0.009(3) -0.010(3)
N7D 0.026(3) 0.026(3) 0.011(3) 0.002(2) 0.002(2) 0.006(2)
C7D 0.031(4) 0.026(3) 0.035(4) -0.007(3) 0.000(3) -0.009(3)
N8D 0.039(3) 0.019(3) 0.024(3) -0.004(2) -0.006(3) 0.004(2)
C8D 0.031(4) 0.031(4) 0.029(4) -0.005(3) -0.001(3) -0.003(3)
N9D 0.020(3) 0.020(3) 0.030(3) 0.002(2) 0.002(2) -0.001(2)
C9D 0.022(3) 0.034(4) 0.033(4) -0.004(3) -0.007(3) -0.007(3)
N10D 0.017(2) 0.021(3) 0.022(3) 0.000(2) 0.004(2) -0.003(2)
C10D 0.028(4) 0.033(4) 0.029(4) 0.006(3) -0.007(3) -0.011(3)
N11D 0.037(3) 0.015(3) 0.030(3) -0.005(2) -0.011(2) -0.004(2)
C11D 0.031(4) 0.026(3) 0.038(4) 0.005(3) -0.013(3) -0.005(3)
N12D 0.041(4) 0.095(6) 0.055(5) -0.008(4) 0.020(4) 0.005(4)
C12D 0.043(4) 0.049(5) 0.044(5) -0.002(4) -0.010(4) -0.002(4)
C13D 0.086(6) 0.026(4) 0.046(5) 0.015(3) -0.010(4) -0.001(4)
C14D 0.069(5) 0.021(4) 0.055(5) -0.005(3) -0.018(4) 0.004(3)
C15D 0.049(5) 0.024(4) 0.057(5) 0.000(3) -0.011(4) -0.006(3)
C16D 0.025(3) 0.034(4) 0.021(3) -0.003(3) 0.004(3) -0.009(3)
C17D 0.039(4) 0.042(4) 0.038(4) -0.010(3) -0.014(3) -0.001(3)
C18D 0.043(4) 0.034(4) 0.051(5) -0.014(3) -0.003(4) 0.008(3)
C19D 0.041(4) 0.031(4) 0.029(4) -0.001(3) 0.004(3) -0.005(3)
C20D 0.045(4) 0.023(3) 0.028(4) -0.003(3) -0.006(3) -0.006(3)
C21D 0.047(4) 0.024(3) 0.037(4) 0.005(3) -0.001(3) -0.004(3)
C22D 0.052(4) 0.025(3) 0.032(4) -0.002(3) 0.004(3) -0.004(3)
C23D 0.052(5) 0.058(5) 0.040(5) 0.007(4) -0.006(4) -0.004(4)
C24D 0.080(7) 0.087(8) 0.056(6) 0.026(5) -0.010(5) -0.036(6)
C25D 0.162(12) 0.057(7) 0.066(7) 0.011(5) 0.002(7) -0.050(7)
C26D 0.206(15) 0.043(6) 0.093(8) -0.013(5) 0.064(9) -0.019(7)
C27D 0.133(9) 0.030(4) 0.057(6) 0.001(4) 0.039(6) 0.005(5)
C28D 0.010(3) 0.058(5) 0.081(6) -0.002(4) -0.010(4) 0.008(3)
C29D 0.033(5) 0.046(5) 0.121(9) -0.003(5) -0.026(5) -0.004(4)
C30D 0.021(4) 0.076(6) 0.108(8) -0.019(6) -0.002(5) 0.005(4)
C31D 0.027(4) 0.062(5) 0.085(6) -0.014(5) 0.006(4) 0.009(4)
C32D 0.019(3) 0.036(4) 0.053(5) 0.001(3) 0.003(3) 0.003(3)
C33D 0.038(4) 0.021(3) 0.046(4) 0.000(3) 0.008(3) 0.009(3)
C34D 0.043(4) 0.027(3) 0.030(4) 0.004(3) 0.008(3) 0.011(3)
C35D 0.038(4) 0.020(3) 0.028(4) 0.001(3) 0.007(3) 0.006(3)
C36D 0.040(4) 0.021(3) 0.026(4) 0.003(3) -0.003(3) 0.009(3)
C37D 0.052(5) 0.047(4) 0.019(4) -0.004(3) -0.007(3) 0.020(4)
C38D 0.066(5) 0.041(4) 0.026(4) -0.006(3) -0.007(4) 0.015(4)
C39D 0.060(5) 0.032(4) 0.033(4) -0.005(3) -0.017(4) 0.009(3)
C40D 0.042(4) 0.025(3) 0.031(4) -0.007(3) -0.012(3) 0.005(3)
C41D 0.023(3) 0.035(4) 0.033(4) 0.002(3) 0.002(3) 0.002(3)
C42D 0.033(4) 0.044(4) 0.035(4) 0.007(3) 0.004(3) -0.002(3)
C43D 0.040(4) 0.022(3) 0.033(4) 0.006(3) 0.002(3) 0.003(3)
C44D 0.019(3) 0.046(4) 0.030(4) 0.004(3) -0.004(3) -0.003(3)
C45D 0.021(3) 0.026(3) 0.022(3) -0.010(3) 0.000(3) -0.004(3)
C46D 0.022(3) 0.031(3) 0.022(3) -0.008(3) -0.004(3) -0.004(3)
C47D 0.025(3) 0.023(3) 0.026(3) -0.005(3) -0.001(3) -0.001(3)
C48D 0.023(3) 0.032(4) 0.029(4) 0.005(3) 0.002(3) -0.002(3)
C49D 0.029(3) 0.024(3) 0.030(4) 0.007(3) -0.004(3) -0.010(3)
C50D 0.019(3) 0.023(3) 0.032(4) 0.000(3) 0.001(3) -0.006(2)
C51D 0.025(3) 0.025(3) 0.037(4) -0.008(3) -0.003(3) -0.006(3)
C52D 0.042(4) 0.031(4) 0.039(4) 0.006(3) 0.001(3) -0.010(3)
C53D 0.064(5) 0.027(4) 0.048(5) 0.018(3) 0.003(4) 0.001(4)
C54D 0.063(5) 0.021(4) 0.043(4) 0.000(3) -0.003(4) 0.004(3)
C55D 0.035(4) 0.034(4) 0.033(4) -0.006(3) -0.002(3) 0.003(3)
C56D 0.025(3) 0.035(4) 0.036(4) 0.006(3) 0.006(3) 0.006(3)
C57D 0.028(4) 0.040(4) 0.061(5) 0.006(4) 0.014(3) 0.000(3)
C58D 0.039(4) 0.054(5) 0.068(6) 0.011(4) 0.008(4) 0.009(4)
C59D 0.031(4) 0.074(6) 0.063(5) 0.010(4) 0.013(4) -0.003(4)
C60D 0.038(4) 0.060(5) 0.066(6) 0.009(4) 0.018(4) -0.010(4)
C61D 0.027(4) 0.052(5) 0.055(5) 0.019(4) 0.005(3) 0.003(3)
C62D 0.025(4) 0.078(6) 0.111(8) 0.025(6) 0.020(5) 0.011(4)
C63D 0.111(7) 0.136(8) 0.097(7) -0.017(7) 0.020(6) -0.005(7)
C64D 0.146(9) 0.171(10) 0.123(8) -0.005(8) 0.030(7) 0.002(8)
C65D 0.114(8) 0.146(9) 0.100(7) 0.034(7) 0.031(7) -0.007(7)
C66D 0.050(6) 0.166(13) 0.131(12) 0.025(10) 0.035(7) 0.000(7)
C67D 0.040(5) 0.091(7) 0.074(7) -0.005(6) 0.012(5) 0.007(5)
P1A 0.0363(10) 0.0394(11) 0.0466(12) -0.0100(9) 0.0000(9) -0.0008(8)
F1A 0.036(2) 0.060(3) 0.064(3) -0.025(2) -0.006(2) 0.002(2)
F2A 0.054(3) 0.069(3) 0.066(3) -0.025(2) 0.012(2) 0.003(2)
F3A 0.080(4) 0.123(5) 0.162(6) -0.097(5) -0.035(4) 0.012(4)
F4A 0.027(2) 0.067(3) 0.092(4) -0.031(3) -0.003(2) 0.010(2)
F5A 0.152(6) 0.127(5) 0.052(3) 0.039(3) -0.004(4) 0.031(4)
F6A 0.091(4) 0.060(3) 0.160(6) 0.040(3) 0.066(4) 0.008(3)
P1B 0.146(3) 0.0605(15) 0.0339(13) -0.0051(11) -0.0014(15) 0.0465(16)
F1B 0.111(5) 0.119(5) 0.060(3) -0.022(3) -0.010(3) 0.024(4)
F2B 0.207(8) 0.102(5) 0.066(4) 0.013(3) 0.057(4) 0.067(5)
F3B 0.265(10) 0.066(4) 0.057(4) -0.008(3) -0.036(5) -0.004(5)
F4B 0.098(4) 0.098(4) 0.066(3) -0.004(3) -0.005(3) 0.046(3)
F5B 0.161(6) 0.056(3) 0.063(3) -0.002(3) -0.022(3) 0.027(3)
F6B 0.190(7) 0.093(4) 0.054(3) 0.023(3) 0.043(4) 0.083(4)
P1C 0.0420(11) 0.0289(9) 0.0403(11) 0.0036(8) -0.0065(9) -0.0024(8)
F1C 0.057(3) 0.040(2) 0.049(3) 0.0068(19) -0.003(2) 0.001(2)
F2C 0.051(3) 0.039(2) 0.049(3) 0.0076(19) -0.014(2) -0.0177(19)
F3C 0.063(3) 0.028(2) 0.060(3) -0.0007(19) -0.013(2) 0.0011(19)
F4C 0.074(3) 0.034(2) 0.060(3) -0.010(2) -0.030(2) 0.007(2)
F5C 0.042(2) 0.049(3) 0.064(3) -0.004(2) 0.008(2) -0.016(2)
F6C 0.066(3) 0.063(3) 0.052(3) 0.018(2) 0.016(2) 0.004(2)
P1D 0.1004(19) 0.0443(12) 0.0389(13) -0.0034(10) 0.0109(12) 0.0124(12)
F1D 0.261(9) 0.053(3) 0.051(3) 0.004(3) -0.005(4) -0.030(4)
F2D 0.104(5) 0.096(4) 0.105(5) -0.038(4) 0.012(4) 0.023(4)
F3D 0.254(8) 0.041(3) 0.044(3) -0.001(2) 0.015(4) 0.030(4)
F4D 0.114(5) 0.159(6) 0.102(5) -0.072(4) 0.042(4) -0.006(4)
F5D 0.116(5) 0.093(4) 0.054(3) -0.026(3) -0.010(3) 0.013(3)
F6D 0.125(5) 0.060(3) 0.060(3) -0.016(2) -0.020(3) 0.009(3)
P1E 0.0432(13) 0.0768(18) 0.122(2) -0.0437(18) 0.0083(15) -0.0166(13)
F1E 0.187(8) 0.138(7) 0.123(6) -0.005(5) -0.041(6) 0.089(6)
F2E 0.070(3) 0.057(3) 0.089(4) -0.022(3) 0.013(3) -0.005(2)
F3E 0.155(7) 0.153(7) 0.177(8) 0.021(6) 0.098(6) -0.057(6)
F4E 0.032(3) 0.115(5) 0.272(9) -0.102(6) -0.003(4) -0.004(3)
F5E 0.042(3) 0.082(4) 0.102(4) -0.028(3) 0.009(3) -0.006(2)
F6E 0.072(4) 0.155(7) 0.309(11) -0.156(8) 0.001(6) -0.029(4)
P1F 0.0695(16) 0.0509(14) 0.0711(16) 0.0134(12) 0.0020(13) -0.0246(12)
F1F 0.086(4) 0.069(4) 0.174(6) 0.035(4) 0.037(4) 0.006(3)
F2F 0.070(3) 0.074(3) 0.097(4) 0.028(3) 0.022(3) -0.012(3)
F3F 0.104(4) 0.057(3) 0.115(5) 0.033(3) -0.029(4) -0.015(3)
F4F 0.103(5) 0.126(5) 0.081(4) 0.024(3) 0.004(3) -0.064(4)
F5F 0.088(4) 0.074(4) 0.087(4) 0.005(3) -0.011(3) -0.013(3)
F6F 0.110(5) 0.100(5) 0.116(5) -0.031(4) 0.000(4) -0.048(4)
P1G 0.0366(11) 0.0365(11) 0.0736(16) 0.0225(10) 0.0027(10) -0.0007(9)
F1G 0.061(4) 0.275(10) 0.213(8) 0.211(8) 0.016(5) 0.031(5)
F2G 0.059(3) 0.079(4) 0.105(4) 0.054(3) 0.012(3) 0.005(3)
F3G 0.046(3) 0.169(6) 0.106(5) 0.076(4) 0.003(3) 0.005(3)
F4G 0.059(4) 0.167(7) 0.337(11) 0.217(8) 0.030(5) 0.026(4)
F5G 0.300(12) 0.209(9) 0.072(5) -0.035(5) 0.053(6) -0.150(9)
F6G 0.253(11) 0.139(7) 0.219(9) -0.117(7) 0.130(8) -0.100(7)
P1H 0.0255(9) 0.0627(13) 0.0363(11) -0.0098(9) 0.0039(8) 0.0014(9)
F1H 0.195(8) 0.123(5) 0.062(4) -0.027(4) -0.004(4) 0.063(5)
F2H 0.051(3) 0.091(4) 0.047(3) 0.001(2) 0.000(2) 0.013(2)
F3H 0.270(10) 0.144(6) 0.050(4) -0.008(4) 0.006(5) 0.131(7)
F4H 0.033(2) 0.103(4) 0.074(3) 0.024(3) -0.011(2) -0.009(2)
F5H 0.049(3) 0.117(5) 0.145(6) 0.044(4) -0.023(3) -0.022(3)
F6H 0.041(3) 0.254(10) 0.327(12) 0.233(9) -0.036(5) -0.060(5)
P1I 0.0265(11) 0.0501(13) 0.120(2) -0.0324(13) 0.0046(12) 0.0081(9)
F1I 0.052(3) 0.095(4) 0.194(7) 0.086(4) 0.051(4) 0.044(3)
F2I 0.079(3) 0.047(3) 0.055(3) -0.004(2) -0.008(2) -0.008(2)
F3I 0.048(3) 0.229(8) 0.088(4) -0.089(5) -0.013(3) 0.047(4)
F4I 0.051(4) 0.067(4) 0.496(16) -0.119(7) -0.067(6) 0.015(3)
F5I 0.048(3) 0.114(4) 0.115(4) -0.067(4) -0.020(3) 0.030(3)
F6I 0.035(2) 0.058(3) 0.131(5) 0.006(3) 0.006(3) 0.013(2)
P1J 0.0298(10) 0.0618(13) 0.0511(13) -0.0014(10) 0.0123(9) -0.0057(9)
F1J 0.046(3) 0.139(5) 0.116(5) -0.071(4) 0.004(3) 0.005(3)
F2J 0.039(3) 0.083(4) 0.138(5) -0.031(3) -0.007(3) -0.001(3)
F3J 0.059(4) 0.131(5) 0.163(6) -0.059(5) -0.005(4) 0.037(4)
F4J 0.058(3) 0.110(4) 0.087(4) -0.033(3) 0.005(3) -0.011(3)
F5J 0.181(7) 0.104(5) 0.091(5) 0.019(4) 0.024(5) -0.027(5)
F6J 0.300(11) 0.093(5) 0.071(4) 0.032(4) 0.018(5) -0.039(6)
P1K 0.0577(13) 0.0429(12) 0.0503(13) 0.0122(10) -0.0032(11) -0.0118(10)
F1K 0.086(4) 0.117(5) 0.090(4) -0.034(3) 0.011(3) -0.053(4)
F2K 0.073(4) 0.063(3) 0.172(6) 0.038(4) 0.028(4) 0.009(3)
F3K 0.077(3) 0.074(3) 0.060(3) 0.004(2) -0.007(3) -0.022(3)
F4K 0.074(3) 0.069(3) 0.093(4) 0.034(3) -0.011(3) 0.000(3)
F5K 0.072(3) 0.108(4) 0.054(3) 0.018(3) 0.002(3) -0.030(3)
F6K 0.055(3) 0.066(3) 0.070(3) 0.020(2) 0.004(2) -0.013(2)
P1L 0.0278(11) 0.0620(15) 0.161(3) -0.0626(17) -0.0037(15) 0.0036(11)
F1L 0.048(3) 0.057(3) 0.158(5) 0.006(3) 0.028(3) 0.008(2)
F2L 0.059(4) 0.081(5) 0.61(2) -0.182(9) -0.042(7) 0.009(3)
F3L 0.042(3) 0.147(6) 0.156(6) -0.104(5) -0.036(3) 0.035(3)
F4L 0.057(3) 0.045(2) 0.050(3) -0.001(2) -0.012(2) -0.008(2)
F5L 0.062(3) 0.049(3) 0.247(8) 0.046(4) 0.072(4) 0.016(3)
F6L 0.051(3) 0.258(9) 0.111(5) -0.121(5) -0.030(3) 0.066(4)
P1M 0.0397(11) 0.0380(11) 0.0590(13) 0.0068(9) -0.0022(10) -0.0064(9)
F1M 0.053(3) 0.072(3) 0.082(3) -0.015(3) 0.020(3) -0.024(2)
F2M 0.055(3) 0.047(3) 0.088(4) -0.007(2) -0.015(3) -0.007(2)
F3M 0.076(3) 0.062(3) 0.061(3) 0.023(2) 0.010(3) -0.005(2)
F4M 0.049(3) 0.059(3) 0.059(3) 0.010(2) -0.015(2) -0.016(2)
F5M 0.075(3) 0.046(3) 0.060(3) 0.012(2) 0.006(2) 0.010(2)
F6M 0.070(3) 0.035(2) 0.102(4) -0.003(2) -0.030(3) 0.006(2)
P1N 0.080(2) 0.137(3) 0.083(2) -0.024(2) 0.0104(18) 0.003(2)
F1N 0.114(6) 0.142(7) 0.190(8) -0.030(6) 0.021(6) -0.037(5)
F2N 0.103(5) 0.234(9) 0.132(6) -0.077(6) 0.026(5) 0.045(6)
F3N 0.120(7) 0.134(7) 0.321(13) -0.058(8) 0.013(7) 0.040(5)
F4N 0.134(6) 0.228(9) 0.091(5) -0.081(5) -0.006(4) -0.016(6)
F5N 0.167(8) 0.229(10) 0.087(5) 0.033(5) -0.029(5) -0.035(7)
F6N 0.091(5) 0.180(7) 0.121(6) -0.005(5) 0.026(4) -0.013(5)
P1O 0.116(2) 0.0404(13) 0.0746(18) -0.0050(12) 0.0370(17) -0.0161(14)
F1O 0.44(2) 0.46(2) 0.138(8) -0.068(11) -0.086(11) 0.38(2)
F2O 0.59(3) 0.101(7) 0.173(9) -0.019(6) 0.165(13) -0.156(11)
F3O 0.085(6) 0.384(17) 0.240(12) -0.139(11) -0.005(6) 0.071(8)
F4O 0.220(8) 0.096(5) 0.087(4) 0.004(4) 0.031(5) -0.081(5)
F5O 0.396(14) 0.065(4) 0.082(5) 0.012(3) 0.117(7) -0.002(6)
F6O 0.160(6) 0.072(4) 0.080(4) -0.004(3) 0.024(4) 0.017(4)
P1P 0.133(3) 0.076(2) 0.187(4) 0.061(2) 0.103(3) 0.032(2)
F1P 0.209(11) 0.252(12) 0.242(12) 0.184(11) 0.017(9) -0.028(9)
F2P 0.164(7) 0.037(3) 0.368(14) -0.004(5) 0.167(9) 0.000(4)
F3P 0.268(11) 0.120(6) 0.096(5) -0.014(4) 0.096(6) -0.030(6)
F4P 0.356(13) 0.079(5) 0.096(5) 0.012(4) 0.075(7) 0.001(6)
F5P 0.146(7) 0.136(6) 0.233(9) 0.090(6) 0.107(7) 0.079(5)
F6P 0.170(9) 0.109(6) 0.51(2) 0.055(9) 0.197(12) -0.019(6)

loop_
_atom_type_symbol
_atom_type_description
_atom_type_scat_dispersion_real
_atom_type_scat_dispersion_imag
_atom_type_scat_source
C C 0.0033 0.0016 'International Tables Vol C Tables 4.2.6.8 and 6.1.1.4'
H H 0.0000 0.0000 'International Tables Vol C Tables 4.2.6.8 and 6.1.1.4'
N N 0.0061 0.0033 'International Tables Vol C Tables 4.2.6.8 and 6.1.1.4'
F F 0.0171 0.0103 'International Tables Vol C Tables 4.2.6.8 and 6.1.1.4'
P P 0.1023 0.0942 'International Tables Vol C Tables 4.2.6.8 and 6.1.1.4'
Cl Cl 0.1484 0.1585 'International Tables Vol C Tables 4.2.6.8 and 6.1.1.4'
Ru Ru -1.2594 0.8363 'International Tables Vol C Tables 4.2.6.8 and 6.1.1.4'

loop_
_geom_angle_atom_site_label_1
_geom_angle_atom_site_label_2
_geom_angle_atom_site_label_3
_geom_angle
N2A Ru1A N6A 177.5(2)
N2A Ru1A N3A 78.96(19)
N6A Ru1A N3A 98.79(19)
N2A Ru1A N5A 105.00(19)
N6A Ru1A N5A 76.14(18)
N3A Ru1A N5A 95.85(18)
N2A Ru1A N1A 78.83(19)
N6A Ru1A N1A 103.45(19)
N3A Ru1A N1A 157.74(19)
N5A Ru1A N1A 88.47(17)
N2A Ru1A Cl1A 90.99(14)
N6A Ru1A Cl1A 88.03(13)
N3A Ru1A Cl1A 90.54(14)
N5A Ru1A Cl1A 163.64(14)
N1A Ru1A Cl1A 91.29(13)
Ru1A Cl1A Ru2A 104.06(5)
C1A N1A C5A 118.4(5)
C1A N1A Ru1A 127.6(4)
C5A N1A Ru1A 114.0(4)
N1A C1A C2A 123.1(6)
N10A Ru2A N7A 175.3(2)
N10A Ru2A N9A 80.0(2)
N7A Ru2A N9A 95.6(2)
N10A Ru2A N8A 100.7(2)
N7A Ru2A N8A 77.4(2)
N9A Ru2A N8A 89.4(2)
N10A Ru2A N11A 79.5(2)
N7A Ru2A N11A 104.8(2)
N9A Ru2A N11A 159.4(2)
N8A Ru2A N11A 92.1(2)
N10A Ru2A Cl1A 95.24(14)
N7A Ru2A Cl1A 86.75(15)
N9A Ru2A Cl1A 94.15(14)
N8A Ru2A Cl1A 164.04(15)
N11A Ru2A Cl1A 89.99(14)
C10A N2A C6A 121.6(5)
C10A N2A Ru1A 119.0(4)
C6A N2A Ru1A 118.5(4)
C3A C2A C1A 117.5(6)
C15A N3A C11A 118.9(5)
C15A N3A Ru1A 127.2(4)
C11A N3A Ru1A 113.9(4)
C2A C3A C4A 120.9(6)
C23A N4A C27A 121.1(6)
C23A N4A C22A 121.4(6)
C27A N4A C22A 117.5(6)
C3A C4A C5A 118.4(6)
C28A N5A C32A 118.2(5)
C28A N5A Ru1A 124.5(4)
C32A N5A Ru1A 117.1(4)
N1A C5A C4A 121.5(5)
N1A C5A C6A 115.1(5)
C4A C5A C6A 123.3(5)
N7A N6A C33A 109.5(5)
N7A N6A Ru1A 129.3(3)
C33A N6A Ru1A 121.2(4)
N2A C6A C7A 119.3(5)
N2A C6A C5A 113.2(5)
C7A C6A C5A 127.5(5)
N6A N7A C35A 110.0(5)
N6A N7A Ru2A 131.3(4)
C35A N7A Ru2A 117.5(4)
C6A C7A C8A 120.6(5)
C40A N8A C36A 117.6(5)
C40A N8A Ru2A 124.7(4)
C36A N8A Ru2A 117.6(4)
C7A C8A C9A 117.6(5)
C7A C8A C16A 122.0(6)
C9A C8A C16A 120.3(6)
C41A N9A C45A 118.1(5)
C41A N9A Ru2A 128.7(4)
C45A N9A Ru2A 113.2(4)
C10A C9A C8A 119.6(5)
C50A N10A C46A 122.6(5)
C50A N10A Ru2A 119.3(4)
C46A N10A Ru2A 118.1(4)
N2A C10A C9A 121.1(5)
N2A C10A C11A 112.7(5)
C9A C10A C11A 126.1(6)
C55A N11A C51A 118.2(6)
C55A N11A Ru2A 128.1(5)
C51A N11A Ru2A 113.6(4)
N3A C11A C12A 120.9(6)
N3A C11A C10A 114.8(5)
C12A C11A C10A 124.2(6)
C63A N12A C67A 120.9(8)
C63A N12A C62A 117.8(8)
C67A N12A C62A 121.3(7)
C13A C12A C11A 120.2(7)
C12A C13A C14A 117.6(7)
C15A C14A C13A 120.6(6)
N3A C15A C14A 121.8(6)
C21A C16A C17A 116.5(6)
C21A C16A C8A 122.0(6)
C17A C16A C8A 121.4(6)
C18A C17A C16A 120.8(6)
C17A C18A C19A 120.2(6)
C20A C19A C18A 120.4(6)
C20A C19A C22A 119.5(6)
C18A C19A C22A 120.0(6)
C19A C20A C21A 119.5(7)
C20A C21A C16A 122.5(7)
N4A C22A C19A 110.9(5)
N4A C23A C24A 120.8(7)
C23A C24A C25A 120.1(7)
C24A C25A C26A 119.0(7)
C27A C26A C25A 119.3(7)
N4A C27A C26A 119.6(7)
N5A C28A C29A 121.7(6)
C30A C29A C28A 119.9(6)
C29A C30A C31A 120.0(6)
C30A C31A C32A 118.0(6)
N5A C32A C31A 122.2(6)
N5A C32A C33A 113.6(5)
C31A C32A C33A 124.1(5)
N6A C33A C34A 108.5(5)
N6A C33A C32A 111.9(5)
C34A C33A C32A 139.6(5)
C33A C34A C35A 105.3(5)
N7A C35A C34A 106.6(5)
N7A C35A C36A 113.5(5)
C34A C35A C36A 139.8(6)
N8A C36A C37A 123.3(6)
N8A C36A C35A 113.3(5)
C37A C36A C35A 123.4(6)
C38A C37A C36A 117.6(7)
C39A C38A C37A 120.7(7)
C38A C39A C40A 119.0(7)
N8A C40A C39A 121.7(7)
N9A C41A C42A 123.1(6)
C43A C42A C41A 118.9(7)
C42A C43A C44A 119.9(7)
C45A C44A C43A 119.8(7)
N9A C45A C44A 120.3(6)
N9A C45A C46A 115.4(5)
C44A C45A C46A 124.2(6)
N10A C46A C47A 119.0(6)
N10A C46A C45A 113.3(5)
C47A C46A C45A 127.6(6)
C46A C47A C48A 120.6(7)
C49A C48A C47A 117.4(6)
C49A C48A C56A 122.4(6)
C47A C48A C56A 120.1(7)
C50A C49A C48A 121.3(6)
N10A C50A C49A 119.0(6)
N10A C50A C51A 112.7(5)
C49A C50A C51A 128.3(6)
C52A C51A N11A 121.4(6)
C52A C51A C50A 123.8(6)
N11A C51A C50A 114.9(6)
C51A C52A C53A 119.6(7)
C52A C53A C54A 119.7(7)
C53A C54A C55A 117.6(7)
N11A C55A C54A 123.3(7)
C57A C56A C61A 117.2(6)
C57A C56A C48A 120.6(7)
C61A C56A C48A 122.2(7)
C56A C57A C58A 122.1(7)
C59A C58A C57A 119.7(7)
C60A C59A C58A 118.2(6)
C60A C59A C62A 120.4(7)
C58A C59A C62A 121.4(7)
C61A C60A C59A 121.6(7)
C60A C61A C56A 121.1(7)
N12A C62A C59A 108.8(6)
N12A C63A C64A 120.2(12)
C63A C64A C65A 118.0(12)
C66A C65A C64A 119.7(11)
C67A C66A C65A 117.5(11)
N12A C67A C66A 123.4(9)
N2B Ru1B N6B 178.08(19)
N2B Ru1B N3B 79.10(18)
N6B Ru1B N3B 99.41(18)
N2B Ru1B N5B 104.83(18)
N6B Ru1B N5B 76.46(19)
N3B Ru1B N5B 95.27(18)
N2B Ru1B N1B 79.19(17)
N6B Ru1B N1B 102.30(18)
N3B Ru1B N1B 158.28(18)
N5B Ru1B N1B 89.67(18)
N2B Ru1B Cl1B 90.68(13)
N6B Ru1B Cl1B 88.08(14)
N3B Ru1B Cl1B 89.08(13)
N5B Ru1B Cl1B 164.42(13)
N1B Ru1B Cl1B 91.79(13)
Ru1B Cl1B Ru2B 104.42(5)
C1B N1B C5B 117.7(5)
C1B N1B Ru1B 128.1(4)
C5B N1B Ru1B 114.2(4)
N1B C1B C2B 122.3(6)
N10B Ru2B N7B 177.47(18)
N10B Ru2B N11B 79.72(19)
N7B Ru2B N11B 97.89(18)
N10B Ru2B N9B 78.92(18)
N7B Ru2B N9B 103.49(17)
N11B Ru2B N9B 158.59(18)
N10B Ru2B N8B 103.97(19)
N7B Ru2B N8B 76.80(19)
N11B Ru2B N8B 90.94(18)
N9B Ru2B N8B 92.79(19)
N10B Ru2B Cl1B 91.61(13)
N7B Ru2B Cl1B 87.57(12)
N11B Ru2B Cl1B 90.44(13)
N9B Ru2B Cl1B 91.59(13)
N8B Ru2B Cl1B 164.35(15)
C10B N2B C6B 120.1(5)
C10B N2B Ru1B 119.5(4)
C6B N2B Ru1B 119.0(4)
C1B C2B C3B 119.6(6)
C15B N3B C11B 117.9(5)
C15B N3B Ru1B 128.0(4)
C11B N3B Ru1B 114.0(4)
C4B C3B C2B 118.3(6)
C27B N4B C23B 121.2(9)
C27B N4B C22B 117.9(8)
C23B N4B C22B 120.2(7)
C3B C4B C5B 120.4(6)
C28B N5B C32B 117.1(5)
C28B N5B Ru1B 125.9(4)
C32B N5B Ru1B 117.0(4)
N1B C5B C4B 121.5(5)
N1B C5B C6B 114.4(5)
C4B C5B C6B 124.0(6)
N7B N6B C33B 109.5(5)
N7B N6B Ru1B 129.5(3)
C33B N6B Ru1B 120.9(4)
N2B C6B C7B 119.8(5)
N2B C6B C5B 112.9(5)
C7B C6B C5B 127.4(5)
N6B N7B C35B 109.8(5)
N6B N7B Ru2B 130.2(3)
C35B N7B Ru2B 119.4(4)
C6B C7B C8B 121.0(6)
C40B N8B C36B 118.7(5)
C40B N8B Ru2B 124.7(4)
C36B N8B Ru2B 116.6(4)
C7B C8B C9B 117.0(6)
C7B C8B C16B 122.0(6)
C9B C8B C16B 121.0(6)
C55B N9B C51B 116.8(5)
C55B N9B Ru2B 129.4(4)
C51B N9B Ru2B 113.8(3)
C10B C9B C8B 120.2(6)
C50B N10B C46B 121.5(5)
C50B N10B Ru2B 120.1(4)
C46B N10B Ru2B 118.2(4)
N2B C10B C9B 121.7(5)
N2B C10B C11B 112.7(5)
C9B C10B C11B 125.6(5)
C41B N11B C45B 117.3(5)
C41B N11B Ru2B 128.6(4)
C45B N11B Ru2B 114.0(4)
C12B C11B N3B 120.2(6)
C12B C11B C10B 126.1(5)
N3B C11B C10B 113.8(5)
C63B N12B C67B 121.9(7)
C63B N12B C62B 118.6(7)
C67B N12B C62B 119.4(7)
C11B C12B C13B 121.4(6)
C12B C13B C14B 118.4(6)
C15B C14B C13B 118.9(6)
N3B C15B C14B 123.1(6)
C21B C16B C17B 117.4(6)
C21B C16B C8B 120.9(6)
C17B C16B C8B 121.7(6)
C18B C17B C16B 122.1(7)
C19B C18B C17B 120.0(7)
C18B C19B C20B 119.8(6)
C18B C19B C22B 119.7(7)
C20B C19B C22B 120.4(7)
C21B C20B C19B 119.1(7)
C20B C21B C16B 121.5(7)
N4B C22B C19B 109.9(6)
N4B C23B C24B 120.3(10)
C25B C24B C23B 120.4(12)
C24B C25B C26B 117.5(12)
C27B C26B C25B 121.1(13)
N4B C27B C26B 119.3(12)
N5B C28B C29B 123.4(6)
C30B C29B C28B 119.2(6)
C29B C30B C31B 118.7(6)
C32B C31B C30B 120.3(6)
C31B C32B N5B 121.2(6)
C31B C32B C33B 125.2(6)
N5B C32B C33B 113.6(5)
N6B C33B C34B 108.4(5)
N6B C33B C32B 112.0(5)
C34B C33B C32B 139.6(5)
C33B C34B C35B 104.0(5)
N7B C35B C34B 108.2(5)
N7B C35B C36B 114.0(5)
C34B C35B C36B 137.8(6)
C37B C36B N8B 121.2(6)
C37B C36B C35B 125.8(6)
N8B C36B C35B 113.0(5)
C38B C37B C36B 120.6(7)
C37B C38B C39B 118.0(6)
C38B C39B C40B 120.1(7)
N8B C40B C39B 121.3(6)
N11B C41B C42B 123.3(6)
C41B C42B C43B 118.8(6)
C44B C43B C42B 119.1(6)
C43B C44B C45B 119.0(6)
N11B C45B C44B 122.2(6)
N11B C45B C46B 114.4(5)
C44B C45B C46B 123.4(5)
N10B C46B C47B 119.2(5)
N10B C46B C45B 113.6(5)
C47B C46B C45B 127.3(5)
C46B C47B C48B 121.0(5)
C47B C48B C49B 117.1(5)
C47B C48B C56B 121.2(5)
C49B C48B C56B 121.7(5)
C50B C49B C48B 120.6(5)
N10B C50B C49B 120.5(5)
N10B C50B C51B 112.4(5)
C49B C50B C51B 127.1(5)
C52B C51B N9B 120.7(5)
C52B C51B C50B 124.7(6)
N9B C51B C50B 114.6(5)
C51B C52B C53B 121.1(6)
C54B C53B C52B 118.3(6)
C53B C54B C55B 118.8(6)
N9B C55B C54B 124.2(6)
C57B C56B C61B 116.8(6)
C57B C56B C48B 121.5(6)
C61B C56B C48B 121.7(6)
C58B C57B C56B 121.3(6)
C57B C58B C59B 120.7(6)
C60B C59B C58B 117.4(6)
C60B C59B C62B 123.0(6)
C58B C59B C62B 119.6(6)
C59B C60B C61B 123.2(7)
C60B C61B C56B 120.6(6)
C59B C62B N12B 110.5(6)
N12B C63B C64B 117.8(8)
C65B C64B C63B 119.5(9)
C66B C65B C64B 120.6(10)
C65B C66B C67B 118.6(10)
N12B C67B C66B 121.5(9)
N2C Ru1C N6C 177.48(19)
N2C Ru1C N5C 102.6(2)
N6C Ru1C N5C 76.7(2)
N2C Ru1C N1C 79.3(2)
N6C Ru1C N1C 98.31(19)
N5C Ru1C N1C 91.25(19)
N2C Ru1C N3C 79.14(19)
N6C Ru1C N3C 103.28(19)
N5C Ru1C N3C 91.44(18)
N1C Ru1C N3C 158.3(2)
N2C Ru1C Cl1C 92.55(14)
N6C Ru1C Cl1C 88.13(13)
N5C Ru1C Cl1C 164.82(16)
N1C Ru1C Cl1C 91.92(14)
N3C Ru1C Cl1C 91.08(13)
Ru2C Cl1C Ru1C 103.89(5)
C1C N1C C5C 119.1(6)
C1C N1C Ru1C 127.5(5)
C5C N1C Ru1C 113.3(4)
N1C C1C C2C 120.5(7)
N10C Ru2C N7C 177.3(2)
N10C Ru2C N9C 79.66(19)
N7C Ru2C N9C 97.92(19)
N10C Ru2C N8C 104.7(2)
N7C Ru2C N8C 76.6(2)
N9C Ru2C N8C 93.50(19)
N10C Ru2C N11C 78.70(19)
N7C Ru2C N11C 103.7(2)
N9C Ru2C N11C 158.33(19)
N8C Ru2C N11C 90.85(19)
N10C Ru2C Cl1C 90.43(14)
N7C Ru2C Cl1C 88.31(14)
N9C Ru2C Cl1C 90.25(14)
N8C Ru2C Cl1C 164.84(15)
N11C Ru2C Cl1C 91.06(13)
C6C N2C C10C 119.4(5)
C6C N2C Ru1C 120.2(4)
C10C N2C Ru1C 120.1(4)
C1C C2C C3C 121.6(7)
C15C N3C C11C 117.8(5)
C15C N3C Ru1C 128.5(4)
C11C N3C Ru1C 113.7(4)
C4C C3C C2C 117.4(7)
C27C N4C C23C 119.5(7)
C27C N4C C22C 120.0(7)
C23C N4C C22C 120.4(7)
C3C C4C C5C 120.8(7)
C28C N5C C32C 115.5(5)
C28C N5C Ru1C 127.2(4)
C32C N5C Ru1C 117.3(4)
N1C C5C C4C 120.6(6)
N1C C5C C6C 115.2(5)
C4C C5C C6C 124.2(6)
N7C N6C C33C 108.8(5)
N7C N6C Ru1C 129.6(3)
C33C N6C Ru1C 121.3(4)
N2C C6C C7C 121.8(6)
N2C C6C C5C 111.6(6)
C7C C6C C5C 126.5(6)
N6C N7C C35C 109.0(4)
N6C N7C Ru2C 129.6(3)
C35C N7C Ru2C 121.3(4)
C6C C7C C8C 120.0(6)
C40C N8C C36C 117.6(5)
C40C N8C Ru2C 125.9(4)
C36C N8C Ru2C 116.4(4)
C7C C8C C9C 117.7(6)
C7C C8C C16C 121.4(6)
C9C C8C C16C 120.9(6)
C41C N9C C45C 118.5(5)
C41C N9C Ru2C 127.9(4)
C45C N9C Ru2C 113.6(4)
C10C C9C C8C 120.1(5)
C46C N10C C50C 119.2(5)
C46C N10C Ru2C 118.7(4)
C50C N10C Ru2C 121.2(4)
C9C C10C N2C 121.0(5)
C9C C10C C11C 128.0(5)
N2C C10C C11C 111.0(5)
C55C N11C C51C 119.2(5)
C55C N11C Ru2C 127.8(4)
C51C N11C Ru2C 113.0(4)
N3C C11C C12C 121.1(5)
N3C C11C C10C 115.9(5)
C12C C11C C10C 123.0(5)
C63C N12C C67C 121.5(8)
C63C N12C C62C 119.2(7)
C67C N12C C62C 119.2(8)
C11C C12C C13C 119.8(6)
C14C C13C C12C 119.0(6)
C15C C14C C13C 118.5(6)
N3C C15C C14C 123.9(6)
C21C C16C C17C 117.3(6)
C21C C16C C8C 122.1(6)
C17C C16C C8C 120.7(6)
C18C C17C C16C 121.4(6)
C17C C18C C19C 121.3(7)
C20C C19C C18C 117.7(6)
C20C C19C C22C 120.5(6)
C18C C19C C22C 121.8(6)
C19C C20C C21C 121.7(7)
C16C C21C C20C 120.7(6)
N4C C22C C19C 111.1(6)
N4C C23C C24C 123.7(8)
C25C C24C C23C 117.3(8)
C24C C25C C26C 119.7(9)
C25C C26C C27C 119.4(9)
N4C C27C C26C 120.3(8)
N5C C28C C29C 124.0(7)
C30C C29C C28C 119.9(7)
C29C C30C C31C 118.9(7)
C30C C31C C32C 118.1(8)
N5C C32C C31C 123.5(7)
N5C C32C C33C 113.0(5)
C31C C32C C33C 123.5(6)
N6C C33C C34C 110.1(6)
N6C C33C C32C 111.6(5)
C34C C33C C32C 138.2(5)
C35C C34C C33C 103.5(5)
N7C C35C C34C 108.6(5)
N7C C35C C36C 111.5(5)
C34C C35C C36C 139.9(6)
C37C C36C N8C 120.9(6)
C37C C36C C35C 125.0(6)
N8C C36C C35C 114.1(5)
C36C C37C C38C 120.0(6)
C39C C38C C37C 118.3(6)
C38C C39C C40C 120.4(7)
N8C C40C C39C 122.8(6)
N9C C41C C42C 122.6(6)
C41C C42C C43C 119.2(6)
C44C C43C C42C 119.3(6)
C43C C44C C45C 119.9(6)
N9C C45C C44C 120.5(5)
N9C C45C C46C 115.1(5)
C44C C45C C46C 124.3(6)
N10C C46C C47C 121.2(5)
N10C C46C C45C 112.4(5)
C47C C46C C45C 126.4(6)
C46C C47C C48C 119.4(6)
C49C C48C C47C 118.0(5)
C49C C48C C56C 121.9(5)
C47C C48C C56C 120.1(5)
C50C C49C C48C 119.8(6)
C49C C50C N10C 122.4(6)
C49C C50C C51C 128.3(6)
N10C C50C C51C 109.3(5)
N11C C51C C52C 120.1(6)
N11C C51C C50C 117.3(5)
C52C C51C C50C 122.5(6)
C53C C52C C51C 119.3(6)
C54C C53C C52C 119.5(6)
C55C C54C C53C 118.7(6)
N11C C55C C54C 123.0(6)
C61C C56C C57C 119.0(6)
C61C C56C C48C 121.5(6)
C57C C56C C48C 119.5(6)
C58C C57C C56C 121.3(7)
C57C C58C C59C 119.6(7)
C60C C59C C58C 119.1(7)
C60C C59C C62C 121.3(7)
C58C C59C C62C 119.6(7)
C59C C60C C61C 121.0(7)
C56C C61C C60C 119.9(7)
N12C C62C C59C 110.9(6)
N12C C63C C64C 119.5(10)
C63C C64C C65C 118.6(11)
C66C C65C C64C 119.0(9)
C67C C66C C65C 119.3(10)
C66C C67C N12C 122.0(11)
N2D Ru1D N6D 177.3(2)
N2D Ru1D N5D 101.1(2)
N6D Ru1D N5D 77.3(2)
N2D Ru1D N1D 79.5(2)
N6D Ru1D N1D 98.28(19)
N5D Ru1D N1D 86.8(2)
N2D Ru1D N3D 79.0(2)
N6D Ru1D N3D 103.1(2)
N5D Ru1D N3D 94.8(2)
N1D Ru1D N3D 158.4(2)
N2D Ru1D Cl1D 94.59(15)
N6D Ru1D Cl1D 86.96(14)
N5D Ru1D Cl1D 164.11(17)
N1D Ru1D Cl1D 93.50(14)
N3D Ru1D Cl1D 90.76(15)
Ru2D Cl1D Ru1D 104.85(5)
C1D N1D C5D 117.2(5)
C1D N1D Ru1D 128.5(4)
C5D N1D Ru1D 114.0(4)
N1D C1D C2D 122.8(6)
N10D Ru2D N7D 178.9(2)
N10D Ru2D N8D 104.3(2)
N7D Ru2D N8D 76.8(2)
N10D Ru2D N11D 79.01(19)
N7D Ru2D N11D 100.91(19)
N8D Ru2D N11D 94.73(19)
N10D Ru2D N9D 79.50(18)
N7D Ru2D N9D 100.59(18)
N8D Ru2D N9D 89.59(19)
N11D Ru2D N9D 158.49(19)
N10D Ru2D Cl1D 91.47(14)
N7D Ru2D Cl1D 87.48(14)
N8D Ru2D Cl1D 163.97(15)
N11D Ru2D Cl1D 91.21(13)
N9D Ru2D Cl1D 90.33(14)
C6D N2D C10D 120.8(5)
C6D N2D Ru1D 119.4(4)
C10D N2D Ru1D 119.7(4)
C3D C2D C1D 119.2(7)
C15D N3D C11D 117.9(6)
C15D N3D Ru1D 127.5(5)
C11D N3D Ru1D 114.5(4)
C2D C3D C4D 118.6(6)
C23D N4D C27D 122.4(7)
C23D N4D C22D 119.2(6)
C27D N4D C22D 118.3(7)
C5D C4D C3D 119.8(6)
C28D N5D C32D 116.9(6)
C28D N5D Ru1D 125.7(5)
C32D N5D Ru1D 117.2(4)
C4D C5D N1D 122.3(6)
C4D C5D C6D 123.2(6)
N1D C5D C6D 114.4(5)
N7D N6D C33D 107.9(5)
N7D N6D Ru1D 131.2(4)
C33D N6D Ru1D 120.0(4)
N2D C6D C7D 121.1(6)
N2D C6D C5D 112.6(5)
C7D C6D C5D 126.3(6)
N6D N7D C35D 110.0(5)
N6D N7D Ru2D 129.4(3)
C35D N7D Ru2D 120.5(4)
C6D C7D C8D 120.0(6)
C40D N8D C36D 116.7(5)
C40D N8D Ru2D 126.0(4)
C36D N8D Ru2D 117.2(4)
C9D C8D C7D 117.8(6)
C9D C8D C16D 122.1(6)
C7D C8D C16D 119.8(5)
C41D N9D C45D 117.8(5)
C41D N9D Ru2D 128.2(4)
C45D N9D Ru2D 114.0(4)
C10D C9D C8D 120.1(6)
C50D N10D C46D 119.5(5)
C50D N10D Ru2D 120.1(4)
C46D N10D Ru2D 119.4(4)
N2D C10D C9D 120.2(6)
N2D C10D C11D 111.6(5)
C9D C10D C11D 128.2(6)
C55D N11D C51D 118.5(5)
C55D N11D Ru2D 127.5(4)
C51D N11D Ru2D 114.0(4)
N3D C11D C12D 122.9(6)
N3D C11D C10D 115.0(5)
C12D C11D C10D 122.1(6)
C67D N12D C63D 122.3(10)
C67D N12D C62D 121.5(8)
C63D N12D C62D 115.6(9)
C11D C12D C13D 117.7(7)
C14D C13D C12D 120.2(7)
C13D C14D C15D 119.3(6)
N3D C15D C14D 121.9(7)
C21D C16D C17D 118.9(6)
C21D C16D C8D 121.4(6)
C17D C16D C8D 119.5(6)
C18D C17D C16D 118.9(6)
C19D C18D C17D 121.7(6)
C18D C19D C20D 119.1(6)
C18D C19D C22D 119.6(6)
C20D C19D C22D 121.2(6)
C21D C20D C19D 120.4(6)
C20D C21D C16D 120.8(6)
N4D C22D C19D 109.8(5)
N4D C23D C24D 119.1(8)
C25D C24D C23D 119.6(10)
C24D C25D C26D 121.0(9)
C27D C26D C25D 117.1(11)
N4D C27D C26D 120.8(10)
N5D C28D C29D 122.4(8)
C28D C29D C30D 120.4(8)
C29D C30D C31D 118.7(7)
C32D C31D C30D 117.9(8)
C31D C32D N5D 123.6(7)
C31D C32D C33D 123.8(7)
N5D C32D C33D 112.6(5)
N6D C33D C34D 109.4(6)
N6D C33D C32D 112.5(6)
C34D C33D C32D 138.0(6)
C35D C34D C33D 104.2(6)
N7D C35D C34D 108.4(6)
N7D C35D C36D 111.7(5)
C34D C35D C36D 139.8(6)
N8D C36D C37D 122.1(6)
N8D C36D C35D 113.6(5)
C37D C36D C35D 124.3(6)
C38D C37D C36D 119.0(7)
C37D C38D C39D 119.5(7)
C38D C39D C40D 119.9(7)
N8D C40D C39D 122.8(6)
N9D C41D C42D 121.1(6)
C41D C42D C43D 122.4(6)
C42D C43D C44D 116.6(6)
C45D C44D C43D 120.0(6)
C44D C45D N9D 122.0(5)
C44D C45D C46D 123.5(5)
N9D C45D C46D 114.5(5)
N10D C46D C47D 121.7(5)
N10D C46D C45D 112.3(5)
C47D C46D C45D 126.0(5)
C46D C47D C48D 118.2(6)
C49D C48D C47D 119.6(5)
C49D C48D C56D 121.3(5)
C47D C48D C56D 119.1(5)
C50D C49D C48D 118.7(5)
N10D C50D C49D 122.3(5)
N10D C50D C51D 112.0(5)
C49D C50D C51D 125.7(5)
N11D C51D C52D 121.1(6)
N11D C51D C50D 114.3(5)
C52D C51D C50D 124.6(6)
C53D C52D C51D 120.1(7)
C52D C53D C54D 118.5(6)
C53D C54D C55D 119.4(6)
N11D C55D C54D 122.3(6)
C57D C56D C61D 118.5(6)
C57D C56D C48D 121.1(6)
C61D C56D C48D 120.4(6)
C56D C57D C58D 120.9(6)
C57D C58D C59D 120.6(7)
C60D C59D C58D 117.9(7)
C60D C59D C62D 121.2(7)
C58D C59D C62D 120.9(8)
C61D C60D C59D 121.6(7)
C60D C61D C56D 120.6(7)
N12D C62D C59D 112.7(7)
C64D C63D N12D 119.4(14)
C63D C64D C65D 119.3(16)
C64D C65D C66D 124.1(14)
C65D C66D C67D 115.3(12)
N12D C67D C66D 119.4(10)
F5A P1A F3A 91.3(4)
F5A P1A F4A 91.8(3)
F3A P1A F4A 89.9(3)
F5A P1A F6A 177.8(4)
F3A P1A F6A 90.2(4)
F4A P1A F6A 89.8(3)
F5A P1A F1A 89.4(3)
F3A P1A F1A 178.7(3)
F4A P1A F1A 89.0(2)
F6A P1A F1A 89.1(3)
F5A P1A F2A 90.7(3)
F3A P1A F2A 92.4(3)
F4A P1A F2A 176.5(3)
F6A P1A F2A 87.6(3)
F1A P1A F2A 88.7(2)
F3B P1B F4B 92.1(4)
F3B P1B F6B 90.4(4)
F4B P1B F6B 88.8(3)
F3B P1B F5B 90.5(3)
F4B P1B F5B 90.4(3)
F6B P1B F5B 178.8(3)
F3B P1B F1B 179.4(5)
F4B P1B F1B 88.4(3)
F6B P1B F1B 90.0(4)
F5B P1B F1B 89.1(3)
F3B P1B F2B 88.4(4)
F4B P1B F2B 179.5(5)
F6B P1B F2B 91.1(3)
F5B P1B F2B 89.6(3)
F1B P1B F2B 91.2(4)
F6C P1C F2C 90.8(2)
F6C P1C F5C 178.5(3)
F2C P1C F5C 90.7(2)
F6C P1C F1C 89.7(2)
F2C P1C F1C 90.6(2)
F5C P1C F1C 90.3(2)
F6C P1C F3C 90.1(2)
F2C P1C F3C 90.2(2)
F5C P1C F3C 90.0(2)
F1C P1C F3C 179.1(3)
F6C P1C F4C 89.5(3)
F2C P1C F4C 179.5(3)
F5C P1C F4C 89.0(2)
F1C P1C F4C 89.7(2)
F3C P1C F4C 89.4(2)
F1D P1D F3D 179.6(4)
F1D P1D F4D 89.3(4)
F3D P1D F4D 90.6(4)
F1D P1D F5D 89.6(3)
F3D P1D F5D 90.8(3)
F4D P1D F5D 93.3(3)
F1D P1D F2D 91.6(4)
F3D P1D F2D 88.5(4)
F4D P1D F2D 178.9(4)
F5D P1D F2D 87.3(3)
F1D P1D F6D 90.5(3)
F3D P1D F6D 89.1(3)
F4D P1D F6D 87.7(3)
F5D P1D F6D 179.0(4)
F2D P1D F6D 91.8(3)
F6E P1E F4E 89.9(3)
F6E P1E F2E 91.6(3)
F4E P1E F2E 176.3(5)
F6E P1E F3E 89.4(5)
F4E P1E F3E 92.3(5)
F2E P1E F3E 91.1(4)
F6E P1E F5E 176.7(5)
F4E P1E F5E 88.4(3)
F2E P1E F5E 90.2(3)
F3E P1E F5E 87.8(4)
F6E P1E F1E 93.1(6)
F4E P1E F1E 88.0(5)
F2E P1E F1E 88.5(4)
F3E P1E F1E 177.5(5)
F5E P1E F1E 89.7(4)
F6F P1F F4F 90.8(3)
F6F P1F F1F 91.8(4)
F4F P1F F1F 89.4(4)
F6F P1F F3F 89.3(4)
F4F P1F F3F 90.4(3)
F1F P1F F3F 178.9(4)
F6F P1F F2F 91.3(3)
F4F P1F F2F 177.7(4)
F1F P1F F2F 89.9(3)
F3F P1F F2F 90.3(3)
F6F P1F F5F 179.4(4)
F4F P1F F5F 89.7(3)
F1F P1F F5F 88.0(4)
F3F P1F F5F 90.9(3)
F2F P1F F5F 88.1(3)
F5G P1G F1G 93.9(6)
F5G P1G F4G 86.4(5)
F1G P1G F4G 91.8(3)
F5G P1G F2G 91.0(4)
F1G P1G F2G 87.8(3)
F4G P1G F2G 177.3(5)
F5G P1G F3G 90.4(5)
F1G P1G F3G 175.5(6)
F4G P1G F3G 87.0(3)
F2G P1G F3G 93.7(3)
F5G P1G F6G 176.2(7)
F1G P1G F6G 89.4(6)
F4G P1G F6G 95.5(6)
F2G P1G F6G 87.1(4)
F3G P1G F6G 86.4(5)
F6H P1H F1H 99.2(6)
F6H P1H F3H 92.0(6)
F1H P1H F3H 168.8(5)
F6H P1H F4H 91.9(3)
F1H P1H F4H 91.4(3)
F3H P1H F4H 87.7(3)
F6H P1H F2H 90.5(3)
F1H P1H F2H 89.9(3)
F3H P1H F2H 90.4(3)
F4H P1H F2H 177.1(3)
F6H P1H F5H 176.6(5)
F1H P1H F5H 83.8(4)
F3H P1H F5H 85.0(5)
F4H P1H F5H 86.3(3)
F2H P1H F5H 91.3(3)
F2I P1I F3I 90.4(3)
F2I P1I F1I 89.0(3)
F3I P1I F1I 179.3(4)
F2I P1I F4I 178.2(3)
F3I P1I F4I 91.0(5)
F1I P1I F4I 89.6(5)
F2I P1I F5I 88.2(3)
F3I P1I F5I 90.0(3)
F1I P1I F5I 89.5(3)
F4I P1I F5I 90.6(4)
F2I P1I F6I 90.9(3)
F3I P1I F6I 90.4(3)
F1I P1I F6I 90.0(3)
F4I P1I F6I 90.2(4)
F5I P1I F6I 179.0(3)
F6J P1J F3J 95.7(5)
F6J P1J F2J 91.7(4)
F3J P1J F2J 93.4(3)
F6J P1J F4J 93.1(4)
F3J P1J F4J 89.0(3)
F2J P1J F4J 174.4(3)
F6J P1J F1J 88.0(4)
F3J P1J F1J 176.3(4)
F2J P1J F1J 86.8(3)
F4J P1J F1J 90.5(3)
F6J P1J F5J 175.6(5)
F3J P1J F5J 88.7(4)
F2J P1J F5J 88.5(4)
F4J P1J F5J 86.5(4)
F1J P1J F5J 87.6(4)
F1K P1K F2K 92.2(4)
F1K P1K F4K 88.9(3)
F2K P1K F4K 178.8(4)
F1K P1K F5K 91.0(3)
F2K P1K F5K 90.1(3)
F4K P1K F5K 90.4(3)
F1K P1K F6K 90.1(3)
F2K P1K F6K 89.3(3)
F4K P1K F6K 90.1(3)
F5K P1K F6K 178.8(3)
F1K P1K F3K 178.4(4)
F2K P1K F3K 89.2(3)
F4K P1K F3K 89.7(3)
F5K P1K F3K 89.9(3)
F6K P1K F3K 89.0(3)
F2L P1L F4L 179.0(4)
F2L P1L F5L 90.9(5)
F4L P1L F5L 89.9(3)
F2L P1L F6L 89.6(5)
F4L P1L F6L 89.6(3)
F5L P1L F6L 179.0(4)
F2L P1L F1L 90.4(4)
F4L P1L F1L 89.0(3)
F5L P1L F1L 90.2(4)
F6L P1L F1L 90.6(3)
F2L P1L F3L 90.8(4)
F4L P1L F3L 89.8(3)
F5L P1L F3L 88.8(3)
F6L P1L F3L 90.4(4)
F1L P1L F3L 178.5(3)
F6M P1M F3M 89.9(3)
F6M P1M F1M 90.3(3)
F3M P1M F1M 179.7(3)
F6M P1M F5M 179.4(3)
F3M P1M F5M 89.5(2)
F1M P1M F5M 90.3(3)
F6M P1M F4M 90.0(2)
F3M P1M F4M 89.9(3)
F1M P1M F4M 90.3(3)
F5M P1M F4M 90.0(3)
F6M P1M F2M 90.3(2)
F3M P1M F2M 89.5(3)
F1M P1M F2M 90.3(3)
F5M P1M F2M 89.7(2)
F4M P1M F2M 179.3(3)
F5N P1N F2N 90.1(5)
F5N P1N F1N 90.5(5)
F2N P1N F1N 92.2(5)
F5N P1N F3N 90.8(6)
F2N P1N F3N 178.9(6)
F1N P1N F3N 87.1(5)
F5N P1N F4N 178.3(6)
F2N P1N F4N 89.1(5)
F1N P1N F4N 91.1(5)
F3N P1N F4N 90.1(5)
F5N P1N F6N 89.6(4)
F2N P1N F6N 88.9(5)
F1N P1N F6N 178.9(5)
F3N P1N F6N 91.8(5)
F4N P1N F6N 88.9(4)
F1O P1O F4O 97.2(10)
F1O P1O F2O 89.3(9)
F4O P1O F2O 172.6(8)
F1O P1O F5O 90.7(6)
F4O P1O F5O 89.0(4)
F2O P1O F5O 94.4(5)
F1O P1O F3O 179.1(8)
F4O P1O F3O 82.6(6)
F2O P1O F3O 90.8(9)
F5O P1O F3O 90.2(6)
F1O P1O F6O 90.4(5)
F4O P1O F6O 91.4(3)
F2O P1O F6O 85.2(4)
F5O P1O F6O 178.9(6)
F3O P1O F6O 88.8(5)
F2P P1P F4P 174.9(7)
F2P P1P F3P 96.0(6)
F4P P1P F3P 88.9(4)
F2P P1P F6P 86.3(5)
F4P P1P F6P 92.6(6)
F3P P1P F6P 88.8(6)
F2P P1P F5P 87.4(5)
F4P P1P F5P 94.0(5)
F3P P1P F5P 88.0(5)
F6P P1P F5P 172.6(7)
F2P P1P F1P 85.1(6)
F4P P1P F1P 90.0(7)
F3P P1P F1P 177.6(7)
F6P P1P F1P 93.4(7)
F5P P1P F1P 89.9(5)

loop_
_geom_bond_atom_site_label_1
_geom_bond_atom_site_label_2
_geom_bond_distance
Ru1A N2A 1.978(5)
Ru1A N6A 2.004(4)
Ru1A N3A 2.060(5)
Ru1A N5A 2.063(4)
Ru1A N1A 2.075(4)
Ru1A Cl1A 2.4592(14)
Cl1A Ru2A 2.4850(15)
N1A C1A 1.346(7)
N1A C5A 1.356(7)
C1A C2A 1.392(9)
Ru2A N10A 1.967(5)
Ru2A N7A 2.008(5)
Ru2A N9A 2.055(5)
Ru2A N8A 2.056(4)
Ru2A N11A 2.067(5)
N2A C10A 1.331(7)
N2A C6A 1.352(7)
C2A C3A 1.376(8)
N3A C15A 1.349(7)
N3A C11A 1.362(8)
C3A C4A 1.379(8)
N4A C23A 1.322(8)
N4A C27A 1.348(9)
N4A C22A 1.508(8)
C4A C5A 1.401(8)
N5A C28A 1.356(7)
N5A C32A 1.375(7)
C5A C6A 1.465(8)
N6A N7A 1.293(7)
N6A C33A 1.354(7)
C6A C7A 1.383(8)
N7A C35A 1.387(7)
C7A C8A 1.398(8)
N8A C40A 1.347(9)
N8A C36A 1.350(8)
C8A C9A 1.401(8)
C8A C16A 1.476(8)
N9A C41A 1.347(8)
N9A C45A 1.380(7)
C9A C10A 1.375(8)
N10A C50A 1.356(8)
N10A C46A 1.361(8)
C10A C11A 1.480(8)
N11A C55A 1.317(8)
N11A C51A 1.381(8)
C11A C12A 1.390(9)
N12A C63A 1.326(11)
N12A C67A 1.327(10)
N12A C62A 1.481(10)
C12A C13A 1.387(9)
C13A C14A 1.389(10)
C14A C15A 1.369(9)
C16A C21A 1.403(9)
C16A C17A 1.415(9)
C17A C18A 1.378(9)
C18A C19A 1.385(9)
C19A C20A 1.371(9)
C19A C22A 1.512(9)
C20A C21A 1.372(9)
C23A C24A 1.355(9)
C24A C25A 1.362(10)
C25A C26A 1.380(10)
C26A C27A 1.374(10)
C28A C29A 1.389(9)
C29A C30A 1.375(9)
C30A C31A 1.391(9)
C31A C32A 1.399(8)
C32A C33A 1.454(8)
C33A C34A 1.396(8)
C34A C35A 1.397(8)
C35A C36A 1.455(9)
C36A C37A 1.395(8)
C37A C38A 1.364(10)
C38A C39A 1.362(10)
C39A C40A 1.402(10)
C41A C42A 1.383(9)
C42A C43A 1.349(10)
C43A C44A 1.394(10)
C44A C45A 1.382(9)
C45A C46A 1.458(9)
C46A C47A 1.364(9)
C47A C48A 1.415(9)
C48A C49A 1.395(9)
C48A C56A 1.461(9)
C49A C50A 1.364(9)
C50A C51A 1.476(9)
C51A C52A 1.373(9)
C52A C53A 1.382(10)
C53A C54A 1.382(10)
C54A C55A 1.408(10)
C56A C57A 1.378(10)
C56A C61A 1.391(10)
C57A C58A 1.389(10)
C58A C59A 1.384(10)
C59A C60A 1.384(10)
C59A C62A 1.489(9)
C60A C61A 1.365(9)
C63A C64A 1.373(15)
C64A C65A 1.428(17)
C65A C66A 1.363(16)
C66A C67A 1.353(11)
Ru1B N2B 1.968(4)
Ru1B N6B 2.005(5)
Ru1B N3B 2.055(5)
Ru1B N5B 2.064(4)
Ru1B N1B 2.080(4)
Ru1B Cl1B 2.4546(14)
Cl1B Ru2B 2.4596(14)
N1B C1B 1.332(7)
N1B C5B 1.371(7)
C1B C2B 1.384(9)
Ru2B N10B 1.975(5)
Ru2B N7B 2.012(4)
Ru2B N11B 2.058(5)
Ru2B N9B 2.069(5)
Ru2B N8B 2.071(5)
N2B C10B 1.336(7)
N2B C6B 1.365(7)
C2B C3B 1.384(9)
N3B C15B 1.344(7)
N3B C11B 1.388(7)
C3B C4B 1.357(9)
N4B C27B 1.325(11)
N4B C23B 1.335(10)
N4B C22B 1.496(10)
C4B C5B 1.378(8)
N5B C28B 1.338(8)
N5B C32B 1.380(7)
C5B C6B 1.482(8)
N6B N7B 1.305(6)
N6B C33B 1.358(7)
C6B C7B 1.378(8)
N7B C35B 1.351(7)
C7B C8B 1.390(8)
N8B C40B 1.334(8)
N8B C36B 1.383(8)
C8B C9B 1.404(8)
C8B C16B 1.487(8)
N9B C55B 1.337(7)
N9B C51B 1.391(7)
C9B C10B 1.367(8)
N10B C50B 1.344(7)
N10B C46B 1.352(7)
C10B C11B 1.486(8)
N11B C41B 1.330(7)
N11B C45B 1.372(7)
C11B C12B 1.355(8)
N12B C63B 1.320(10)
N12B C67B 1.338(9)
N12B C62B 1.497(9)
C12B C13B 1.380(9)
C13B C14B 1.380(9)
C14B C15B 1.369(8)
C16B C21B 1.377(9)
C16B C17B 1.381(9)
C17B C18B 1.364(9)
C18B C19B 1.354(10)
C19B C20B 1.397(10)
C19B C22B 1.527(9)
C20B C21B 1.374(9)
C23B C24B 1.359(13)
C24B C25B 1.348(18)
C25B C26B 1.388(19)
C26B C27B 1.349(15)
C28B C29B 1.382(9)
C29B C30B 1.364(9)
C30B C31B 1.379(9)
C31B C32B 1.374(8)
C32B C33B 1.458(8)
C33B C34B 1.401(8)
C34B C35B 1.413(9)
C35B C36B 1.445(9)
C36B C37B 1.373(8)
C37B C38B 1.371(10)
C38B C39B 1.390(10)
C39B C40B 1.394(9)
C41B C42B 1.381(8)
C42B C43B 1.390(9)
C43B C44B 1.373(9)
C44B C45B 1.387(8)
C45B C46B 1.479(8)
C46B C47B 1.382(8)
C47B C48B 1.393(8)
C48B C49B 1.398(8)
C48B C56B 1.473(8)
C49B C50B 1.364(8)
C50B C51B 1.479(8)
C51B C52B 1.374(8)
C52B C53B 1.383(9)
C53B C54B 1.373(9)
C54B C55B 1.385(9)
C56B C57B 1.396(9)
C56B C61B 1.412(9)
C57B C58B 1.383(9)
C58B C59B 1.404(9)
C59B C60B 1.360(9)
C59B C62B 1.496(9)
C60B C61B 1.360(9)
C63B C64B 1.396(12)
C64B C65B 1.375(13)
C65B C66B 1.332(14)
C66B C67B 1.349(12)
Ru1C N2C 1.958(5)
Ru1C N6C 1.996(5)
Ru1C N5C 2.048(4)
Ru1C N1C 2.070(5)
Ru1C N3C 2.074(5)
Ru1C Cl1C 2.4621(15)
Cl1C Ru2C 2.4597(15)
N1C C1C 1.339(8)
N1C C5C 1.377(8)
C1C C2C 1.384(10)
Ru2C N10C 1.962(5)
Ru2C N7C 1.992(5)
Ru2C N9C 2.061(5)
Ru2C N8C 2.068(5)
Ru2C N11C 2.072(5)
N2C C6C 1.352(7)
N2C C10C 1.375(7)
C2C C3C 1.393(11)
N3C C15C 1.338(8)
N3C C11C 1.366(7)
C3C C4C 1.356(10)
N4C C27C 1.293(10)
N4C C23C 1.337(9)
N4C C22C 1.486(9)
C4C C5C 1.399(9)
N5C C28C 1.343(8)
N5C C32C 1.372(8)
C5C C6C 1.486(9)
N6C N7C 1.325(7)
N6C C33C 1.341(7)
C6C C7C 1.368(9)
N7C C35C 1.370(7)
C7C C8C 1.401(9)
N8C C40C 1.334(8)
N8C C36C 1.386(8)
C8C C9C 1.412(8)
C8C C16C 1.460(9)
N9C C41C 1.343(7)
N9C C45C 1.368(8)
C9C C10C 1.366(8)
N10C C46C 1.358(7)
N10C C50C 1.362(7)
C10C C11C 1.478(8)
N11C C55C 1.344(8)
N11C C51C 1.359(7)
C11C C12C 1.384(8)
N12C C63C 1.323(11)
N12C C67C 1.337(10)
N12C C62C 1.472(10)
C12C C13C 1.386(9)
C13C C14C 1.380(10)
C14C C15C 1.372(9)
C16C C21C 1.381(9)
C16C C17C 1.406(9)
C17C C18C 1.361(9)
C18C C19C 1.388(9)
C19C C20C 1.376(9)
C19C C22C 1.514(9)
C20C C21C 1.389(9)
C23C C24C 1.366(11)
C24C C25C 1.340(13)
C25C C26C 1.382(14)
C26C C27C 1.390(12)
C28C C29C 1.367(9)
C29C C30C 1.363(11)
C30C C31C 1.387(11)
C31C C32C 1.389(9)
C32C C33C 1.481(9)
C33C C34C 1.402(9)
C34C C35C 1.402(8)
C35C C36C 1.448(9)
C36C C37C 1.383(9)
C37C C38C 1.385(10)
C38C C39C 1.360(10)
C39C C40C 1.376(9)
C41C C42C 1.365(9)
C42C C43C 1.386(9)
C43C C44C 1.359(8)
C44C C45C 1.394(8)
C45C C46C 1.476(8)
C46C C47C 1.376(8)
C47C C48C 1.408(8)
C48C C49C 1.406(8)
C48C C56C 1.494(8)
C49C C50C 1.342(8)
C50C C51C 1.482(9)
C51C C52C 1.416(8)
C52C C53C 1.387(9)
C53C C54C 1.382(9)
C54C C55C 1.380(9)
C56C C61C 1.373(9)
C56C C57C 1.384(9)
C57C C58C 1.375(9)
C58C C59C 1.387(10)
C59C C60C 1.374(10)
C59C C62C 1.502(9)
C60C C61C 1.386(9)
C63C C64C 1.367(13)
C64C C65C 1.421(16)
C65C C66C 1.355(18)
C66C C67C 1.329(14)
Ru1D N2D 1.957(5)
Ru1D N6D 1.993(4)
Ru1D N5D 2.059(5)
Ru1D N1D 2.064(5)
Ru1D N3D 2.069(5)
Ru1D Cl1D 2.4655(15)
Cl1D Ru2D 2.4536(14)
N1D C1D 1.348(8)
N1D C5D 1.367(8)
C1D C2D 1.379(9)
Ru2D N10D 1.962(4)
Ru2D N7D 2.007(5)
Ru2D N8D 2.053(5)
Ru2D N11D 2.062(5)
Ru2D N9D 2.063(5)
N2D C6D 1.349(8)
N2D C10D 1.370(8)
C2D C3D 1.368(10)
N3D C15D 1.347(8)
N3D C11D 1.356(8)
C3D C4D 1.392(9)
N4D C23D 1.330(9)
N4D C27D 1.351(10)
N4D C22D 1.487(8)
C4D C5D 1.353(9)
N5D C28D 1.353(8)
N5D C32D 1.372(9)
C5D C6D 1.488(9)
N6D N7D 1.311(6)
N6D C33D 1.360(7)
C6D C7D 1.358(8)
N7D C35D 1.362(7)
C7D C8D 1.418(9)
N8D C40D 1.358(8)
N8D C36D 1.376(8)
C8D C9D 1.404(8)
C8D C16D 1.472(8)
N9D C41D 1.356(7)
N9D C45D 1.374(7)
C9D C10D 1.372(9)
N10D C50D 1.334(7)
N10D C46D 1.354(7)
C10D C11D 1.486(8)
N11D C55D 1.330(8)
N11D C51D 1.371(8)
C11D C12D 1.371(9)
N12D C67D 1.335(11)
N12D C63D 1.362(14)
N12D C62D 1.414(10)
C12D C13D 1.397(10)
C13D C14D 1.354(10)
C14D C15D 1.384(10)
C16D C21D 1.385(9)
C16D C17D 1.396(9)
C17D C18D 1.395(9)
C18D C19D 1.357(9)
C19D C20D 1.386(9)
C19D C22D 1.524(9)
C20D C21D 1.372(9)
C23D C24D 1.372(11)
C24D C25D 1.362(14)
C25D C26D 1.400(16)
C26D C27D 1.361(12)
C28D C29D 1.359(10)
C29D C30D 1.387(12)
C30D C31D 1.395(11)
C31D C32D 1.371(9)
C32D C33D 1.484(9)
C33D C34D 1.395(9)
C34D C35D 1.386(9)
C35D C36D 1.467(9)
C36D C37D 1.401(9)
C37D C38D 1.366(10)
C38D C39D 1.374(10)
C39D C40D 1.375(9)
C41D C42D 1.357(9)
C42D C43D 1.376(9)
C43D C44D 1.399(8)
C44D C45D 1.369(8)
C45D C46D 1.490(8)
C46D C47D 1.387(8)
C47D C48D 1.393(8)
C48D C49D 1.392(8)
C48D C56D 1.500(8)
C49D C50D 1.374(8)
C50D C51D 1.494(8)
C51D C52D 1.377(9)
C52D C53D 1.376(9)
C53D C54D 1.380(10)
C54D C55D 1.385(9)
C56D C57D 1.378(9)
C56D C61D 1.391(9)
C57D C58D 1.385(9)
C58D C59D 1.398(10)
C59D C60D 1.379(11)
C59D C62D 1.518(10)
C60D C61D 1.375(9)
C63D C64D 1.350(18)
C64D C65D 1.329(18)
C65D C66D 1.379(17)
C66D C67D 1.426(14)
P1A F5A 1.549(6)
P1A F3A 1.561(5)
P1A F4A 1.573(4)
P1A F6A 1.576(5)
P1A F1A 1.589(4)
P1A F2A 1.609(4)
P1B F3B 1.580(7)
P1B F4B 1.588(6)
P1B F6B 1.589(5)
P1B F5B 1.589(5)
P1B F1B 1.597(6)
P1B F2B 1.601(7)
P1C F6C 1.581(4)
P1C F2C 1.582(4)
P1C F5C 1.583(4)
P1C F1C 1.601(4)
P1C F3C 1.601(4)
P1C F4C 1.604(4)
P1D F1D 1.555(5)
P1D F3D 1.569(5)
P1D F4D 1.574(6)
P1D F5D 1.575(5)
P1D F2D 1.576(6)
P1D F6D 1.600(5)
P1E F6E 1.552(6)
P1E F4E 1.555(6)
P1E F2E 1.563(5)
P1E F3E 1.568(9)
P1E F5E 1.582(5)
P1E F1E 1.588(8)
P1F F6F 1.565(6)
P1F F4F 1.573(6)
P1F F1F 1.576(6)
P1F F3F 1.581(6)
P1F F2F 1.587(5)
P1F F5F 1.617(6)
P1G F5G 1.485(7)
P1G F1G 1.534(6)
P1G F4G 1.534(5)
P1G F2G 1.538(5)
P1G F3G 1.545(5)
P1G F6G 1.567(8)
P1H F6H 1.496(5)
P1H F1H 1.533(6)
P1H F3H 1.552(6)
P1H F4H 1.596(5)
P1H F2H 1.603(5)
P1H F5H 1.619(5)
P1I F2I 1.568(5)
P1I F3I 1.582(6)
P1I F1I 1.583(6)
P1I F4I 1.592(6)
P1I F5I 1.596(6)
P1I F6I 1.613(5)
P1J F6J 1.504(6)
P1J F3J 1.551(5)
P1J F2J 1.567(5)
P1J F4J 1.582(5)
P1J F1J 1.588(5)
P1J F5J 1.593(6)
P1K F1K 1.574(5)
P1K F2K 1.577(5)
P1K F4K 1.578(5)
P1K F5K 1.586(5)
P1K F6K 1.589(5)
P1K F3K 1.597(5)
P1L F2L 1.554(6)
P1L F4L 1.563(4)
P1L F5L 1.564(6)
P1L F6L 1.587(7)
P1L F1L 1.606(6)
P1L F3L 1.608(6)
P1M F6M 1.588(4)
P1M F3M 1.591(5)
P1M F1M 1.592(5)
P1M F5M 1.592(4)
P1M F4M 1.600(4)
P1M F2M 1.609(5)
P1N F5N 1.552(8)
P1N F2N 1.571(8)
P1N F1N 1.586(8)
P1N F3N 1.592(8)
P1N F4N 1.593(7)
P1N F6N 1.623(8)
P1O F1O 1.451(9)
P1O F4O 1.496(6)
P1O F2O 1.506(9)
P1O F5O 1.536(6)
P1O F3O 1.544(10)
P1O F6O 1.584(6)
P1P F2P 1.519(8)
P1P F4P 1.564(8)
P1P F3P 1.569(9)
P1P F6P 1.576(9)
P1P F5P 1.590(8)
P1P F1P 1.600(10)

loop_
_geom_torsion_atom_site_label_1
_geom_torsion_atom_site_label_2
_geom_torsion_atom_site_label_3
_geom_torsion_atom_site_label_4
_geom_torsion
N2A Ru1A Cl1A Ru2A -178.17(14)
N6A Ru1A Cl1A Ru2A -0.44(14)
N3A Ru1A Cl1A Ru2A -99.21(14)
N5A Ru1A Cl1A Ru2A 14.0(5)
N1A Ru1A Cl1A Ru2A 102.98(14)
N2A Ru1A N1A C1A 175.8(5)
N6A Ru1A N1A C1A -5.2(5)
N3A Ru1A N1A C1A 172.0(5)
N5A Ru1A N1A C1A 70.2(5)
Cl1A Ru1A N1A C1A -93.4(5)
N2A Ru1A N1A C5A -3.2(4)
N6A Ru1A N1A C5A 175.8(4)
N3A Ru1A N1A C5A -7.1(7)
N5A Ru1A N1A C5A -108.8(4)
Cl1A Ru1A N1A C5A 87.5(4)
C5A N1A C1A C2A -2.6(9)
Ru1A N1A C1A C2A 178.4(4)
Ru1A Cl1A Ru2A N10A -172.64(16)
Ru1A Cl1A Ru2A N7A 3.08(15)
Ru1A Cl1A Ru2A N9A -92.28(14)
Ru1A Cl1A Ru2A N8A 10.2(6)
Ru1A Cl1A Ru2A N11A 107.93(15)
N6A Ru1A N2A C10A 17(5)
N3A Ru1A N2A C10A -6.9(4)
N5A Ru1A N2A C10A -100.0(4)
N1A Ru1A N2A C10A 174.6(5)
Cl1A Ru1A N2A C10A 83.5(4)
N6A Ru1A N2A C6A -152(5)
N3A Ru1A N2A C6A -175.9(5)
N5A Ru1A N2A C6A 90.9(4)
N1A Ru1A N2A C6A 5.6(4)
Cl1A Ru1A N2A C6A -85.6(4)
N1A C1A C2A C3A 2.5(9)
N2A Ru1A N3A C15A -176.7(5)
N6A Ru1A N3A C15A 4.3(5)
N5A Ru1A N3A C15A -72.5(5)
N1A Ru1A N3A C15A -172.9(5)
Cl1A Ru1A N3A C15A 92.4(5)
N2A Ru1A N3A C11A 3.9(4)
N6A Ru1A N3A C11A -175.0(4)
N5A Ru1A N3A C11A 108.1(4)
N1A Ru1A N3A C11A 7.8(7)
Cl1A Ru1A N3A C11A -87.0(4)
C1A C2A C3A C4A 0.3(9)
C2A C3A C4A C5A -2.8(9)
N2A Ru1A N5A C28A -3.5(5)
N6A Ru1A N5A C28A 178.7(5)
N3A Ru1A N5A C28A -83.6(5)
N1A Ru1A N5A C28A 74.5(5)
Cl1A Ru1A N5A C28A 163.9(4)
N2A Ru1A N5A C32A -179.5(4)
N6A Ru1A N5A C32A 2.8(4)
N3A Ru1A N5A C32A 100.4(4)
N1A Ru1A N5A C32A -101.4(4)
Cl1A Ru1A N5A C32A -12.1(7)
C1A N1A C5A C4A -0.1(8)
Ru1A N1A C5A C4A 179.0(4)
C1A N1A C5A C6A -178.4(5)
Ru1A N1A C5A C6A 0.7(6)
C3A C4A C5A N1A 2.8(9)
C3A C4A C5A C6A -179.1(6)
N2A Ru1A N6A N7A 62(5)
N3A Ru1A N6A N7A 85.3(5)
N5A Ru1A N6A N7A 179.2(5)
N1A Ru1A N6A N7A -95.8(5)
Cl1A Ru1A N6A N7A -5.0(5)
N2A Ru1A N6A C33A -119(5)
N3A Ru1A N6A C33A -95.4(4)
N5A Ru1A N6A C33A -1.5(4)
N1A Ru1A N6A C33A 83.5(4)
Cl1A Ru1A N6A C33A 174.3(4)
C10A N2A C6A C7A 3.7(9)
Ru1A N2A C6A C7A 172.5(4)
C10A N2A C6A C5A -175.4(5)
Ru1A N2A C6A C5A -6.7(7)
N1A C5A C6A N2A 3.7(7)
C4A C5A C6A N2A -174.6(5)
N1A C5A C6A C7A -175.4(6)
C4A C5A C6A C7A 6.3(10)
C33A N6A N7A C35A -1.6(6)
Ru1A N6A N7A C35A 177.8(4)
C33A N6A N7A Ru2A -168.8(4)
Ru1A N6A N7A Ru2A 10.5(8)
N10A Ru2A N7A N6A 107(2)
N9A Ru2A N7A N6A 85.9(5)
N8A Ru2A N7A N6A 174.0(6)
N11A Ru2A N7A N6A -97.1(5)
Cl1A Ru2A N7A N6A -8.0(5)
N10A Ru2A N7A C35A -59(3)
N9A Ru2A N7A C35A -80.7(4)
N8A Ru2A N7A C35A 7.5(4)
N11A Ru2A N7A C35A 96.4(4)
Cl1A Ru2A N7A C35A -174.5(4)
N2A C6A C7A C8A -0.8(9)
C5A C6A C7A C8A 178.2(6)
N10A Ru2A N8A C40A -8.0(6)
N7A Ru2A N8A C40A 176.4(6)
N9A Ru2A N8A C40A -87.8(6)
N11A Ru2A N8A C40A 71.7(6)
Cl1A Ru2A N8A C40A 169.1(4)
N10A Ru2A N8A C36A 168.4(5)
N7A Ru2A N8A C36A -7.2(5)
N9A Ru2A N8A C36A 88.7(5)
N11A Ru2A N8A C36A -111.9(5)
Cl1A Ru2A N8A C36A -14.5(9)
C6A C7A C8A C9A -1.2(9)
C6A C7A C8A C16A 178.9(6)
N10A Ru2A N9A C41A -175.2(5)
N7A Ru2A N9A C41A 3.0(5)
N8A Ru2A N9A C41A -74.2(5)
N11A Ru2A N9A C41A -168.7(5)
Cl1A Ru2A N9A C41A 90.2(5)
N10A Ru2A N9A C45A 1.7(4)
N7A Ru2A N9A C45A 180.0(4)
N8A Ru2A N9A C45A 102.7(4)
N11A Ru2A N9A C45A 8.2(8)
Cl1A Ru2A N9A C45A -92.9(4)
C7A C8A C9A C10A 0.4(9)
C16A C8A C9A C10A -179.7(6)
N7A Ru2A N10A C50A 157(2)
N9A Ru2A N10A C50A 178.3(5)
N8A Ru2A N10A C50A 90.8(4)
N11A Ru2A N10A C50A 0.6(4)
Cl1A Ru2A N10A C50A -88.4(4)
N7A Ru2A N10A C46A -24(3)
N9A Ru2A N10A C46A -2.5(4)
N8A Ru2A N10A C46A -89.9(5)
N11A Ru2A N10A C46A 179.9(5)
Cl1A Ru2A N10A C46A 90.8(4)
C6A N2A C10A C9A -4.5(9)
Ru1A N2A C10A C9A -173.2(4)
C6A N2A C10A C11A 176.9(5)
Ru1A N2A C10A C11A 8.2(7)
C8A C9A C10A N2A 2.4(9)
C8A C9A C10A C11A -179.2(6)
N10A Ru2A N11A C55A 178.1(6)
N7A Ru2A N11A C55A 0.0(6)
N9A Ru2A N11A C55A 171.5(6)
N8A Ru2A N11A C55A 77.6(6)
Cl1A Ru2A N11A C55A -86.6(6)
N10A Ru2A N11A C51A -1.3(4)
N7A Ru2A N11A C51A -179.4(4)
N9A Ru2A N11A C51A -7.8(8)
N8A Ru2A N11A C51A -101.8(4)
Cl1A Ru2A N11A C51A 94.0(4)
C15A N3A C11A C12A -1.7(9)
Ru1A N3A C11A C12A 177.7(5)
C15A N3A C11A C10A 179.6(5)
Ru1A N3A C11A C10A -1.0(6)
N2A C10A C11A N3A -4.4(8)
C9A C10A C11A N3A 177.1(6)
N2A C10A C11A C12A 177.0(6)
C9A C10A C11A C12A -1.5(10)
N3A C11A C12A C13A -0.8(10)
C10A C11A C12A C13A 177.7(6)
C11A C12A C13A C14A 2.0(10)
C12A C13A C14A C15A -0.6(11)
C11A N3A C15A C14A 3.1(9)
Ru1A N3A C15A C14A -176.2(5)
C13A C14A C15A N3A -2.0(10)
C7A C8A C16A C21A -160.2(6)
C9A C8A C16A C21A 19.9(10)
C7A C8A C16A C17A 17.8(10)
C9A C8A C16A C17A -162.1(6)
C21A C16A C17A C18A -1.5(10)
C8A C16A C17A C18A -179.6(6)
C16A C17A C18A C19A -0.5(11)
C17A C18A C19A C20A 2.3(11)
C17A C18A C19A C22A 178.6(6)
C18A C19A C20A C21A -1.9(11)
C22A C19A C20A C21A -178.3(6)
C19A C20A C21A C16A -0.2(11)
C17A C16A C21A C20A 1.9(11)
C8A C16A C21A C20A 180.0(6)
C23A N4A C22A C19A -116.9(7)
C27A N4A C22A C19A 63.5(8)
C20A C19A C22A N4A -120.9(7)
C18A C19A C22A N4A 62.7(8)
C27A N4A C23A C24A -2.6(10)
C22A N4A C23A C24A 177.9(6)
N4A C23A C24A C25A 2.2(11)
C23A C24A C25A C26A -1.1(11)
C24A C25A C26A C27A 0.4(12)
C23A N4A C27A C26A 1.8(10)
C22A N4A C27A C26A -178.6(6)
C25A C26A C27A N4A -0.7(11)
C32A N5A C28A C29A -0.2(8)
Ru1A N5A C28A C29A -176.1(5)
N5A C28A C29A C30A 2.5(10)
C28A C29A C30A C31A -2.2(10)
C29A C30A C31A C32A -0.3(10)
C28A N5A C32A C31A -2.4(8)
Ru1A N5A C32A C31A 173.8(5)
C28A N5A C32A C33A -179.8(5)
Ru1A N5A C32A C33A -3.6(6)
C30A C31A C32A N5A 2.7(9)
C30A C31A C32A C33A 179.8(6)
N7A N6A C33A C34A 1.5(7)
Ru1A N6A C33A C34A -177.9(4)
N7A N6A C33A C32A 179.5(5)
Ru1A N6A C33A C32A 0.0(7)
N5A C32A C33A N6A 2.3(7)
C31A C32A C33A N6A -175.0(6)
N5A C32A C33A C34A 179(5)
C31A C32A C33A C34A 1.9(12)
N6A C33A C34A C35A -0.9(7)
C32A C33A C34A C35A -177.9(7)
N6A N7A C35A C34A 1.0(7)
Ru2A N7A C35A C34A 170.2(4)
N6A N7A C35A C36A -176.1(5)
Ru2A N7A C35A C36A -6.9(7)
C33A C34A C35A N7A 0.0(6)
C33A C34A C35A C36A 175.8(7)
C40A N8A C36A C37A -0.3(10)
Ru2A N8A C36A C37A -177.0(5)
C40A N8A C36A C35A -177.7(6)
Ru2A N8A C36A C35A 5.6(7)
N7A C35A C36A N8A 0.7(8)
C34A C35A C36A N8A -174.9(7)
N7A C35A C36A C37A -176.7(6)
C34A C35A C36A C37A 7.7(13)
N8A C36A C37A C38A 0.3(11)
C35A C36A C37A C38A 177.4(7)
C36A C37A C38A C39A -1.7(13)
C37A C38A C39A C40A 3.0(14)
C36A N8A C40A C39A 1.7(11)
Ru2A N8A C40A C39A 178.1(6)
C38A C39A C40A N8A -3.0(13)
C45A N9A C41A C42A 0.9(9)
Ru2A N9A C41A C42A 177.7(5)
N9A C41A C42A C43A -2.5(11)
C41A C42A C43A C44A 2.9(11)
C42A C43A C44A C45A -1.9(11)
C41A N9A C45A C44A 0.1(9)
Ru2A N9A C45A C44A -177.2(5)
C41A N9A C45A C46A 176.5(5)
Ru2A N9A C45A C46A -0.8(6)
C43A C44A C45A N9A 0.4(10)
C43A C44A C45A C46A -175.6(6)
C50A N10A C46A C47A -1.3(9)
Ru2A N10A C46A C47A 179.5(5)
C50A N10A C46A C45A -178.1(5)
Ru2A N10A C46A C45A 2.7(7)
N9A C45A C46A N10A -1.1(8)
C44A C45A C46A N10A 175.1(6)
N9A C45A C46A C47A -177.6(6)
C44A C45A C46A C47A -1.4(11)
N10A C46A C47A C48A 0.1(9)
C45A C46A C47A C48A 176.5(6)
C46A C47A C48A C49A 0.8(9)
C46A C47A C48A C56A -176.8(6)
C47A C48A C49A C50A -0.6(9)
C56A C48A C49A C50A 176.9(6)
C46A N10A C50A C49A 1.4(9)
Ru2A N10A C50A C49A -179.4(4)
C46A N10A C50A C51A -179.0(5)
Ru2A N10A C50A C51A 0.2(7)
C48A C49A C50A N10A -0.5(9)
C48A C49A C50A C51A -179.9(6)
C55A N11A C51A C52A 2.5(9)
Ru2A N11A C51A C52A -178.0(5)
C55A N11A C51A C50A -177.6(6)
Ru2A N11A C51A C50A 1.8(7)
N10A C50A C51A C52A 178.5(6)
C49A C50A C51A C52A -2.0(11)
N10A C50A C51A N11A -1.3(8)
C49A C50A C51A N11A 178.1(6)
N11A C51A C52A C53A 0.3(10)
C50A C51A C52A C53A -179.5(6)
C51A C52A C53A C54A -1.4(11)
C52A C53A C54A C55A -0.3(11)
C51A N11A C55A C54A -4.3(10)
Ru2A N11A C55A C54A 176.3(5)
C53A C54A C55A N11A 3.3(11)
C49A C48A C56A C57A 146.3(7)
C47A C48A C56A C57A -36.3(9)
C49A C48A C56A C61A -34.2(9)
C47A C48A C56A C61A 143.2(7)
C61A C56A C57A C58A -3.3(11)
C48A C56A C57A C58A 176.2(6)
C56A C57A C58A C59A 1.1(11)
C57A C58A C59A C60A 1.1(10)
C57A C58A C59A C62A -179.1(7)
C58A C59A C60A C61A -1.0(10)
C62A C59A C60A C61A 179.2(6)
C59A C60A C61A C56A -1.3(10)
C57A C56A C61A C60A 3.4(10)
C48A C56A C61A C60A -176.1(6)
C63A N12A C62A C59A -119.1(8)
C67A N12A C62A C59A 59.9(10)
C60A C59A C62A N12A -124.2(7)
C58A C59A C62A N12A 56.0(9)
C67A N12A C63A C64A 0.5(16)
C62A N12A C63A C64A 179.5(11)
N12A C63A C64A C65A 2(2)
C63A C64A C65A C66A -6(2)
C64A C65A C66A C67A 6(2)
C63A N12A C67A C66A 0.2(13)
C62A N12A C67A C66A -178.8(8)
C65A C66A C67A N12A -3.7(16)
N2B Ru1B Cl1B Ru2B 179.27(13)
N6B Ru1B Cl1B Ru2B 0.73(13)
N3B Ru1B Cl1B Ru2B 100.18(13)
N5B Ru1B Cl1B Ru2B -6.3(5)
N1B Ru1B Cl1B Ru2B -101.52(13)
N2B Ru1B N1B C1B -176.5(5)
N6B Ru1B N1B C1B 4.8(5)
N3B Ru1B N1B C1B -174.8(5)
N5B Ru1B N1B C1B -71.3(5)
Cl1B Ru1B N1B C1B 93.2(5)
N2B Ru1B N1B C5B 1.6(4)
N6B Ru1B N1B C5B -177.2(4)
N3B Ru1B N1B C5B 3.2(7)
N5B Ru1B N1B C5B 106.8(4)
Cl1B Ru1B N1B C5B -88.7(4)
C5B N1B C1B C2B 4.2(8)
Ru1B N1B C1B C2B -177.8(4)
Ru1B Cl1B Ru2B N10B 175.44(14)
Ru1B Cl1B Ru2B N7B -2.17(13)
Ru1B Cl1B Ru2B N11B 95.72(14)
Ru1B Cl1B Ru2B N9B -105.60(13)
Ru1B Cl1B Ru2B N8B 0.6(5)
N6B Ru1B N2B C10B -30(6)
N3B Ru1B N2B C10B 9.4(4)
N5B Ru1B N2B C10B 102.0(4)
N1B Ru1B N2B C10B -171.2(4)
Cl1B Ru1B N2B C10B -79.5(4)
N6B Ru1B N2B C6B 136(6)
N3B Ru1B N2B C6B 175.5(4)
N5B Ru1B N2B C6B -91.9(4)
N1B Ru1B N2B C6B -5.1(4)
Cl1B Ru1B N2B C6B 86.6(4)
N1B C1B C2B C3B -2.4(9)
N2B Ru1B N3B C15B 175.4(5)
N6B Ru1B N3B C15B -5.8(5)
N5B Ru1B N3B C15B 71.3(5)
N1B Ru1B N3B C15B 173.8(5)
Cl1B Ru1B N3B C15B -93.7(5)
N2B Ru1B N3B C11B -5.8(4)
N6B Ru1B N3B C11B 173.0(4)
N5B Ru1B N3B C11B -109.9(4)
N1B Ru1B N3B C11B -7.4(7)
Cl1B Ru1B N3B C11B 85.1(4)
C1B C2B C3B C4B -0.7(9)
C2B C3B C4B C5B 1.8(9)
N2B Ru1B N5B C28B 1.2(5)
N6B Ru1B N5B C28B 179.8(5)
N3B Ru1B N5B C28B 81.3(5)
N1B Ru1B N5B C28B -77.5(5)
Cl1B Ru1B N5B C28B -173.0(4)
N2B Ru1B N5B C32B 179.6(4)
N6B Ru1B N5B C32B -1.9(4)
N3B Ru1B N5B C32B -100.3(4)
N1B Ru1B N5B C32B 100.9(4)
Cl1B Ru1B N5B C32B 5.4(8)
C1B N1B C5B C4B -3.1(8)
Ru1B N1B C5B C4B 178.7(5)
C1B N1B C5B C6B 180.0(5)
Ru1B N1B C5B C6B 1.7(6)
C3B C4B C5B N1B 0.0(9)
C3B C4B C5B C6B 176.7(6)
N2B Ru1B N6B N7B -47(6)
N3B Ru1B N6B N7B -86.5(5)
N5B Ru1B N6B N7B -179.7(5)
N1B Ru1B N6B N7B 93.7(5)
Cl1B Ru1B N6B N7B 2.3(4)
N2B Ru1B N6B C33B 134(6)
N3B Ru1B N6B C33B 94.8(4)
N5B Ru1B N6B C33B 1.6(4)
N1B Ru1B N6B C33B -85.0(4)
Cl1B Ru1B N6B C33B -176.4(4)
C10B N2B C6B C7B -5.9(8)
Ru1B N2B C6B C7B -171.9(4)
C10B N2B C6B C5B 173.4(5)
Ru1B N2B C6B C5B 7.4(6)
N1B C5B C6B N2B -5.7(7)
C4B C5B C6B N2B 177.5(5)
N1B C5B C6B C7B 173.6(5)
C4B C5B C6B C7B -3.3(10)
C33B N6B N7B C35B 2.3(6)
Ru1B N6B N7B C35B -176.5(4)
C33B N6B N7B Ru2B 173.2(4)
Ru1B N6B N7B Ru2B -5.6(7)
N10B Ru2B N7B N6B -66(4)
N11B Ru2B N7B N6B -85.5(4)
N9B Ru2B N7B N6B 95.7(4)
N8B Ru2B N7B N6B -174.6(5)
Cl1B Ru2B N7B N6B 4.6(4)
N10B Ru2B N7B C35B 104(4)
N11B Ru2B N7B C35B 84.8(4)
N9B Ru2B N7B C35B -94.1(4)
N8B Ru2B N7B C35B -4.4(4)
Cl1B Ru2B N7B C35B 174.9(4)
N2B C6B C7B C8B 4.5(9)
C5B C6B C7B C8B -174.7(6)
N10B Ru2B N8B C40B 3.8(5)
N7B Ru2B N8B C40B -178.7(5)
N11B Ru2B N8B C40B 83.4(5)
N9B Ru2B N8B C40B -75.5(5)
Cl1B Ru2B N8B C40B 178.4(1)
N10B Ru2B N8B C36B -174.4(4)
N7B Ru2B N8B C36B 3.1(4)
N11B Ru2B N8B C36B -94.8(4)
N9B Ru2B N8B C36B 106.3(4)
Cl1B Ru2B N8B C36B 0.2(8)
C6B C7B C8B C9B -1.1(9)
C6B C7B C8B C16B 179.5(6)
N10B Ru2B N9B C55B -176.3(5)
N7B Ru2B N9B C55B 4.5(5)
N11B Ru2B N9B C55B -172.3(5)
N8B Ru2B N9B C55B -72.6(5)
Cl1B Ru2B N9B C55B 92.4(5)
N10B Ru2B N9B C51B 1.7(4)
N7B Ru2B N9B C51B -177.6(4)
N11B Ru2B N9B C51B 5.6(7)
N8B Ru2B N9B C51B 105.4(4)
Cl1B Ru2B N9B C51B -89.7(4)
C7B C8B C9B C10B -0.8(9)
C16B C8B C9B C10B 178.6(6)
N7B Ru2B N10B C50B 159(4)
N11B Ru2B N10B C50B 178.3(4)
N9B Ru2B N10B C50B -3.1(4)
N8B Ru2B N10B C50B -93.3(4)
Cl1B Ru2B N10B C50B 88.2(4)
N7B Ru2B N10B C46B -16(4)
N11B Ru2B N10B C46B 3.1(4)
N9B Ru2B N10B C46B -178.4(4)
N8B Ru2B N10B C46B 91.5(4)
Cl1B Ru2B N10B C46B -87.1(4)
C6B N2B C10B C9B 4.1(8)
Ru1B N2B C10B C9B 170.0(4)
C6B N2B C10B C11B -176.7(5)
Ru1B N2B C10B C11B -10.7(6)
C8B C9B C10B N2B -0.7(9)
C8B C9B C10B C11B -179.9(6)
N10B Ru2B N11B C41B 175.6(5)
N7B Ru2B N11B C41B -5.3(5)
N9B Ru2B N11B C41B 171.6(5)
N8B Ru2B N11B C41B 71.5(5)
Cl1B Ru2B N11B C41B -92.9(5)
N10B Ru2B N11B C45B -3.7(4)
N7B Ru2B N11B C45B 175.4(4)
N9B Ru2B N11B C45B -7.7(7)
N8B Ru2B N11B C45B -107.8(4)
Cl1B Ru2B N11B C45B 87.8(4)
C15B N3B C11B C12B 1.7(8)
Ru1B N3B C11B C12B -177.2(5)
C15B N3B C11B C10B -179.0(5)
Ru1B N3B C11B C10B 2.1(6)
N2B C10B C11B C12B -175.6(6)
C9B C10B C11B C12B 3.6(10)
N2B C10B C11B N3B 5.2(7)
C9B C10B C11B N3B -175.6(6)
N3B C11B C12B C13B -1.9(10)
C10B C11B C12B C13B 178.9(6)
C11B C12B C13B C14B 1.4(10)
C12B C13B C14B C15B -0.8(9)
C11B N3B C15B C14B -1.2(9)
Ru1B N3B C15B C14B 177.6(5)
C13B C14B C15B N3B 0.8(9)
C7B C8B C16B C21B 160.4(6)
C9B C8B C16B C21B -18.9(10)
C7B C8B C16B C17B -21.4(10)
C9B C8B C16B C17B 159.2(6)
C21B C16B C17B C18B -1.1(11)
C8B C16B C17B C18B -179.3(7)
C16B C17B C18B C19B 2.6(12)
C17B C18B C19B C20B -3.0(12)
C17B C18B C19B C22B -179.3(7)
C18B C19B C20B C21B 1.9(12)
C22B C19B C20B C21B 178.2(7)
C19B C20B C21B C16B -0.5(11)
C17B C16B C21B C20B 0.1(11)
C8B C16B C21B C20B 178.3(6)
C27B N4B C22B C19B 71.3(9)
C23B N4B C22B C19B -99.6(8)
C18B C19B C22B N4B -148.1(8)
C20B C19B C22B N4B 35.6(10)
C27B N4B C23B C24B 3.1(12)
C22B N4B C23B C24B 173.7(7)
N4B C23B C24B C25B -1.9(14)
C23B C24B C25B C26B 0.5(18)
C24B C25B C26B C27B -0.2(19)
C23B N4B C27B C26B -2.7(13)
C22B N4B C27B C26B -173.6(8)
C25B C26B C27B N4B 1.3(17)
C32B N5B C28B C29B -1.7(8)
Ru1B N5B C28B C29B 176.7(4)
N5B C28B C29B C30B 1.7(9)
C28B C29B C30B C31B -0.3(9)
C29B C30B C31B C32B -1.0(9)
C30B C31B C32B N5B 1.0(9)
C30B C31B C32B C33B -179.1(5)
C28B N5B C32B C31B 0.3(8)
Ru1B N5B C32B C31B -178.2(4)
C28B N5B C32B C33B -179.6(5)
Ru1B N5B C32B C33B 1.9(6)
N7B N6B C33B C34B -1.5(6)
Ru1B N6B C33B C34B 177.4(4)
N7B N6B C33B C32B 179.9(4)
Ru1B N6B C33B C32B -1.1(6)
C31B C32B C33B N6B 179.6(5)
N5B C32B C33B N6B -0.5(7)
C31B C32B C33B C34B 1.7(11)
N5B C32B C33B C34B -178.4(6)
N6B C33B C34B C35B 0.2(6)
C32B C33B C34B C35B 178.1(6)
N6B N7B C35B C34B -2.2(6)
Ru2B N7B C35B C34B -174.2(3)
N6B N7B C35B C36B 176.9(4)
Ru2B N7B C35B C36B 4.8(6)
C33B C34B C35B N7B 1.2(6)
C33B C34B C35B C36B -177.5(6)
C40B N8B C36B C37B -2.6(8)
Ru2B N8B C36B C37B 175.8(5)
C40B N8B C36B C35B -179.9(5)
Ru2B N8B C36B C35B -1.6(6)
N7B C35B C36B C37B -179.2(6)
C34B C35B C36B C37B -0.5(11)
N7B C35B C36B N8B -1.9(7)
C34B C35B C36B N8B 176.7(6)
N8B C36B C37B C38B 1.9(10)
C35B C36B C37B C38B 178.9(6)
C36B C37B C38B C39B -1.8(11)
C37B C38B C39B C40B 2.3(11)
C36B N8B C40B C39B 3.1(9)
Ru2B N8B C40B C39B -175.1(5)
C38B C39B C40B N8B -3.1(11)
C45B N11B C41B C42B -4.7(8)
Ru2B N11B C41B C42B 176.0(4)
N11B C41B C42B C43B 1.5(9)
C41B C42B C43B C44B 1.7(9)
C42B C43B C44B C45B -1.5(9)
C41B N11B C45B C44B 4.9(8)
Ru2B N11B C45B C44B -175.7(4)
C41B N11B C45B C46B -175.6(5)
Ru2B N11B C45B C46B 3.8(6)
C43B C44B C45B N11B -1.8(9)
C43B C44B C45B C46B 178.7(6)
C50B N10B C46B C47B 1.9(8)
Ru2B N10B C46B C47B 177.0(4)
C50B N10B C46B C45B -177.1(5)
Ru2B N10B C46B C45B -1.9(6)
N11B C45B C46B N10B -1.4(7)
C44B C45B C46B N10B 178.2(5)
N11B C45B C46B C47B 179.8(5)
C44B C45B C46B C47B -0.7(10)
N10B C46B C47B C48B -2.2(9)
C45B C46B C47B C48B 176.6(6)
C46B C47B C48B C49B 0.3(9)
C46B C47B C48B C56B 179.9(5)
C47B C48B C49B C50B 2.0(8)
C56B C48B C49B C50B -177.7(5)
C46B N10B C50B C49B 0.3(8)
Ru2B N10B C50B C49B -174.7(4)
C46B N10B C50B C51B 178.9(5)
Ru2B N10B C50B C51B 3.8(6)
C48B C49B C50B N10B -2.3(9)
C48B C49B C50B C51B 179.4(5)
C55B N9B C51B C52B -1.3(8)
Ru2B N9B C51B C52B -179.5(5)
C55B N9B C51B C50B 178.0(5)
Ru2B N9B C51B C50B -0.2(6)
N10B C50B C51B C52B 177.1(6)
C49B C50B C51B C52B -4.5(10)
N10B C50B C51B N9B -2.2(7)
C49B C50B C51B N9B 176.3(5)
N9B C51B C52B C53B 0.3(9)
C50B C51B C52B C53B -178.9(6)
C51B C52B C53B C54B 0.4(10)
C52B C53B C54B C55B 0.0(10)
C51B N9B C55B C54B 1.7(9)
Ru2B N9B C55B C54B 179.6(5)
C53B C54B C55B N9B -1.1(10)
C47B C48B C56B C57B -155.5(6)
C49B C48B C56B C57B 24.1(9)
C47B C48B C56B C61B 25.4(9)
C49B C48B C56B C61B -155.0(6)
C61B C56B C57B C58B -0.9(10)
C48B C56B C57B C58B 179.9(6)
C56B C57B C58B C59B 0.4(10)
C57B C58B C59B C60B 0.8(10)
C57B C58B C59B C62B 178.7(6)
C58B C59B C60B C61B -1.5(11)
C62B C59B C60B C61B -179.3(7)
C59B C60B C61B C56B 0.9(11)
C57B C56B C61B C60B 0.3(10)
C48B C56B C61B C60B 179.5(6)
C60B C59B C62B N12B -63.7(9)
C58B C59B C62B N12B 118.5(7)
C63B N12B C62B C59B -76.8(9)
C67B N12B C62B C59B 100.5(8)
C67B N12B C63B C64B 0.5(13)
C62B N12B C63B C64B 177.7(8)
N12B C63B C64B C65B -0.9(16)
C63B C64B C65B C66B -0.3(18)
C64B C65B C66B C67B 1.9(18)
C63B N12B C67B C66B 1.2(13)
C62B N12B C67B C66B -176.1(8)
C65B C66B C67B N12B -2.4(15)
N2C Ru1C Cl1C Ru2C 174.84(14)
N6C Ru1C Cl1C Ru2C -2.74(14)
N5C Ru1C Cl1C Ru2C -6.4(6)
N1C Ru1C Cl1C Ru2C 95.52(15)
N3C Ru1C Cl1C Ru2C -105.99(14)
N2C Ru1C N1C C1C 177.6(6)
N6C Ru1C N1C C1C -1.7(6)
N5C Ru1C N1C C1C 75.0(6)
N3C Ru1C N1C C1C 172.1(5)
Cl1C Ru1C N1C C1C -90.1(5)
N2C Ru1C N1C C5C -5.7(4)
N6C Ru1C N1C C5C 174.9(4)
N5C Ru1C N1C C5C -108.3(4)
N3C Ru1C N1C C5C -11.2(8)
Cl1C Ru1C N1C C5C 86.5(4)
C5C N1C C1C C2C 0.0(10)
Ru1C N1C C1C C2C 176.5(5)
Ru1C Cl1C Ru2C N10C 177.89(14)
Ru1C Cl1C Ru2C N7C 0.31(15)
Ru1C Cl1C Ru2C N9C 98.23(14)
Ru1C Cl1C Ru2C N8C -6.2(5)
Ru1C Cl1C Ru2C N11C -103.41(14)
N6C Ru1C N2C C6C 20(5)
N5C Ru1C N2C C6C 94.3(5)
N1C Ru1C N2C C6C 5.5(5)
N3C Ru1C N2C C6C -176.6(5)
Cl1C Ru1C N2C C6C -86.0(4)
N6C Ru1C N2C C10C -167(4)
N5C Ru1C N2C C10C -92.4(4)
N1C Ru1C N2C C10C 178.8(4)
N3C Ru1C N2C C10C -3.3(4)
Cl1C Ru1C N2C C10C 87.3(4)
N1C C1C C2C C3C -0.7(12)
N2C Ru1C N3C C15C -176.4(5)
N6C Ru1C N3C C15C 2.8(5)
N5C Ru1C N3C C15C -73.9(5)
N1C Ru1C N3C C15C -170.9(5)
Cl1C Ru1C N3C C15C 91.2(5)
N2C Ru1C N3C C11C 1.5(4)
N6C Ru1C N3C C11C -179.2(4)
N5C Ru1C N3C C11C 104.1(4)
N1C Ru1C N3C C11C 7.1(7)
Cl1C Ru1C N3C C11C -90.9(4)
C1C C2C C3C C4C 0.7(13)
C2C C3C C4C C5C -0.2(13)
N2C Ru1C N5C C28C 4.1(5)
N6C Ru1C N5C C28C -178.4(5)
N1C Ru1C N5C C28C 83.3(5)
N3C Ru1C N5C C28C -75.1(5)
Cl1C Ru1C N5C C28C -174.6(4)
N2C Ru1C N5C C32C -177.7(4)
N6C Ru1C N5C C32C -0.2(4)
N1C Ru1C N5C C32C -98.5(4)
N3C Ru1C N5C C32C 103.1(4)
Cl1C Ru1C N5C C32C 3.6(9)
C1C N1C C5C C4C 0.6(10)
Ru1C N1C C5C C4C -176.4(6)
C1C N1C C5C C6C -177.7(6)
Ru1C N1C C5C C6C 5.3(7)
C3C C4C C5C N1C -0.5(12)
C3C C4C C5C C6C 177.6(7)
N2C Ru1C N6C N7C -99(4)
N5C Ru1C N6C N7C -174.1(5)
N1C Ru1C N6C N7C -84.7(5)
N3C Ru1C N6C N7C 97.6(5)
Cl1C Ru1C N6C N7C 6.9(5)
N2C Ru1C N6C C33C 74(4)
N5C Ru1C N6C C33C -0.9(4)
N1C Ru1C N6C C33C 88.5(5)
N3C Ru1C N6C C33C -89.2(4)
Cl1C Ru1C N6C C33C -179.9(4)
C10C N2C C6C C7C 4.1(9)
Ru1C N2C C6C C7C 177.5(5)
C10C N2C C6C C5C -177.4(5)
Ru1C N2C C6C C5C -4.0(7)
N1C C5C C6C N2C -1.2(8)
C4C C5C C6C N2C -179.4(7)
N1C C5C C6C C7C 177.2(6)
C4C C5C C6C C7C -1.0(11)
C33C N6C N7C C35C 0.8(6)
Ru1C N6C N7C C35C 174.6(4)
C33C N6C N7C Ru2C 176.9(4)
Ru1C N6C N7C Ru2C -9.2(7)
N10C Ru2C N7C N6C -58(5)
N9C Ru2C N7C N6C -85.5(5)
N8C Ru2C N7C N6C -177.3(5)
N11C Ru2C N7C N6C 95.2(5)
Cl1C Ru2C N7C N6C 4.5(5)
N10C Ru2C N7C C35C 118(4)
N9C Ru2C N7C C35C 90.2(5)
N8C Ru2C N7C C35C -1.5(4)
N11C Ru2C N7C C35C -89.1(5)
Cl1C Ru2C N7C C35C -179.8(4)
N2C C6C C7C C8C -3.4(10)
C5C C6C C7C C8C 178.3(6)
N10C Ru2C N8C C40C 6.3(5)
N7C Ru2C N8C C40C -176.1(5)
N9C Ru2C N8C C40C 86.5(5)
N11C Ru2C N8C C40C -72.2(5)
Cl1C Ru2C N8C C40C -169.4(4)
N10C Ru2C N8C C36C -177.4(4)
N7C Ru2C N8C C36C 0.2(4)
N9C Ru2C N8C C36C -97.1(4)
N11C Ru2C N8C C36C 104.1(4)
Cl1C Ru2C N8C C36C 6.9(8)
C6C C7C C8C C9C 0.8(9)
C6C C7C C8C C16C 179.3(6)
N10C Ru2C N9C C41C 176.2(5)
N7C Ru2C N9C C41C -5.1(5)
N8C Ru2C N9C C41C 71.9(5)
N11C Ru2C N9C C41C 173.1(5)
Cl1C Ru2C N9C C41C -93.4(5)
N10C Ru2C N9C C45C -2.9(4)
N7C Ru2C N9C C45C 175.8(4)
N8C Ru2C N9C C45C -107.2(4)
N11C Ru2C N9C C45C -6.0(8)
Cl1C Ru2C N9C C45C 87.5(4)
C7C C8C C9C C10C 1.0(9)
C16C C8C C9C C10C -177.5(6)
N7C Ru2C N10C C46C -21(5)
N9C Ru2C N10C C46C 6.3(4)
N8C Ru2C N10C C46C 97.3(4)
N11C Ru2C N10C C46C -174.8(5)
Cl1C Ru2C N10C C46C -83.8(4)
N7C Ru2C N10C C50C 147(4)
N9C Ru2C N10C C50C 175.2(5)
N8C Ru2C N10C C50C -93.9(4)
N11C Ru2C N10C C50C -6.0(4)
Cl1C Ru2C N10C C50C 85.0(4)
C8C C9C C10C N2C -0.3(9)
C8C C9C C10C C11C 179.9(6)
C6C N2C C10C C9C -2.2(8)
Ru1C N2C C10C C9C -175.6(4)
C6C N2C C10C C11C 177.6(5)
Ru1C N2C C10C C11C 4.2(6)
N10C Ru2C N11C C55C -176.2(5)
N7C Ru2C N11C C55C 5.0(5)
N9C Ru2C N11C C55C -173.1(5)
N8C Ru2C N11C C55C -71.4(5)
Cl1C Ru2C N11C C55C 93.5(5)
N10C Ru2C N11C C51C 2.0(4)
N7C Ru2C N11C C51C -176.8(4)
N9C Ru2C N11C C51C 5.1(7)
N8C Ru2C N11C C51C 106.8(4)
Cl1C Ru2C N11C C51C -88.3(4)
C15C N3C C11C C12C -0.8(8)
Ru1C N3C C11C C12C -179.0(5)
C15C N3C C11C C10C 178.4(5)
Ru1C N3C C11C C10C 0.2(6)
C9C C10C C11C N3C 177.1(6)
N2C C10C C11C N3C -2.7(7)
C9C C10C C11C C12C -3.7(10)
N2C C10C C11C C12C 176.5(6)
N3C C11C C12C C13C -0.3(10)
C10C C11C C12C C13C -179.5(6)
C11C C12C C13C C14C 0.7(10)
C12C C13C C14C C15C 0.1(10)
C11C N3C C15C C14C 1.7(9)
Ru1C N3C C15C C14C 179.5(5)
C13C C14C C15C N3C -1.3(10)
C7C C8C C16C C21C -151.5(6)
C9C C8C C16C C21C 26.9(9)
C7C C8C C16C C17C 28.4(9)
C9C C8C C16C C17C -153.1(6)
C21C C16C C17C C18C 0.9(10)
C8C C16C C17C C18C -179.1(6)
C16C C17C C18C C19C 0.0(11)
C17C C18C C19C C20C 0.0(11)
C17C C18C C19C C22C 180.0(7)
C18C C19C C20C C21C -1.1(10)
C22C C19C C20C C21C 179.0(6)
C17C C16C C21C C20C -1.9(9)
C8C C16C C21C C20C 178.1(6)
C19C C20C C21C C16C 2.0(10)
C27C N4C C22C C19C -78.3(9)
C23C N4C C22C C19C 97.3(8)
C20C C19C C22C N4C 114.4(7)
C18C C19C C22C N4C -65.5(9)
C27C N4C C23C C24C -0.7(12)
C22C N4C C23C C24C -176.3(7)
N4C C23C C24C C25C -0.5(14)
C23C C24C C25C C26C -0.7(16)
C24C C25C C26C C27C 2.8(19)
C23C N4C C27C C26C 2.9(15)
C22C N4C C27C C26C 178.5(9)
C25C C26C C27C N4C -4.0(19)
C32C N5C C28C C29C -0.3(9)
Ru1C N5C C28C C29C 178.0(5)
N5C C28C C29C C30C 0.7(11)
C28C C29C C30C C31C -1.2(11)
C29C C30C C31C C32C 1.2(11)
C28C N5C C32C C31C 0.3(9)
Ru1C N5C C32C C31C -178.1(5)
C28C N5C C32C C33C 179.5(5)
Ru1C N5C C32C C33C 1.1(6)
C30C C31C C32C N5C -0.8(10)
C30C C31C C32C C33C -179.9(6)
N7C N6C C33C C34C -0.5(7)
Ru1C N6C C33C C34C -175.0(4)
N7C N6C C33C C32C 176.1(5)
Ru1C N6C C33C C32C 1.7(7)
N5C C32C C33C N6C -1.7(7)
C31C C32C C33C N6C 177.5(6)
N5C C32C C33C C34C 173.6(7)
C31C C32C C33C C34C -7.2(12)
N6C C33C C34C C35C 0.1(7)
C32C C33C C34C C35C -175.3(7)
N6C N7C C35C C34C -0.7(7)
Ru2C N7C C35C C34C -177.2(4)
N6C N7C C35C C36C 179.0(5)
Ru2C N7C C35C C36C 2.5(7)
C33C C34C C35C N7C 0.4(7)
C33C C34C C35C C36C -179.3(7)
C40C N8C C36C C37C -1.1(8)
Ru2C N8C C36C C37C -177.8(4)
C40C N8C C36C C35C 177.7(5)
Ru2C N8C C36C C35C 1.0(6)
N7C C35C C36C C37C 176.6(6)
C34C C35C C36C C37C -3.8(12)
N7C C35C C36C N8C -2.2(7)
C34C C35C C36C N8C 177.5(7)
N8C C36C C37C C38C 0.5(9)
C35C C36C C37C C38C -178.2(6)
C36C C37C C38C C39C 0.6(9)
C37C C38C C39C C40C -1.0(10)
C36C N8C C40C C39C 0.8(9)
Ru2C N8C C40C C39C 177.0(5)
C38C C39C C40C N8C 0.3(10)
C45C N9C C41C C42C -3.0(9)
Ru2C N9C C41C C42C 178.0(5)
N9C C41C C42C C43C 2.3(10)
C41C C42C C43C C44C -1.3(10)
C42C C43C C44C C45C 1.0(10)
C41C N9C C45C C44C 2.7(9)
Ru2C N9C C45C C44C -178.1(5)
C41C N9C C45C C46C -179.7(5)
Ru2C N9C C45C C46C -0.5(6)
C43C C44C C45C N9C -1.8(10)
C43C C44C C45C C46C -179.2(6)
C50C N10C C46C C47C 3.9(8)
Ru2C N10C C46C C47C 173.0(4)
C50C N10C C46C C45C -177.3(5)
Ru2C N10C C46C C45C -8.2(6)
N9C C45C C46C N10C 5.4(8)
C44C C45C C46C N10C -177.1(6)
N9C C45C C46C C47C -175.9(6)
C44C C45C C46C C47C 1.6(10)
N10C C46C C47C C48C -1.6(9)
C45C C46C C47C C48C 179.7(6)
C46C C47C C48C C49C -1.0(9)
C46C C47C C48C C56C -179.2(5)
C47C C48C C49C C50C 1.4(9)
C56C C48C C49C C50C 179.5(6)
C48C C49C C50C N10C 0.8(9)
C48C C49C C50C C51C -179.7(6)
C46C N10C C50C C49C -3.5(9)
Ru2C N10C C50C C49C -172.3(4)
C46C N10C C50C C51C 176.9(5)
Ru2C N10C C50C C51C 8.2(6)
C55C N11C C51C C52C -4.3(8)
Ru2C N11C C51C C52C 177.4(4)
C55C N11C C51C C50C -179.9(5)
Ru2C N11C C51C C50C 1.7(6)
C49C C50C C51C N11C 174.5(6)
N10C C50C C51C N11C -6.0(7)
C49C C50C C51C C52C -1.0(10)
N10C C50C C51C C52C 178.4(5)
N11C C51C C52C C53C 1.5(9)
C50C C51C C52C C53C 176.9(6)
C51C C52C C53C C54C 1.5(9)
C52C C53C C54C C55C -1.6(10)
C51C N11C C55C C54C 4.3(9)
Ru2C N11C C55C C54C -177.7(5)
C53C C54C C55C N11C -1.2(10)
C49C C48C C56C C61C -18.2(10)
C47C C48C C56C C61C 159.8(6)
C49C C48C C56C C57C 161.3(6)
C47C C48C C56C C57C -20.6(9)
C61C C56C C57C C58C -1.1(11)
C48C C56C C57C C58C 179.3(6)
C56C C57C C58C C59C 1.0(11)
C57C C58C C59C C60C 0.6(11)
C57C C58C C59C C62C 178.9(7)
C58C C59C C60C C61C -1.9(11)
C62C C59C C60C C61C 179.7(7)
C57C C56C C61C C60C -0.3(10)
C48C C56C C61C C60C 179.3(6)
C59C C60C C61C C56C 1.8(11)
C63C N12C C62C C59C -62.9(10)
C67C N12C C62C C59C 119.4(8)
C60C C59C C62C N12C -71.1(9)
C58C C59C C62C N12C 110.6(8)
C67C N12C C63C C64C -3.6(15)
C62C N12C C63C C64C 178.9(9)
N12C C63C C64C C65C 2.8(17)
C63C C64C C65C C66C -1(2)
C64C C65C C66C C67C -1(2)
C65C C66C C67C N12C 0(2)
C63C N12C C67C C66C 2.2(16)
C62C N12C C67C C66C 179.7(10)
N2D Ru1D Cl1D Ru2D -176.11(16)
N6D Ru1D Cl1D Ru2D 1.72(14)
N5D Ru1D Cl1D Ru2D -5.8(6)
N1D Ru1D Cl1D Ru2D -96.40(15)
N3D Ru1D Cl1D Ru2D 104.83(15)
N2D Ru1D N1D C1D -172.9(6)
N6D Ru1D N1D C1D 5.6(5)
N5D Ru1D N1D C1D -71.0(5)
N3D Ru1D N1D C1D -166.0(5)
Cl1D Ru1D N1D C1D 93.0(5)
N2D Ru1D N1D C5D 1.0(4)
N6D Ru1D N1D C5D 179.5(4)
N5D Ru1D N1D C5D 102.9(4)
N3D Ru1D N1D C5D 7.9(8)
Cl1D Ru1D N1D C5D -93.0(4)
C5D N1D C1D C2D 2.0(9)
Ru1D N1D C1D C2D 175.8(5)
Ru1D Cl1D Ru2D N10D 179.85(14)
Ru1D Cl1D Ru2D N7D -0.24(13)
Ru1D Cl1D Ru2D N8D 10.7(5)
Ru1D Cl1D Ru2D N11D -101.12(15)
Ru1D Cl1D Ru2D N9D 100.35(13)
N6D Ru1D N2D C6D -35(5)
N5D Ru1D N2D C6D -86.8(5)
N1D Ru1D N2D C6D -2.2(5)
N3D Ru1D N2D C6D -179.6(5)
Cl1D Ru1D N2D C6D 90.5(5)
N6D Ru1D N2D C10D 147(4)
N5D Ru1D N2D C10D 95.3(5)
N1D Ru1D N2D C10D 179.9(5)
N3D Ru1D N2D C10D 2.5(5)
Cl1D Ru1D N2D C10D -87.4(5)
N1D C1D C2D C3D -1.1(11)
N2D Ru1D N3D C15D 176.0(6)
N6D Ru1D N3D C15D -2.4(6)
N5D Ru1D N3D C15D 75.7(6)
N1D Ru1D N3D C15D 169.1(5)
Cl1D Ru1D N3D C15D -89.4(5)
N2D Ru1D N3D C11D -2.9(4)
N6D Ru1D N3D C11D 178.7(4)
N5D Ru1D N3D C11D -103.3(5)
N1D Ru1D N3D C11D -9.9(8)
Cl1D Ru1D N3D C11D 91.6(4)
C1D C2D C3D C4D -0.3(11)
C2D C3D C4D C5D 0.8(11)
N2D Ru1D N5D C28D -2.5(6)
N6D Ru1D N5D C28D 179.6(6)
N1D Ru1D N5D C28D -81.2(6)
N3D Ru1D N5D C28D 77.2(6)
Cl1D Ru1D N5D C28D -172.7(4)
N2D Ru1D N5D C32D 172.4(5)
N6D Ru1D N5D C32D -5.4(4)
N1D Ru1D N5D C32D 93.8(5)
N3D Ru1D N5D C32D -107.8(5)
Cl1D Ru1D N5D C32D 2.3(9)
C3D C4D C5D N1D 0.2(10)
C3D C4D C5D C6D -175.9(6)
C1D N1D C5D C4D -1.6(9)
Ru1D N1D C5D C4D -176.2(5)
C1D N1D C5D C6D 174.8(5)
Ru1D N1D C5D C6D 0.2(6)
N2D Ru1D N6D N7D 121(5)
N5D Ru1D N6D N7D 173.5(5)
N1D Ru1D N6D N7D 88.7(5)
N3D Ru1D N6D N7D -94.5(5)
Cl1D Ru1D N6D N7D -4.4(5)
N2D Ru1D N6D C33D -46(5)
N5D Ru1D N6D C33D 6.1(4)
N1D Ru1D N6D C33D -78.7(5)
N3D Ru1D N6D C33D 98.1(4)
Cl1D Ru1D N6D C33D -171.8(4)
C10D N2D C6D C7D -1.1(9)
Ru1D N2D C6D C7D -179.0(5)
C10D N2D C6D C5D -179.2(5)
Ru1D N2D C6D C5D 2.9(7)
C4D C5D C6D N2D 174.5(6)
N1D C5D C6D N2D -1.9(8)
C4D C5D C6D C7D -3.5(10)
N1D C5D C6D C7D -179.9(6)
C33D N6D N7D C35D -2.2(6)
Ru1D N6D N7D C35D -170.8(4)
C33D N6D N7D Ru2D 174.4(4)
Ru1D N6D N7D Ru2D 5.8(7)
N10D Ru2D N7D N6D 3(11)
N8D Ru2D N7D N6D -179.6(5)
N11D Ru2D N7D N6D 88.0(5)
N9D Ru2D N7D N6D -92.6(5)
Cl1D Ru2D N7D N6D -2.7(4)
N10D Ru2D N7D C35D 179(4)
N8D Ru2D N7D C35D -3.4(4)
N11D Ru2D N7D C35D -95.7(4)
N9D Ru2D N7D C35D 83.7(4)
Cl1D Ru2D N7D C35D 173.5(4)
N2D C6D C7D C8D 0.6(9)
C5D C6D C7D C8D 178.4(6)
N10D Ru2D N8D C40D -0.2(5)
N7D Ru2D N8D C40D 179.9(5)
N11D Ru2D N8D C40D -80.0(5)
N9D Ru2D N8D C40D 78.9(5)
Cl1D Ru2D N8D C40D 168.6(4)
N10D Ru2D N8D C36D -176.6(4)
N7D Ru2D N8D C36D 3.5(4)
N11D Ru2D N8D C36D 103.6(4)
N9D Ru2D N8D C36D -97.5(4)
Cl1D Ru2D N8D C36D -7.8(8)
C6D C7D C8D C9D -0.2(9)
C6D C7D C8D C16D -174.0(6)
N10D Ru2D N9D C41D 176.4(5)
N7D Ru2D N9D C41D -4.6(5)
N8D Ru2D N9D C41D 71.8(5)
N11D Ru2D N9D C41D 173.8(5)
Cl1D Ru2D N9D C41D -92.1(5)
N10D Ru2D N9D C45D -1.7(4)
N7D Ru2D N9D C45D 177.3(4)
N8D Ru2D N9D C45D -106.3(4)
N11D Ru2D N9D C45D -4.3(7)
Cl1D Ru2D N9D C45D 89.8(4)
C7D C8D C9D C10D 0.4(9)
C16D C8D C9D C10D 174.0(6)
N7D Ru2D N10D C50D 78(11)
N8D Ru2D N10D C50D -99.6(4)
N11D Ru2D N10D C50D -7.5(4)
N9D Ru2D N10D C50D 173.5(5)
Cl1D Ru2D N10D C50D 83.5(4)
N7D Ru2D N10D C46D -91(11)
N8D Ru2D N10D C46D 91.5(4)
N11D Ru2D N10D C46D -176.3(4)
N9D Ru2D N10D C46D 4.7(4)
Cl1D Ru2D N10D C46D -85.4(4)
C6D N2D C10D C9D 1.3(9)
Ru1D N2D C10D C9D 179.2(4)
C6D N2D C10D C11D -179.5(5)
Ru1D N2D C10D C11D -1.6(7)
C8D C9D C10D N2D -1.0(9)
C8D C9D C10D C11D 180.0(6)
N10D Ru2D N11D C55D -175.4(5)
N7D Ru2D N11D C55D 5.7(5)
N8D Ru2D N11D C55D -71.7(5)
N9D Ru2D N11D C55D -172.7(5)
Cl1D Ru2D N11D C55D 93.4(5)
N10D Ru2D N11D C51D 4.3(4)
N7D Ru2D N11D C51D -174.6(4)
N8D Ru2D N11D C51D 107.9(4)
N9D Ru2D N11D C51D 7.0(8)
Cl1D Ru2D N11D C51D -87.0(4)
C15D N3D C11D C12D 2.6(10)
Ru1D N3D C11D C12D -178.3(5)
C15D N3D C11D C10D -176.1(6)
Ru1D N3D C11D C10D 3.0(7)
N2D C10D C11D N3D -1.0(8)
C9D C10D C11D N3D 178.1(6)
N2D C10D C11D C12D -179.8(6)
C9D C10D C11D C12D -0.7(11)
N3D C11D C12D C13D -0.1(10)
C10D C11D C12D C13D 178.5(6)
C11D C12D C13D C14D -1.4(12)
C12D C13D C14D C15D 0.4(12)
C11D N3D C15D C14D -3.6(10)
Ru1D N3D C15D C14D 177.4(5)
C13D C14D C15D N3D 2.2(12)
C9D C8D C16D C21D -36.5(9)
C7D C8D C16D C21D 136.9(6)
C9D C8D C16D C17D 147.1(6)
C7D C8D C16D C17D -39.5(9)
C21D C16D C17D C18D -1.5(10)
C8D C16D C17D C18D 175.0(6)
C16D C17D C18D C19D -1.6(11)
C17D C18D C19D C20D 2.7(10)
C17D C18D C19D C22D -175.2(6)
C18D C19D C20D C21D -0.7(10)
C22D C19D C20D C21D 177.2(6)
C19D C20D C21D C16D -2.5(10)
C17D C16D C21D C20D 3.5(9)
C8D C16D C21D C20D -172.9(6)
C23D N4D C22D C19D 66.2(8)
C27D N4D C22D C19D -109.6(7)
C18D C19D C22D N4D 58.7(8)
C20D C19D C22D N4D -119.1(7)
C27D N4D C23D C24D -2.8(11)
C22D N4D C23D C24D -178.5(7)
N4D C23D C24D C25D 0.9(13)
C23D C24D C25D C26D 1.8(16)
C24D C25D C26D C27D -2.7(17)
C23D N4D C27D C26D 1.9(14)
C22D N4D C27D C26D 177.6(9)
C25D C26D C27D N4D 0.9(16)
C32D N5D C28D C29D -3.8(10)
Ru1D N5D C28D C29D 171.2(6)
N5D C28D C29D C30D 2.0(13)
C28D C29D C30D C31D 1.5(13)
C29D C30D C31D C32D -3.0(13)
C30D C31D C32D N5D 1.2(12)
C30D C31D C32D C33D -175.9(7)
C28D N5D C32D C31D 2.1(10)
Ru1D N5D C32D C31D -173.3(6)
C28D N5D C32D C33D 179.5(6)
Ru1D N5D C32D C33D 4.1(7)
N7D N6D C33D C34D 2.1(7)
Ru1D N6D C33D C34D 172.2(4)
N7D N6D C33D C32D -175.7(5)
Ru1D N6D C33D C32D -5.6(7)
C31D C32D C33D N6D 178.2(6)
N5D C32D C33D N6D 0.8(8)
C31D C32D C33D C34D 1.2(13)
N5D C32D C33D C34D -176.2(7)
N6D C33D C34D C35D -1.2(7)
C32D C33D C34D C35D 175.8(7)
N6D N7D C35D C34D 1.4(6)
Ru2D N7D C35D C34D -175.5(4)
N6D N7D C35D C36D 179.6(5)
Ru2D N7D C35D C36D 2.7(6)
C33D C34D C35D N7D -0.1(6)
C33D C34D C35D C36D -177.4(7)
C40D N8D C36D C37D -1.3(8)
Ru2D N8D C36D C37D 175.5(5)
C40D N8D C36D C35D -179.9(5)
Ru2D N8D C36D C35D -3.1(6)
N7D C35D C36D N8D 0.4(7)
C34D C35D C36D N8D 177.7(7)
N7D C35D C36D C37D -178.2(6)
C34D C35D C36D C37D -0.9(12)
N8D C36D C37D C38D 1.0(10)
C35D C36D C37D C38D 179.4(6)
C36D C37D C38D C39D -0.7(10)
C37D C38D C39D C40D 0.8(10)
C36D N8D C40D C39D 1.4(9)
Ru2D N8D C40D C39D -175.0(5)
C38D C39D C40D N8D -1.2(10)
C45D N9D C41D C42D -3.5(9)
Ru2D N9D C41D C42D 178.5(5)
N9D C41D C42D C43D 1.6(10)
C41D C42D C43D C44D 1.4(10)
C42D C43D C44D C45D -2.4(9)
C43D C44D C45D N9D 0.5(9)
C43D C44D C45D C46D -177.4(6)
C41D N9D C45D C44D 2.5(8)
Ru2D N9D C45D C44D -179.2(5)
C41D N9D C45D C46D -179.5(5)
Ru2D N9D C45D C46D -1.1(6)
C50D N10D C46D C47D 2.2(8)
Ru2D N10D C46D C47D 171.1(4)
C50D N10D C46D C45D -175.4(5)
Ru2D N10D C46D C45D -6.4(6)
C44D C45D C46D N10D -177.3(5)
N9D C45D C46D N10D 4.7(7)
C44D C45D C46D C47D 5.3(9)
N9D C45D C46D C47D -172.7(5)
N10D C46D C47D C48D -1.1(9)
C45D C46D C47D C48D 176.0(6)
C46D C47D C48D C49D -0.7(9)
C46D C47D C48D C56D -179.7(5)
C47D C48D C49D C50D 1.6(9)
C56D C48D C49D C50D -179.5(6)
C46D N10D C50D C49D -1.3(9)
Ru2D N10D C50D C49D -170.2(4)
C46D N10D C50D C51D 177.6(5)
Ru2D N10D C50D C51D 8.7(7)
C48D C49D C50D N10D -0.6(9)
C48D C49D C50D C51D -179.3(6)
C55D N11D C51D C52D -1.6(9)
Ru2D N11D C51D C52D 178.7(5)
C55D N11D C51D C50D 178.5(5)
Ru2D N11D C51D C50D -1.2(6)
N10D C50D C51D N11D -4.5(7)
C49D C50D C51D N11D 174.3(6)
N10D C50D C51D C52D 175.6(6)
C49D C50D C51D C52D -5.5(10)
N11D C51D C52D C53D -0.5(10)
C50D C51D C52D C53D 179.4(6)
C51D C52D C53D C54D 1.8(11)
C52D C53D C54D C55D -1.0(11)
C51D N11D C55D C54D 2.4(9)
Ru2D N11D C55D C54D -178.0(5)
C53D C54D C55D N11D -1.1(10)
C49D C48D C56D C57D -155.5(7)
C47D C48D C56D C57D 23.5(9)
C49D C48D C56D C61D 24.0(10)
C47D C48D C56D C61D -157.1(6)
C61D C56D C57D C58D -0.6(11)
C48D C56D C57D C58D 178.9(7)
C56D C57D C58D C59D -1.0(12)
C57D C58D C59D C60D 2.0(12)
C57D C58D C59D C62D 178.2(8)
C58D C59D C60D C61D -1.5(13)
C62D C59D C60D C61D -177.7(8)
C59D C60D C61D C56D -0.1(12)
C57D C56D C61D C60D 1.1(11)
C48D C56D C61D C60D -178.4(7)
C67D N12D C62D C59D 97.8(10)
C63D N12D C62D C59D -74.1(11)
C60D C59D C62D N12D -38.0(13)
C58D C59D C62D N12D 145.9(8)
C67D N12D C63D C64D 4.0(17)
C62D N12D C63D C64D 175.7(11)
N12D C63D C64D C65D -5(2)
C63D C64D C65D C66D 3(2)
C64D C65D C66D C67D -1(2)
C63D N12D C67D C66D -1.7(13)
C62D N12D C67D C66D -173.0(8)
C65D C66D C67D N12D 0.2(15)

loop_
_platon_squeeze_void_nr
_platon_squeeze_void_average_x
_platon_squeeze_void_average_y
_platon_squeeze_void_average_z
_platon_squeeze_void_volume
_platon_squeeze_void_count_electrons
_platon_squeeze_void_content
1 -0.002 0.004 -0.003 13804 4936 ' '
